data_4118033
loop_
_publ_author_name
'Shohei Saito'
'Kyohei Matsuo'
'Shigehiro Yamaguchi'

_publ_section_title
;
 Polycyclic \p-Electron System with Boron at Its Center
;
_journal_name_full 'Journal of the American Chemical Society'
_journal_page_first 9130
_journal_page_last 9133
_journal_paper_doi 10.1021/ja3036042
_journal_volume 134
_journal_year 2012
_chemical_formula_moiety 'C66 H69 B F K N2 O8 S2, 0.53(C6 H6), 0.35(C6 H14)'
_chemical_formula_sum 'C142.64 H154.28 B2 F2 K2 N4 O16 S4'
_chemical_formula_weight 2446.72
_chemical_name_systematic
; 
 ? 
;
_space_group_IT_number 2
_symmetry_cell_setting triclinic
_symmetry_Int_Tables_number 2
_symmetry_space_group_name_Hall '-P 1'
_symmetry_space_group_name_H-M 'P -1'
_atom_sites_solution_hydrogens geom
_atom_sites_solution_primary direct
_atom_sites_solution_secondary difmap
_audit_creation_method SHELXL-97
_cell_angle_alpha 74.793(12)
_cell_angle_beta 73.353(12)
_cell_angle_gamma 62.6114(10)
_cell_formula_units_Z 2
_cell_length_a 18.9618(4)
_cell_length_b 19.21270(10)
_cell_length_c 20.76030(10)
_cell_measurement_reflns_used 10777
_cell_measurement_temperature 123(2)
_cell_measurement_theta_max 31.5
_cell_measurement_theta_min 2.5
_cell_volume 6357.7(4)
_computing_structure_refinement 'SHELXL-97 (Sheldrick, 1997)'
_computing_structure_solution 'SHELXS-97 (Sheldrick, 1990)'
_diffrn_ambient_temperature 123(2)
_diffrn_detector_area_resol_mean 28.5714
_diffrn_measured_fraction_theta_full 0.994
_diffrn_measured_fraction_theta_max 0.994
_diffrn_measurement_device_type
;
Saturn70 CCD (4x4 bin mode) with MicroMax-007
;
_diffrn_measurement_method dtprofit.ref
_diffrn_radiation_monochromator VariMax
_diffrn_radiation_source 'fine-focus sealed tube'
_diffrn_radiation_type MoK\a
_diffrn_radiation_wavelength 0.71070
_diffrn_reflns_av_R_equivalents 0.0660
_diffrn_reflns_av_sigmaI/netI 0.0894
_diffrn_reflns_limit_h_max 22
_diffrn_reflns_limit_h_min -22
_diffrn_reflns_limit_k_max 22
_diffrn_reflns_limit_k_min -22
_diffrn_reflns_limit_l_max 24
_diffrn_reflns_limit_l_min -24
_diffrn_reflns_number 63997
_diffrn_reflns_theta_full 25.00
_diffrn_reflns_theta_max 25.00
_diffrn_reflns_theta_min 3.11
_exptl_absorpt_coefficient_mu 0.210
_exptl_absorpt_correction_T_max 1.000
_exptl_absorpt_correction_T_min 0.939
_exptl_absorpt_correction_type multi-scan
_exptl_absorpt_process_details 'Jacobson, R. (1998) Private communication'
_exptl_crystal_colour Orange
_exptl_crystal_density_diffrn 1.278
_exptl_crystal_description Platelet
_exptl_crystal_F_000 2592
_exptl_crystal_size_max 0.30
_exptl_crystal_size_mid 0.15
_exptl_crystal_size_min 0.03
_refine_diff_density_max 1.107
_refine_diff_density_min -0.421
_refine_diff_density_rms 0.079
_refine_ls_extinction_method none
_refine_ls_goodness_of_fit_ref 1.141
_refine_ls_hydrogen_treatment none
_refine_ls_matrix_type full
_refine_ls_number_parameters 2111
_refine_ls_number_reflns 22284
_refine_ls_number_restraints 2052
_refine_ls_restrained_S_all 1.111
_refine_ls_R_factor_all 0.1783
_refine_ls_R_factor_gt 0.1107
_refine_ls_shift/su_max 0.007
_refine_ls_shift/su_mean 0.000
_refine_ls_structure_factor_coef Fsqd
_refine_ls_weighting_details 'calc w=1/[\s^2^(Fo^2^)+(0.2000P)^2^+0.0000P] where P=(Fo^2^+2Fc^2^)/3'
_refine_ls_weighting_scheme calc
_refine_ls_wR_factor_gt 0.2914
_refine_ls_wR_factor_ref 0.3887
_reflns_number_gt 10851
_reflns_number_total 22284
_reflns_threshold_expression >2sigma(I)
_cod_data_source_file ja3036042_si_004.cif
_cod_data_source_block compound_5FKcryptand
_cod_original_cell_volume 6357.72(41)
_cod_database_code 4118033

loop_
_symmetry_equiv_pos_as_xyz
'x, y, z'
'-x, -y, -z'

loop_
_atom_site_label
_atom_site_type_symbol
_atom_site_fract_x
_atom_site_fract_y
_atom_site_fract_z
_atom_site_U_iso_or_equiv
_atom_site_adp_type
_atom_site_occupancy
_atom_site_symmetry_multiplicity
_atom_site_calc_flag
_atom_site_refinement_flags
_atom_site_disorder_assembly
_atom_site_disorder_group
C1 C 0.5017(4) 0.4793(3) 0.6495(3) 0.0612(15) Uani 1 1 d . . .
C2 C 0.5048(3) 0.4181(3) 0.7026(3) 0.0546(13) Uani 1 1 d . . .
C3 C 0.4564(3) 0.3804(3) 0.7000(3) 0.0586(14) Uani 1 1 d . . .
C4 C 0.4206(4) 0.4127(4) 0.6413(3) 0.0638(15) Uani 1 1 d . . .
C5 C 0.3791(4) 0.3824(4) 0.6212(3) 0.0728(17) Uani 1 1 d . . .
H2 H 0.3545 0.4074 0.5824 0.087 Uiso 1 1 calc R . .
C6 C 0.3746(4) 0.3144(4) 0.6596(4) 0.0784(18) Uani 1 1 d . . .
H3 H 0.3510 0.2886 0.6448 0.094 Uiso 1 1 calc R . .
C7 C 0.4036(4) 0.2824(4) 0.7196(3) 0.0760(18) Uani 1 1 d . . .
H96 H 0.3977 0.2360 0.7456 0.091 Uiso 1 1 calc R . .
C8 C 0.4417(4) 0.3158(4) 0.7438(3) 0.0629(15) Uani 1 1 d . . .
C9 C 0.5923(3) 0.3476(3) 0.8666(3) 0.0596(15) Uani 1 1 d . . .
C10 C 0.5561(4) 0.3447(3) 0.8191(3) 0.0619(15) Uani 1 1 d . . .
C11 C 0.5107(4) 0.2964(3) 0.8455(3) 0.0647(15) Uani 1 1 d . . .
C12 C 0.5145(4) 0.2617(4) 0.9164(3) 0.0739(18) Uani 1 1 d . . .
C13 C 0.4772(5) 0.2143(4) 0.9537(4) 0.092(2) Uani 1 1 d . . .
H4 H 0.4856 0.1893 0.9985 0.111 Uiso 1 1 calc R . .
C14 C 0.4266(6) 0.2033(5) 0.9246(4) 0.103(2) Uani 1 1 d . . .
H5 H 0.3980 0.1722 0.9505 0.123 Uiso 1 1 calc R . .
C15 C 0.4173(5) 0.2377(4) 0.8572(4) 0.087(2) Uani 1 1 d . . .
H97 H 0.3805 0.2309 0.8392 0.105 Uiso 1 1 calc R . .
C16 C 0.4601(4) 0.2820(4) 0.8152(3) 0.0730(17) Uani 1 1 d . . .
C17 C 0.5992(3) 0.4566(3) 0.7437(3) 0.0563(14) Uani 1 1 d . . .
C18 C 0.6365(3) 0.4531(3) 0.7955(3) 0.0593(14) Uani 1 1 d . . .
C19 C 0.6360(3) 0.3950(3) 0.8571(3) 0.0566(14) Uani 1 1 d . . .
C20 C 0.6759(4) 0.3914(4) 0.9055(3) 0.0713(17) Uani 1 1 d . . .
H6 H 0.6765 0.3538 0.9458 0.086 Uiso 1 1 calc R . .
C21 C 0.7155(4) 0.4406(4) 0.8977(3) 0.0691(16) Uani 1 1 d . . .
H7 H 0.7422 0.4359 0.9320 0.083 Uiso 1 1 calc R . .
C22 C 0.7149(4) 0.4949(4) 0.8404(3) 0.0719(17) Uani 1 1 d . A .
C23 C 0.6734(3) 0.5045(4) 0.7878(3) 0.0628(15) Uani 1 1 d . . .
C24 C 0.6703(3) 0.5616(4) 0.7296(3) 0.0630(15) Uani 1 1 d . . .
H8 H 0.6966 0.5952 0.7240 0.076 Uiso 1 1 calc R . .
C25 C 0.6291(4) 0.5707(3) 0.6788(3) 0.0613(15) Uani 1 1 d . . .
C26 C 0.6249(4) 0.6290(4) 0.6188(3) 0.0672(16) Uani 1 1 d . . .
C27 C 0.5828(4) 0.6383(3) 0.5724(3) 0.0644(15) Uani 1 1 d . . .
H9 H 0.5794 0.6782 0.5335 0.077 Uiso 1 1 calc R . .
C28 C 0.5428(3) 0.5871(3) 0.5825(3) 0.0622(15) Uani 1 1 d . . .
H10 H 0.5139 0.5934 0.5493 0.075 Uiso 1 1 calc R . .
C29 C 0.5452(3) 0.5298(3) 0.6380(3) 0.0592(14) Uani 1 1 d . . .
C30 C 0.5923(3) 0.5182(3) 0.6885(3) 0.0565(14) Uani 1 1 d . . .
C40A C 0.7828(9) 0.5514(9) 0.8766(7) 0.089(3) Uani 0.667(18) 1 d PGU A 11
C41A C 0.7278(7) 0.6035(9) 0.9215(7) 0.082(2) Uani 0.667(18) 1 d PGDU A 11
C42A C 0.7548(7) 0.6211(7) 0.9682(6) 0.094(3) Uani 0.667(18) 1 d PGU A 11
H86 H 0.7172 0.6567 0.9989 0.113 Uiso 0.667(18) 1 calc PR A 11
C43A C 0.8368(8) 0.5865(8) 0.9701(6) 0.095(3) Uani 0.667(18) 1 d PGDU A 11
C44A C 0.8918(6) 0.5344(8) 0.9252(7) 0.104(3) Uani 0.667(18) 1 d PGU A 11
H87 H 0.9479 0.5108 0.9264 0.125 Uiso 0.667(18) 1 calc PR A 11
C45A C 0.8649(8) 0.5168(8) 0.8784(7) 0.102(3) Uani 0.667(18) 1 d PGDU A 11
C48A C 0.9194(10) 0.4474(8) 0.8373(9) 0.128(5) Uani 0.667(18) 1 d PDU A 11
H68 H 0.9055 0.4617 0.7922 0.192 Uiso 0.667(18) 1 calc PR A 11
H69 H 0.9109 0.3998 0.8614 0.192 Uiso 0.667(18) 1 calc PR A 11
H70 H 0.9763 0.4367 0.8322 0.192 Uiso 0.667(18) 1 calc PR A 11
C47A C 0.8666(13) 0.6042(10) 1.0230(7) 0.115(4) Uani 0.667(18) 1 d PDU A 11
H71 H 0.9076 0.6247 0.9997 0.172 Uiso 0.667(18) 1 calc PR A 11
H72 H 0.8902 0.5553 1.0541 0.172 Uiso 0.667(18) 1 calc PR A 11
H73 H 0.8208 0.6439 1.0488 0.172 Uiso 0.667(18) 1 calc PR A 11
C46A C 0.6372(8) 0.6430(17) 0.9182(12) 0.108(6) Uani 0.667(18) 1 d PDU A 11
H74 H 0.6312 0.6521 0.8710 0.163 Uiso 0.667(18) 1 calc PR A 11
H75 H 0.6113 0.6938 0.9352 0.163 Uiso 0.667(18) 1 calc PR A 11
H76 H 0.6113 0.6082 0.9463 0.163 Uiso 0.667(18) 1 calc PR A 11
C40B C 0.7870(18) 0.550(2) 0.8758(16) 0.090(4) Uani 0.333(18) 1 d PGU A 12
C41B C 0.7469(14) 0.6062(18) 0.9195(16) 0.093(4) Uani 0.333(18) 1 d PGDU A 12
C42B C 0.7879(16) 0.6114(14) 0.9626(13) 0.091(3) Uani 0.333(18) 1 d PGU A 12
H88 H 0.7606 0.6498 0.9925 0.109 Uiso 0.333(18) 1 calc PR A 12
C43B C 0.8690(15) 0.5604(16) 0.9619(13) 0.098(4) Uani 0.333(18) 1 d PGDU A 12
C44B C 0.9090(13) 0.5042(16) 0.9182(14) 0.108(4) Uani 0.333(18) 1 d PGU A 12
H89 H 0.9644 0.4693 0.9178 0.130 Uiso 0.333(18) 1 calc PR A 12
C45B C 0.8680(18) 0.4989(17) 0.8752(14) 0.100(3) Uani 0.333(18) 1 d PGDU A 12
C46B C 0.6542(15) 0.641(4) 0.929(2) 0.092(6) Uani 0.333(18) 1 d PDU A 12
H77 H 0.6387 0.6088 0.9117 0.137 Uiso 0.333(18) 1 calc PR A 12
H78 H 0.6341 0.6956 0.9051 0.137 Uiso 0.333(18) 1 calc PR A 12
H79 H 0.6305 0.6415 0.9781 0.137 Uiso 0.333(18) 1 calc PR A 12
C47B C 0.925(2) 0.569(2) 0.9985(18) 0.118(6) Uani 0.333(18) 1 d PDU A 12
H80 H 0.9788 0.5253 0.9908 0.176 Uiso 0.333(18) 1 calc PR A 12
H81 H 0.9022 0.5661 1.0474 0.176 Uiso 0.333(18) 1 calc PR A 12
H82 H 0.9284 0.6195 0.9804 0.176 Uiso 0.333(18) 1 calc PR A 12
C48B C 0.919(2) 0.477(2) 0.8052(14) 0.128(8) Uani 0.333(18) 1 d PDU A 12
H83 H 0.9728 0.4754 0.8002 0.191 Uiso 0.333(18) 1 calc PR A 12
H84 H 0.8922 0.5160 0.7692 0.191 Uiso 0.333(18) 1 calc PR A 12
H85 H 0.9253 0.4242 0.8016 0.191 Uiso 0.333(18) 1 calc PR A 12
C37 C 0.5574(5) 0.8243(4) 0.6496(3) 0.086(2) Uani 1 1 d . . .
H21 H 0.5952 0.8054 0.6806 0.129 Uiso 1 1 calc R . .
H22 H 0.5251 0.7933 0.6630 0.129 Uiso 1 1 calc R . .
H23 H 0.5215 0.8804 0.6517 0.129 Uiso 1 1 calc R . .
C38 C 0.6256(4) 0.9430(4) 0.4050(3) 0.0778(18) Uani 1 1 d . . .
H24 H 0.6700 0.9297 0.3656 0.117 Uiso 1 1 calc R . .
H25 H 0.6236 0.9867 0.4225 0.117 Uiso 1 1 calc R . .
H26 H 0.5742 0.9591 0.3912 0.117 Uiso 1 1 calc R . .
C39 C 0.7579(5) 0.6481(4) 0.4770(4) 0.093(2) Uani 1 1 d . . .
H27 H 0.7736 0.6518 0.4274 0.139 Uiso 1 1 calc R . .
H28 H 0.7319 0.6112 0.4951 0.139 Uiso 1 1 calc R . .
H29 H 0.8061 0.6287 0.4966 0.139 Uiso 1 1 calc R . .
C31 C 0.6564(3) 0.73895(19) 0.56157(18) 0.0670(16) Uani 1 1 d G . .
C32 C 0.6049(2) 0.8147(2) 0.57713(15) 0.0666(16) Uani 1 1 d G . .
C33 C 0.5964(2) 0.88036(18) 0.5267(2) 0.0688(16) Uani 1 1 d G . .
H30 H 0.5611 0.9321 0.5373 0.083 Uiso 1 1 calc R . .
C34 C 0.6393(3) 0.8704(2) 0.46069(18) 0.0705(16) Uani 1 1 d G . .
C35 C 0.6908(2) 0.7947(3) 0.44514(16) 0.0714(17) Uani 1 1 d G . .
H31 H 0.7202 0.7879 0.4000 0.086 Uiso 1 1 calc R . .
C36 C 0.6994(2) 0.7290(2) 0.4956(2) 0.0722(17) Uani 1 1 d G . .
C50 C 0.0354(4) 0.8329(4) 0.7378(3) 0.0678(16) Uani 1 1 d . . .
C49 C 0.0743(14) 0.8342(15) 0.6716(15) 0.053(3) Uani 0.569(8) 1 d PDU B 13
C51 C -0.0218(6) 0.7950(6) 0.7596(5) 0.083(2) Uani 0.569(8) 1 d PGDU B 13
C52 C -0.0205(6) 0.7665(6) 0.7040(4) 0.084(2) Uani 0.569(8) 1 d PGDU B 13
C53 C -0.0700(6) 0.7288(5) 0.7101(4) 0.088(2) Uani 0.569(8) 1 d PGU B 13
H91 H -0.0690 0.7093 0.6721 0.106 Uiso 0.569(8) 1 calc PR B 13
C54 C -0.1208(6) 0.7195(6) 0.7718(4) 0.094(2) Uani 0.569(8) 1 d PGU B 13
H92 H -0.1547 0.6937 0.7759 0.112 Uiso 0.569(8) 1 calc PR B 13
C55 C -0.1222(6) 0.7480(6) 0.8273(3) 0.089(2) Uani 0.569(8) 1 d PGU B 13
H90 H -0.1570 0.7417 0.8695 0.106 Uiso 0.569(8) 1 calc PR B 13
C56 C -0.0727(6) 0.7857(6) 0.8213(4) 0.085(2) Uani 0.569(8) 1 d PGU B 13
S3 S 0.0417(8) 0.7828(9) 0.6281(10) 0.0750(17) Uani 0.569(8) 1 d PDU B 13
C49B C 0.068(2) 0.831(2) 0.666(2) 0.063(3) Uani 0.431(8) 1 d PDU B 14
C51B C -0.0073(7) 0.7838(6) 0.7594(5) 0.082(2) Uani 0.431(8) 1 d PGDU B 14
C52B C 0.0040(6) 0.7463(5) 0.7060(4) 0.082(2) Uani 0.431(8) 1 d PGDU B 14
C53B C -0.0218(5) 0.6864(5) 0.7176(4) 0.086(2) Uani 0.431(8) 1 d PGU B 14
H93 H -0.0141 0.6608 0.6811 0.104 Uiso 0.431(8) 1 calc PR B 14
C54B C -0.0590(6) 0.6639(5) 0.7825(4) 0.091(2) Uani 0.431(8) 1 d PGU B 14
H94 H -0.0767 0.6229 0.7904 0.109 Uiso 0.431(8) 1 calc PR B 14
C55B C -0.0703(7) 0.7013(6) 0.8359(4) 0.090(2) Uani 0.431(8) 1 d PGU B 14
H95 H -0.0958 0.6860 0.8803 0.108 Uiso 0.431(8) 1 calc PR B 14
C56B C -0.0445(7) 0.7613(6) 0.8244(4) 0.086(2) Uani 0.431(8) 1 d PGU B 14
S3B S 0.0582(10) 0.7729(12) 0.6318(12) 0.0694(18) Uani 0.431(8) 1 d PDU B 14
C57 C -0.0016(4) 0.9657(3) 0.8674(3) 0.0603(15) Uani 1 1 d . B .
C58 C -0.0054(4) 0.9070(4) 0.8441(3) 0.0620(15) Uani 1 1 d . . .
C59 C -0.0590(4) 0.8755(4) 0.8903(3) 0.0734(17) Uani 1 1 d . B .
C60 C -0.0931(4) 0.9115(4) 0.9513(3) 0.0776(18) Uani 1 1 d . . .
C61 C -0.1413(6) 0.8880(6) 1.0065(4) 0.116(3) Uani 1 1 d . B .
H13 H -0.1632 0.9134 1.0458 0.140 Uiso 1 1 calc R . .
C62 C -0.1570(7) 0.8250(7) 1.0027(5) 0.151(5) Uani 1 1 d . . .
H14 H -0.1860 0.8037 1.0416 0.181 Uiso 1 1 calc R B .
C63 C -0.1313(6) 0.7936(6) 0.9439(4) 0.125(3) Uani 1 1 d . B .
H15 H -0.1472 0.7539 0.9426 0.150 Uiso 1 1 calc R . .
C64 C -0.0836(5) 0.8160(5) 0.8862(3) 0.088(2) Uani 1 1 d . . .
C65 C 0.0921(3) 0.9359(3) 0.7329(3) 0.0511(13) Uani 1 1 d . . .
C66 C 0.0921(3) 0.9957(3) 0.7615(3) 0.0531(13) Uani 1 1 d . B .
C67 C 0.0455(3) 1.0097(3) 0.8305(3) 0.0560(14) Uani 1 1 d . . .
C68 C 0.0483(4) 1.0679(3) 0.8561(3) 0.0591(14) Uani 1 1 d . B .
H16 H 0.0194 1.0776 0.9008 0.071 Uiso 1 1 calc R . .
C69 C 0.0918(4) 1.1133(4) 0.8190(3) 0.0622(15) Uani 1 1 d . . .
H17 H 0.0914 1.1529 0.8387 0.075 Uiso 1 1 calc R B .
C70 C 0.1351(4) 1.1003(3) 0.7540(3) 0.0625(15) Uani 1 1 d . B .
C71 C 0.1348(3) 1.0421(3) 0.7236(3) 0.0553(14) Uani 1 1 d . . .
C72 C 0.1767(3) 1.0295(3) 0.6568(3) 0.0596(14) Uani 1 1 d . B .
H18 H 0.2066 1.0597 0.6316 0.072 Uiso 1 1 calc R . .
C73 C 0.1749(3) 0.9726(3) 0.6271(3) 0.0576(14) Uani 1 1 d . . .
C74 C 0.2158(4) 0.9601(3) 0.5584(3) 0.0601(15) Uani 1 1 d . B .
C75 C 0.2101(4) 0.9085(3) 0.5282(3) 0.0612(15) Uani 1 1 d . . .
H19 H 0.2367 0.9015 0.4825 0.073 Uiso 1 1 calc R B .
C76 C 0.1639(3) 0.8653(3) 0.5658(3) 0.0550(14) Uani 1 1 d . B .
H20 H 0.1604 0.8295 0.5441 0.066 Uiso 1 1 calc R . .
C77 C 0.1235(3) 0.8724(3) 0.6324(3) 0.0560(14) Uani 1 1 d . . .
C78 C 0.1307(3) 0.9275(3) 0.6646(3) 0.0558(14) Uani 1 1 d . B .
C79 C 0.1749(4) 1.2061(4) 0.7352(3) 0.0645(15) Uani 1 1 d . B .
C80 C 0.2211(4) 1.1991(4) 0.7786(3) 0.0734(17) Uani 1 1 d . . .
C81 C 0.2132(5) 1.2713(5) 0.7922(3) 0.084(2) Uani 1 1 d . . .
H52 H 0.2428 1.2689 0.8233 0.101 Uiso 1 1 calc R . .
C82 C 0.1641(5) 1.3450(5) 0.7622(4) 0.094(2) Uani 1 1 d . . .
C83 C 0.1203(4) 1.3471(4) 0.7182(4) 0.0821(19) Uani 1 1 d . . .
H53 H 0.0868 1.3973 0.6968 0.099 Uiso 1 1 calc R . .
C84 C 0.1230(4) 1.2788(4) 0.7036(3) 0.0712(16) Uani 1 1 d . . .
C85 C 0.2768(4) 1.1200(5) 0.8086(4) 0.092(2) Uani 1 1 d . . .
H32 H 0.2454 1.0960 0.8455 0.138 Uiso 1 1 calc R . .
H33 H 0.3157 1.1262 0.8265 0.138 Uiso 1 1 calc R . .
H34 H 0.3059 1.0856 0.7734 0.138 Uiso 1 1 calc R . .
C86 C 0.1622(6) 1.4215(5) 0.7734(5) 0.123(3) Uani 1 1 d . . .
H35 H 0.1763 1.4130 0.8176 0.185 Uiso 1 1 calc R . .
H36 H 0.1077 1.4640 0.7727 0.185 Uiso 1 1 calc R . .
H37 H 0.2013 1.4364 0.7372 0.185 Uiso 1 1 calc R . .
C87 C 0.0737(5) 1.2822(5) 0.6573(4) 0.092(2) Uani 1 1 d . . .
H38 H 0.1098 1.2560 0.6182 0.138 Uiso 1 1 calc R . .
H39 H 0.0404 1.3377 0.6414 0.138 Uiso 1 1 calc R . .
H40 H 0.0386 1.2551 0.6820 0.138 Uiso 1 1 calc R . .
C88 C 0.3157(4) 0.9878(4) 0.4656(3) 0.0595(14) Uani 1 1 d . B .
C89 C 0.2997(4) 1.0448(4) 0.4086(3) 0.0723(17) Uani 1 1 d . . .
C90 C 0.3596(5) 1.0339(4) 0.3496(3) 0.0762(18) Uani 1 1 d . . .
H41 H 0.3502 1.0728 0.3101 0.091 Uiso 1 1 calc R . .
C91 C 0.4312(5) 0.9682(4) 0.3479(3) 0.0759(18) Uani 1 1 d . . .
C92 C 0.4455(4) 0.9125(4) 0.4051(3) 0.0743(18) Uani 1 1 d . . .
H42 H 0.4956 0.8669 0.4032 0.089 Uiso 1 1 calc R . .
C93 C 0.3886(4) 0.9209(4) 0.4662(3) 0.0626(15) Uani 1 1 d . . .
C94 C 0.2199(5) 1.1180(5) 0.4132(5) 0.122(3) Uani 1 1 d . . .
H43 H 0.1759 1.1024 0.4384 0.183 Uiso 1 1 calc R . .
H44 H 0.2103 1.1442 0.3672 0.183 Uiso 1 1 calc R . .
H45 H 0.2222 1.1546 0.4369 0.183 Uiso 1 1 calc R . .
C95 C 0.4964(5) 0.9556(5) 0.2820(4) 0.101(3) Uani 1 1 d . . .
H46 H 0.4848 0.9309 0.2529 0.152 Uiso 1 1 calc R . .
H47 H 0.5497 0.9209 0.2936 0.152 Uiso 1 1 calc R . .
H48 H 0.4960 1.0069 0.2578 0.152 Uiso 1 1 calc R . .
C96 C 0.4060(4) 0.8605(4) 0.5289(3) 0.0778(18) Uani 1 1 d . . .
H49 H 0.3894 0.8876 0.5682 0.117 Uiso 1 1 calc R . .
H50 H 0.4642 0.8262 0.5230 0.117 Uiso 1 1 calc R . .
H51 H 0.3759 0.8282 0.5366 0.117 Uiso 1 1 calc R . .
B1 B 0.5748(4) 0.3883(4) 0.7437(3) 0.0569(16) Uani 1 1 d . C .
F1 F 0.64755(19) 0.32833(18) 0.70639(15) 0.0667(9) Uani 1 1 d . . .
S1 S 0.44252(10) 0.49230(9) 0.59345(8) 0.0666(4) Uani 1 1 d . . .
S2 S 0.57367(11) 0.28974(10) 0.94563(8) 0.0736(5) Uani 1 1 d . . .
O2 O 0.7536(3) 0.5445(3) 0.8262(2) 0.0813(13) Uani 1 1 d . . .
O1 O 0.6664(3) 0.6746(2) 0.6135(2) 0.0723(11) Uani 1 1 d . . .
B2 B 0.0609(4) 0.8717(4) 0.7814(3) 0.0616(17) Uani 1 1 d . B .
F2 F 0.1317(2) 0.8066(2) 0.80987(17) 0.0795(10) Uani 1 1 d . . .
S4 S -0.06152(10) 0.98373(10) 0.94762(7) 0.0684(4) Uani 1 1 d . B .
O3 O 0.1828(3) 1.1383(2) 0.7156(2) 0.0703(11) Uani 1 1 d . . .
O4 O 0.2595(3) 1.0053(3) 0.52718(19) 0.0732(12) Uani 1 1 d . . .
K1S K 0.7978(8) 0.2232(8) 0.6525(6) 0.0623(17) Uani 0.607(10) 1 d PU C 6
N1S N 0.7702(7) 0.0882(9) 0.7278(7) 0.073(3) Uani 0.607(10) 1 d PDU C 6
C13S C 0.8414(8) 0.0132(9) 0.7211(7) 0.080(3) Uani 0.607(10) 1 d PDU C 6
H98 H 0.8248 -0.0313 0.7371 0.096 Uiso 0.607(10) 1 calc PR C 6
H99 H 0.8785 0.0067 0.7495 0.096 Uiso 0.607(10) 1 calc PR C 6
C14S C 0.8851(9) 0.0118(9) 0.6462(7) 0.077(4) Uani 0.607(10) 1 d PDU C 6
H100 H 0.9296 -0.0412 0.6403 0.093 Uiso 0.607(10) 1 calc PR C 6
H101 H 0.8469 0.0243 0.6166 0.093 Uiso 0.607(10) 1 calc PR C 6
O5S O 0.9167(8) 0.0707(8) 0.6293(7) 0.067(3) Uani 0.607(10) 1 d PDU C 6
C15S C 0.9723(8) 0.0627(7) 0.5661(7) 0.064(3) Uani 0.607(10) 1 d PDU C 6
H102 H 0.9451 0.0698 0.5291 0.077 Uiso 0.607(10) 1 calc PR C 6
H103 H 1.0180 0.0096 0.5682 0.077 Uiso 0.607(10) 1 calc PR C 6
C16S C 1.0024(9) 0.1271(7) 0.5536(9) 0.067(3) Uani 0.607(10) 1 d PDU C 6
H104 H 1.0210 0.1252 0.5942 0.081 Uiso 0.607(10) 1 calc PR C 6
H105 H 1.0485 0.1188 0.5145 0.081 Uiso 0.607(10) 1 calc PR C 6
O6S O 0.9372(9) 0.2020(6) 0.5396(10) 0.066(3) Uani 0.607(10) 1 d PDU C 6
C17S C 0.9635(8) 0.2643(7) 0.5149(7) 0.073(3) Uani 0.607(10) 1 d PDU C 6
H106 H 1.0061 0.2525 0.4734 0.088 Uiso 0.607(10) 1 calc PR C 6
H107 H 0.9860 0.2700 0.5497 0.088 Uiso 0.607(10) 1 calc PR C 6
C18S C 0.8897(8) 0.3411(9) 0.4984(8) 0.078(3) Uani 0.607(10) 1 d PDU C 6
H108 H 0.9077 0.3836 0.4738 0.093 Uiso 0.607(10) 1 calc PR C 6
H109 H 0.8631 0.3324 0.4685 0.093 Uiso 0.607(10) 1 calc PR C 6
N2S N 0.8314(10) 0.3661(14) 0.5613(9) 0.074(2) Uani 0.607(10) 1 d PDU C 6
C7S C 0.7031(8) 0.0845(10) 0.7082(10) 0.076(3) Uani 0.607(10) 1 d PDU C 6
H110 H 0.6748 0.0599 0.7485 0.091 Uiso 0.607(10) 1 calc PR C 6
H111 H 0.7264 0.0493 0.6732 0.091 Uiso 0.607(10) 1 calc PR C 6
C8S C 0.6409(12) 0.1641(9) 0.6806(10) 0.072(3) Uani 0.607(10) 1 d PDU C 6
H112 H 0.5948 0.1573 0.6741 0.086 Uiso 0.607(10) 1 calc PR C 6
H113 H 0.6200 0.2020 0.7130 0.086 Uiso 0.607(10) 1 calc PR C 6
O3S O 0.6803(12) 0.1933(16) 0.6167(13) 0.065(3) Uani 0.607(10) 1 d PDU C 6
C10S C 0.6615(12) 0.3020(15) 0.5251(9) 0.063(2) Uani 0.607(10) 1 d PDU C 6
H114 H 0.6962 0.2659 0.4912 0.076 Uiso 0.607(10) 1 calc PR C 6
H115 H 0.6204 0.3491 0.5028 0.076 Uiso 0.607(10) 1 calc PR C 6
C12S C 0.7536(9) 0.4239(11) 0.5427(9) 0.076(3) Uani 0.607(10) 1 d PDU C 6
H116 H 0.7592 0.4723 0.5152 0.092 Uiso 0.607(10) 1 calc PR C 6
H117 H 0.7124 0.4391 0.5844 0.092 Uiso 0.607(10) 1 calc PR C 6
C1S C 0.7455(8) 0.1014(10) 0.7994(7) 0.079(3) Uani 0.607(10) 1 d PDU C 6
H118 H 0.7400 0.0539 0.8291 0.095 Uiso 0.607(10) 1 calc PR C 6
H119 H 0.6918 0.1467 0.8054 0.095 Uiso 0.607(10) 1 calc PR C 6
C2S C 0.8055(8) 0.1183(10) 0.8218(8) 0.084(3) Uani 0.607(10) 1 d PDU C 6
H120 H 0.7871 0.1252 0.8704 0.101 Uiso 0.607(10) 1 calc PR C 6
H121 H 0.8595 0.0733 0.8164 0.101 Uiso 0.607(10) 1 calc PR C 6
O1S O 0.8100(9) 0.1883(11) 0.7810(10) 0.083(3) Uani 0.607(10) 1 d PDU C 6
C3S C 0.8657(12) 0.2106(8) 0.7945(10) 0.080(3) Uani 0.607(10) 1 d PDU C 6
H122 H 0.9212 0.1756 0.7742 0.096 Uiso 0.607(10) 1 calc PR C 6
H123 H 0.8621 0.2010 0.8443 0.096 Uiso 0.607(10) 1 calc PR C 6
C4S C 0.8528(13) 0.2971(8) 0.7675(8) 0.079(3) Uani 0.607(10) 1 d PDU C 6
H124 H 0.7967 0.3340 0.7844 0.095 Uiso 0.607(10) 1 calc PR C 6
H125 H 0.8909 0.3098 0.7814 0.095 Uiso 0.607(10) 1 calc PR C 6
O2S O 0.8685(10) 0.3016(10) 0.6950(7) 0.078(3) Uani 0.607(10) 1 d PDU C 6
C5S C 0.8244(9) 0.3833(9) 0.6710(7) 0.072(2) Uani 0.607(10) 1 d PDU C 6
H126 H 0.8269 0.4174 0.6980 0.086 Uiso 0.607(10) 1 calc PR C 6
H127 H 0.7670 0.3952 0.6744 0.086 Uiso 0.607(10) 1 calc PR C 6
C6S C 0.8649(12) 0.3974(18) 0.5972(8) 0.077(3) Uani 0.607(10) 1 d PDU C 6
H128 H 0.8507 0.4546 0.5809 0.092 Uiso 0.607(10) 1 calc PR C 6
H129 H 0.9245 0.3683 0.5912 0.092 Uiso 0.607(10) 1 calc PR C 6
C11S C 0.7260(7) 0.3882(6) 0.5017(6) 0.069(2) Uani 0.607(10) 1 d PDU C 6
H130 H 0.6767 0.4285 0.4846 0.083 Uiso 0.607(10) 1 calc PR C 6
H131 H 0.7691 0.3673 0.4625 0.083 Uiso 0.607(10) 1 calc PR C 6
C9S C 0.6196(14) 0.2599(11) 0.5845(11) 0.064(3) Uani 0.607(10) 1 d PDU C 6
H132 H 0.5823 0.2966 0.6174 0.077 Uiso 0.607(10) 1 calc PR C 6
H133 H 0.5876 0.2418 0.5680 0.077 Uiso 0.607(10) 1 calc PR C 6
O4S O 0.7099(7) 0.3259(6) 0.5483(4) 0.067(2) Uani 0.607(10) 1 d PDU C 6
O3T O 0.6687(18) 0.194(2) 0.6181(19) 0.062(3) Uani 0.393(10) 1 d PDU C 7
C10T C 0.6643(19) 0.294(2) 0.5156(14) 0.065(3) Uani 0.393(10) 1 d PDU C 7
H134 H 0.6913 0.2497 0.4891 0.078 Uiso 0.393(10) 1 calc PR C 7
H135 H 0.6251 0.3399 0.4902 0.078 Uiso 0.393(10) 1 calc PR C 7
C11T C 0.6917(11) 0.3932(9) 0.5420(11) 0.080(3) Uani 0.393(10) 1 d PDU C 7
H136 H 0.6638 0.3939 0.5902 0.096 Uiso 0.393(10) 1 calc PR C 7
H137 H 0.6524 0.4320 0.5131 0.096 Uiso 0.393(10) 1 calc PR C 7
O4T O 0.7232(11) 0.3159(8) 0.5251(8) 0.070(3) Uani 0.393(10) 1 d PDU C 7
C9T C 0.620(2) 0.2699(18) 0.5856(17) 0.062(3) Uani 0.393(10) 1 d PDU C 7
H138 H 0.6047 0.3099 0.6149 0.074 Uiso 0.393(10) 1 calc PR C 7
H139 H 0.5703 0.2693 0.5806 0.074 Uiso 0.393(10) 1 calc PR C 7
K1T K 0.7865(12) 0.2324(12) 0.6416(9) 0.0532(18) Uani 0.393(10) 1 d PU C 7
C16T C 0.9929(12) 0.1009(11) 0.5601(13) 0.061(4) Uani 0.393(10) 1 d PDU C 7
H140 H 1.0180 0.0962 0.5977 0.073 Uiso 0.393(10) 1 calc PR C 7
H141 H 1.0361 0.0875 0.5192 0.073 Uiso 0.393(10) 1 calc PR C 7
O5T O 0.8980(13) 0.0592(14) 0.6426(11) 0.070(4) Uani 0.393(10) 1 d PDU C 7
C17T C 0.9660(14) 0.2382(11) 0.5342(12) 0.078(4) Uani 0.393(10) 1 d PDU C 7
H142 H 1.0181 0.2210 0.5015 0.094 Uiso 0.393(10) 1 calc PR C 7
H143 H 0.9773 0.2399 0.5773 0.094 Uiso 0.393(10) 1 calc PR C 7
O6T O 0.9340(14) 0.1806(11) 0.5465(16) 0.068(4) Uani 0.393(10) 1 d PDU C 7
C14T C 0.8629(14) 0.0029(14) 0.6634(11) 0.069(4) Uani 0.393(10) 1 d PDU C 7
H144 H 0.9063 -0.0514 0.6618 0.083 Uiso 0.393(10) 1 calc PR C 7
H145 H 0.8278 0.0129 0.6317 0.083 Uiso 0.393(10) 1 calc PR C 7
C3T C 0.8649(17) 0.1866(12) 0.8036(16) 0.080(4) Uani 0.393(10) 1 d PDU C 7
H146 H 0.9155 0.1499 0.7782 0.096 Uiso 0.393(10) 1 calc PR C 7
H147 H 0.8654 0.1724 0.8529 0.096 Uiso 0.393(10) 1 calc PR C 7
C4T C 0.849(2) 0.2740(13) 0.7771(12) 0.078(4) Uani 0.393(10) 1 d PDU C 7
H148 H 0.7942 0.3068 0.7999 0.093 Uiso 0.393(10) 1 calc PR C 7
H149 H 0.8877 0.2846 0.7927 0.093 Uiso 0.393(10) 1 calc PR C 7
C13T C 0.8126(12) 0.0095(14) 0.7360(10) 0.077(4) Uani 0.393(10) 1 d PDU C 7
H150 H 0.7904 -0.0311 0.7504 0.092 Uiso 0.393(10) 1 calc PR C 7
H151 H 0.8479 -0.0009 0.7677 0.092 Uiso 0.393(10) 1 calc PR C 7
N1T N 0.7461(11) 0.0883(14) 0.7395(11) 0.071(3) Uani 0.393(10) 1 d PDU C 7
C15T C 0.9527(13) 0.0430(13) 0.5796(11) 0.067(4) Uani 0.393(10) 1 d PDU C 7
H152 H 0.9232 0.0505 0.5442 0.080 Uiso 0.393(10) 1 calc PR C 7
H153 H 0.9941 -0.0125 0.5844 0.080 Uiso 0.393(10) 1 calc PR C 7
C7T C 0.6786(13) 0.0922(14) 0.7150(15) 0.072(4) Uani 0.393(10) 1 d PDU C 7
H154 H 0.6444 0.0716 0.7531 0.086 Uiso 0.393(10) 1 calc PR C 7
H155 H 0.7006 0.0578 0.6795 0.086 Uiso 0.393(10) 1 calc PR C 7
C8T C 0.626(2) 0.1772(14) 0.6856(16) 0.071(3) Uani 0.393(10) 1 d PDU C 7
H156 H 0.5726 0.1818 0.6840 0.085 Uiso 0.393(10) 1 calc PR C 7
H157 H 0.6183 0.2152 0.7141 0.085 Uiso 0.393(10) 1 calc PR C 7
O1T O 0.7944(14) 0.1904(18) 0.7885(16) 0.080(3) Uani 0.393(10) 1 d PDU C 7
O2T O 0.8554(16) 0.3024(15) 0.7051(12) 0.078(3) Uani 0.393(10) 1 d PDU C 7
C18T C 0.9096(15) 0.3223(13) 0.5061(13) 0.082(3) Uani 0.393(10) 1 d PDU C 7
H158 H 0.9393 0.3566 0.4913 0.098 Uiso 0.393(10) 1 calc PR C 7
H159 H 0.8929 0.3202 0.4659 0.098 Uiso 0.393(10) 1 calc PR C 7
C2T C 0.7761(13) 0.1279(17) 0.8319(14) 0.083(4) Uani 0.393(10) 1 d PDU C 7
H160 H 0.7527 0.1411 0.8786 0.099 Uiso 0.393(10) 1 calc PR C 7
H161 H 0.8264 0.0785 0.8336 0.099 Uiso 0.393(10) 1 calc PR C 7
C5T C 0.8368(17) 0.3845(16) 0.6808(12) 0.077(4) Uani 0.393(10) 1 d PDU C 7
H162 H 0.8726 0.4003 0.6947 0.093 Uiso 0.393(10) 1 calc PR C 7
H163 H 0.7799 0.4175 0.6998 0.093 Uiso 0.393(10) 1 calc PR C 7
C6T C 0.850(2) 0.396(3) 0.6033(12) 0.076(3) Uani 0.393(10) 1 d PDU C 7
H164 H 0.8189 0.4530 0.5899 0.091 Uiso 0.393(10) 1 calc PR C 7
H165 H 0.9079 0.3865 0.5878 0.091 Uiso 0.393(10) 1 calc PR C 7
C1T C 0.7159(12) 0.1149(16) 0.8061(12) 0.078(4) Uani 0.393(10) 1 d PDU C 7
H166 H 0.6998 0.0750 0.8398 0.094 Uiso 0.393(10) 1 calc PR C 7
H167 H 0.6666 0.1652 0.8035 0.094 Uiso 0.393(10) 1 calc PR C 7
C12T C 0.7643(13) 0.4143(17) 0.5295(14) 0.078(3) Uani 0.393(10) 1 d PDU C 7
H168 H 0.7819 0.4255 0.4796 0.094 Uiso 0.393(10) 1 calc PR C 7
H169 H 0.7441 0.4645 0.5473 0.094 Uiso 0.393(10) 1 calc PR C 7
N2T N 0.8368(16) 0.357(2) 0.5577(14) 0.077(3) Uani 0.393(10) 1 d PDU C 7
K2 K 0.26475(9) 0.70486(8) 0.85522(6) 0.0718(4) Uani 1 1 d . B .
N1 N 0.2297(4) 0.5793(3) 0.8371(3) 0.0960(16) Uani 1 1 d DU . .
C14X C 0.3455(9) 0.4937(9) 0.8925(8) 0.094(3) Uani 0.545(4) 1 d PDU B 8
H170 H 0.3062 0.5043 0.9359 0.113 Uiso 0.545(4) 1 calc PR B 8
H171 H 0.3876 0.4388 0.8990 0.113 Uiso 0.545(4) 1 calc PR B 8
O5X O 0.3815(6) 0.5500(5) 0.8701(5) 0.087(2) Uani 0.545(4) 1 d PDU B 8
C15X C 0.4339(10) 0.5354(14) 0.9137(8) 0.090(3) Uani 0.545(4) 1 d PDU B 8
H172 H 0.4769 0.4808 0.9131 0.108 Uiso 0.545(4) 1 calc PR B 8
H173 H 0.4029 0.5396 0.9609 0.108 Uiso 0.545(4) 1 calc PR B 8
C16X C 0.4726(12) 0.5940(12) 0.8920(13) 0.092(4) Uani 0.545(4) 1 d PDU B 8
H174 H 0.5122 0.5801 0.9207 0.111 Uiso 0.545(4) 1 calc PR B 8
H175 H 0.5013 0.5924 0.8440 0.111 Uiso 0.545(4) 1 calc PR B 8
O6X O 0.410(2) 0.6711(13) 0.8995(18) 0.087(3) Uani 0.545(4) 1 d PDU B 8
C17X C 0.4465(14) 0.7256(13) 0.8698(18) 0.097(4) Uani 0.545(4) 1 d PDU B 8
H176 H 0.4644 0.7257 0.8201 0.117 Uiso 0.545(4) 1 calc PR B 8
H177 H 0.4942 0.7104 0.8897 0.117 Uiso 0.545(4) 1 calc PR B 8
C18X C 0.3825(9) 0.8083(12) 0.8849(9) 0.085(3) Uani 0.545(4) 1 d PDU B 8
H178 H 0.3628 0.8060 0.9347 0.101 Uiso 0.545(4) 1 calc PR B 8
H179 H 0.4081 0.8460 0.8695 0.101 Uiso 0.545(4) 1 calc PR B 8
N2X N 0.3132(7) 0.8381(6) 0.8518(5) 0.085(3) Uani 0.545(4) 1 d PDU B 8
C1X C 0.1910(7) 0.6179(7) 0.7782(5) 0.082(2) Uani 0.545(4) 1 d PDU B 8
H180 H 0.1448 0.6692 0.7870 0.099 Uiso 0.545(4) 1 calc PR B 8
H181 H 0.1710 0.5838 0.7673 0.099 Uiso 0.545(4) 1 calc PR B 8
C2X C 0.2573(11) 0.6309(12) 0.7194(8) 0.084(3) Uani 0.545(4) 1 d PDU B 8
H182 H 0.2908 0.5792 0.7029 0.101 Uiso 0.545(4) 1 calc PR B 8
H183 H 0.2289 0.6674 0.6823 0.101 Uiso 0.545(4) 1 calc PR B 8
O1X O 0.3132(7) 0.6595(7) 0.7235(6) 0.082(2) Uani 0.545(4) 1 d PDU B 8
C4X C 0.4016(8) 0.7097(9) 0.6901(7) 0.083(3) Uani 0.545(4) 1 d PDU B 8
H184 H 0.4356 0.6532 0.7046 0.099 Uiso 0.545(4) 1 calc PR B 8
H185 H 0.4345 0.7312 0.6515 0.099 Uiso 0.545(4) 1 calc PR B 8
O2X O 0.3740(6) 0.7532(5) 0.7453(5) 0.077(2) Uani 0.545(4) 1 d PDU B 8
C5X C 0.3248(8) 0.8364(7) 0.7314(7) 0.076(3) Uani 0.545(4) 1 d PDU B 8
H186 H 0.2674 0.8462 0.7377 0.092 Uiso 0.545(4) 1 calc PR B 8
H187 H 0.3427 0.8581 0.6841 0.092 Uiso 0.545(4) 1 calc PR B 8
C6X C 0.3349(10) 0.8750(8) 0.7819(6) 0.085(3) Uani 0.545(4) 1 d PDU B 8
H188 H 0.3917 0.8682 0.7729 0.102 Uiso 0.545(4) 1 calc PR B 8
H189 H 0.2996 0.9325 0.7762 0.102 Uiso 0.545(4) 1 calc PR B 8
C7X C 0.1655(8) 0.5751(8) 0.8969(7) 0.104(3) Uani 0.545(4) 1 d PDU B 8
H190 H 0.1924 0.5325 0.9322 0.125 Uiso 0.545(4) 1 calc PR B 8
H191 H 0.1313 0.5575 0.8829 0.125 Uiso 0.545(4) 1 calc PR B 8
C8X C 0.1078(9) 0.6495(9) 0.9317(9) 0.103(4) Uani 0.545(4) 1 d PDU B 8
H192 H 0.0802 0.6932 0.8975 0.124 Uiso 0.545(4) 1 calc PR B 8
H193 H 0.0659 0.6373 0.9674 0.124 Uiso 0.545(4) 1 calc PR B 8
O3X O 0.1494(6) 0.6756(6) 0.9620(5) 0.096(3) Uani 0.545(4) 1 d PDU B 8
C9X C 0.0984(8) 0.7486(8) 0.9872(8) 0.088(4) Uani 0.545(4) 1 d PDU B 8
H194 H 0.0567 0.7404 1.0259 0.105 Uiso 0.545(4) 1 calc PR B 8
H195 H 0.0704 0.7879 0.9511 0.105 Uiso 0.545(4) 1 calc PR B 8
C11X C 0.2186(10) 0.8649(9) 0.9482(7) 0.101(3) Uani 0.545(4) 1 d PDU B 8
H196 H 0.2656 0.8373 0.9713 0.122 Uiso 0.545(4) 1 calc PR B 8
H197 H 0.1761 0.9061 0.9753 0.122 Uiso 0.545(4) 1 calc PR B 8
C13X C 0.3028(7) 0.5059(7) 0.8354(8) 0.096(3) Uani 0.545(4) 1 d PDU B 8
H198 H 0.3395 0.5079 0.7908 0.116 Uiso 0.545(4) 1 calc PR B 8
H199 H 0.2887 0.4607 0.8410 0.116 Uiso 0.545(4) 1 calc PR B 8
O4X O 0.1884(6) 0.8088(6) 0.9496(5) 0.104(3) Uani 0.545(4) 1 d PDU B 8
C10X C 0.1444(10) 0.7821(9) 1.0109(6) 0.093(3) Uani 0.545(4) 1 d PDU B 8
H200 H 0.1065 0.8265 1.0364 0.112 Uiso 0.545(4) 1 calc PR B 8
H201 H 0.1816 0.7405 1.0403 0.112 Uiso 0.545(4) 1 calc PR B 8
C12X C 0.2445(8) 0.9059(7) 0.8788(6) 0.100(3) Uani 0.545(4) 1 d PDU B 8
H202 H 0.2016 0.9302 0.8514 0.120 Uiso 0.545(4) 1 calc PR B 8
H203 H 0.2608 0.9468 0.8822 0.120 Uiso 0.545(4) 1 calc PR B 8
C3X C 0.3276(10) 0.7172(10) 0.6685(8) 0.080(3) Uani 0.545(4) 1 d PDU B 8
H204 H 0.2826 0.7707 0.6699 0.096 Uiso 0.545(4) 1 calc PR B 8
H205 H 0.3406 0.7012 0.6234 0.096 Uiso 0.545(4) 1 calc PR B 8
C3Y C 0.3384(12) 0.6999(13) 0.6750(10) 0.082(3) Uani 0.455(4) 1 d PDU B 9
H206 H 0.3095 0.7324 0.6372 0.098 Uiso 0.455(4) 1 calc PR B 9
H207 H 0.3817 0.6507 0.6585 0.098 Uiso 0.455(4) 1 calc PR B 9
O4Y O 0.1934(6) 0.7533(6) 0.9855(6) 0.085(3) Uani 0.455(4) 1 d PDU B 9
C13Y C 0.2765(9) 0.5004(7) 0.8742(9) 0.093(3) Uani 0.455(4) 1 d PDU B 9
H208 H 0.2807 0.4585 0.8521 0.112 Uiso 0.455(4) 1 calc PR B 9
H209 H 0.2463 0.4949 0.9214 0.112 Uiso 0.455(4) 1 calc PR B 9
C14Y C 0.3616(10) 0.4875(11) 0.8762(10) 0.091(3) Uani 0.455(4) 1 d PDU B 9
H210 H 0.3918 0.4324 0.8971 0.109 Uiso 0.455(4) 1 calc PR B 9
H211 H 0.3916 0.4968 0.8296 0.109 Uiso 0.455(4) 1 calc PR B 9
C1Y C 0.2620(11) 0.5633(9) 0.7644(5) 0.092(3) Uani 0.455(4) 1 d PDU B 9
H212 H 0.2367 0.5321 0.7563 0.110 Uiso 0.455(4) 1 calc PR B 9
H213 H 0.3210 0.5300 0.7590 0.110 Uiso 0.455(4) 1 calc PR B 9
O5Y O 0.3528(8) 0.5426(6) 0.9160(7) 0.096(3) Uani 0.455(4) 1 d PDU B 9
C7Y C 0.1441(6) 0.6016(10) 0.8452(8) 0.095(3) Uani 0.455(4) 1 d PDU B 9
H214 H 0.1341 0.5574 0.8397 0.114 Uiso 0.455(4) 1 calc PR B 9
H215 H 0.1198 0.6486 0.8119 0.114 Uiso 0.455(4) 1 calc PR B 9
O6Y O 0.405(3) 0.6687(15) 0.906(2) 0.084(3) Uani 0.455(4) 1 d PDU B 9
C16Y C 0.4567(14) 0.5926(14) 0.8859(14) 0.083(4) Uani 0.455(4) 1 d PDU B 9
H216 H 0.5127 0.5777 0.8903 0.100 Uiso 0.455(4) 1 calc PR B 9
H217 H 0.4569 0.5939 0.8379 0.100 Uiso 0.455(4) 1 calc PR B 9
C15Y C 0.4254(12) 0.5327(17) 0.9323(10) 0.093(4) Uani 0.455(4) 1 d PDU B 9
H218 H 0.4672 0.4782 0.9272 0.112 Uiso 0.455(4) 1 calc PR B 9
H219 H 0.4147 0.5396 0.9803 0.112 Uiso 0.455(4) 1 calc PR B 9
C12Y C 0.2123(11) 0.8728(10) 0.9273(7) 0.103(4) Uani 0.455(4) 1 d PDU B 9
H220 H 0.1635 0.8881 0.9090 0.124 Uiso 0.455(4) 1 calc PR B 9
H221 H 0.2120 0.9212 0.9361 0.124 Uiso 0.455(4) 1 calc PR B 9
C9Y C 0.0881(11) 0.7081(10) 0.9928(7) 0.086(4) Uani 0.455(4) 1 d PDU B 9
H222 H 0.1051 0.6637 1.0303 0.103 Uiso 0.455(4) 1 calc PR B 9
H223 H 0.0288 0.7286 0.9975 0.103 Uiso 0.455(4) 1 calc PR B 9
O3Y O 0.1271(8) 0.6804(7) 0.9300(6) 0.085(3) Uani 0.455(4) 1 d PDU B 9
C11Y C 0.2140(11) 0.8119(8) 0.9936(7) 0.091(3) Uani 0.455(4) 1 d PDU B 9
H224 H 0.2688 0.7866 1.0046 0.109 Uiso 0.455(4) 1 calc PR B 9
H225 H 0.1752 0.8395 1.0318 0.109 Uiso 0.455(4) 1 calc PR B 9
C10Y C 0.1094(8) 0.7734(9) 0.9974(9) 0.078(4) Uani 0.455(4) 1 d PDU B 9
H226 H 0.0849 0.8203 0.9640 0.093 Uiso 0.455(4) 1 calc PR B 9
H227 H 0.0846 0.7889 1.0433 0.093 Uiso 0.455(4) 1 calc PR B 9
C17Y C 0.4285(15) 0.7322(15) 0.8758(19) 0.086(3) Uani 0.455(4) 1 d PDU B 9
H228 H 0.4371 0.7389 0.8256 0.104 Uiso 0.455(4) 1 calc PR B 9
H229 H 0.4799 0.7202 0.8882 0.104 Uiso 0.455(4) 1 calc PR B 9
C18Y C 0.3621(10) 0.8083(15) 0.9013(11) 0.083(4) Uani 0.455(4) 1 d PDU B 9
H230 H 0.3523 0.8000 0.9516 0.099 Uiso 0.455(4) 1 calc PR B 9
H231 H 0.3809 0.8513 0.8841 0.099 Uiso 0.455(4) 1 calc PR B 9
C8Y C 0.1096(12) 0.6205(10) 0.9184(8) 0.087(3) Uani 0.455(4) 1 d PDU B 9
H232 H 0.0502 0.6381 0.9280 0.105 Uiso 0.455(4) 1 calc PR B 9
H233 H 0.1325 0.5715 0.9506 0.105 Uiso 0.455(4) 1 calc PR B 9
C6Y C 0.2785(10) 0.8864(8) 0.8145(6) 0.078(3) Uani 0.455(4) 1 d PDU B 9
H234 H 0.2841 0.9336 0.8190 0.094 Uiso 0.455(4) 1 calc PR B 9
H235 H 0.2229 0.9049 0.8070 0.094 Uiso 0.455(4) 1 calc PR B 9
C5Y C 0.3377(10) 0.8546(8) 0.7506(8) 0.080(4) Uani 0.455(4) 1 d PDU B 9
H236 H 0.3224 0.8937 0.7095 0.096 Uiso 0.455(4) 1 calc PR B 9
H237 H 0.3933 0.8439 0.7527 0.096 Uiso 0.455(4) 1 calc PR B 9
O2Y O 0.3334(8) 0.7829(8) 0.7483(6) 0.083(3) Uani 0.455(4) 1 d PDU B 9
O1Y O 0.2824(8) 0.6781(8) 0.7294(7) 0.078(3) Uani 0.455(4) 1 d PDU B 9
C2Y C 0.2476(16) 0.6374(12) 0.7093(11) 0.087(3) Uani 0.455(4) 1 d PDU B 9
H238 H 0.2753 0.6227 0.6635 0.104 Uiso 0.455(4) 1 calc PR B 9
H239 H 0.1891 0.6698 0.7097 0.104 Uiso 0.455(4) 1 calc PR B 9
C4Y C 0.3792(10) 0.7459(10) 0.6898(8) 0.086(3) Uani 0.455(4) 1 d PDU B 9
H240 H 0.4345 0.7089 0.6973 0.103 Uiso 0.455(4) 1 calc PR B 9
H241 H 0.3835 0.7866 0.6501 0.103 Uiso 0.455(4) 1 calc PR B 9
N2Y N 0.2857(9) 0.8331(8) 0.8793(6) 0.083(3) Uani 0.455(4) 1 d PDU B 9
C1A C 0.1254(5) 0.3274(3) 0.4356(3) 0.084(4) Uiso 0.529(10) 1 d PGU D 4
H55 H 0.1435 0.2785 0.4653 0.101 Uiso 0.529(10) 1 calc PR D 4
C2A C 0.0569(4) 0.3921(4) 0.4587(3) 0.087(4) Uiso 0.529(10) 1 d PGU D 4
H56 H 0.0283 0.3875 0.5042 0.105 Uiso 0.529(10) 1 calc PR D 4
C3A C 0.0304(4) 0.4637(4) 0.4152(3) 0.095(5) Uiso 0.529(10) 1 d PGU D 4
H57 H -0.0164 0.5079 0.4309 0.115 Uiso 0.529(10) 1 calc PR D 4
C4A C 0.0723(5) 0.4705(4) 0.3486(3) 0.087(4) Uiso 0.529(10) 1 d PGU D 4
H58 H 0.0541 0.5194 0.3188 0.105 Uiso 0.529(10) 1 calc PR D 4
C5A C 0.1407(5) 0.4058(4) 0.3255(3) 0.082(4) Uiso 0.529(10) 1 d PGU D 4
H59 H 0.1694 0.4105 0.2799 0.099 Uiso 0.529(10) 1 calc PR D 4
C6A C 0.1673(4) 0.3343(4) 0.3690(3) 0.079(4) Uiso 0.529(10) 1 d PGU D 4
H60 H 0.2141 0.2900 0.3532 0.095 Uiso 0.529(10) 1 calc PR D 4
C1H C -0.1227(12) 0.6066(11) 0.6188(11) 0.133(7) Uiso 0.471(10) 1 d PDU D 5
H61 H -0.1229 0.6562 0.5903 0.199 Uiso 0.471(10) 1 calc PR D 5
H62 H -0.1216 0.6070 0.6656 0.199 Uiso 0.471(10) 1 calc PR D 5
H63 H -0.1716 0.6015 0.6181 0.199 Uiso 0.471(10) 1 calc PR D 5
C2H C -0.0480(13) 0.5366(11) 0.5912(8) 0.119(7) Uiso 0.471(10) 1 d PDU D 5
H64 H -0.0501 0.4866 0.6185 0.142 Uiso 0.471(10) 1 calc PR D 5
H65 H 0.0010 0.5390 0.5968 0.142 Uiso 0.471(10) 1 calc PR D 5
C3H C -0.0409(12) 0.5352(12) 0.5162(8) 0.115(6) Uiso 0.471(10) 1 d PDU . 5
H66 H -0.0428 0.5868 0.4896 0.138 Uiso 0.471(10) 1 calc PR D 5
H67 H -0.0883 0.5295 0.5113 0.138 Uiso 0.471(10) 1 calc PR D 5
C1M C -0.3461(12) 1.0330(11) 1.0098(9) 0.116(6) Uiso 0.470(9) 1 d PDU E 1
H242 H -0.3673 1.0390 1.0579 0.174 Uiso 0.470(9) 1 calc PR E 1
H243 H -0.3669 1.0849 0.9815 0.174 Uiso 0.470(9) 1 calc PR E 1
H244 H -0.2868 1.0107 1.0010 0.174 Uiso 0.470(9) 1 calc PR E 1
C2M C -0.3728(15) 0.9778(15) 0.9928(10) 0.173(8) Uiso 0.470(9) 1 d PDU E 1
H245 H -0.3606 0.9289 1.0269 0.208 Uiso 0.470(9) 1 calc PR E 1
H246 H -0.4321 1.0039 0.9950 0.208 Uiso 0.470(9) 1 calc PR E 1
C3M C -0.3302(16) 0.9560(14) 0.9224(9) 0.168(7) Uiso 0.470(9) 1 d PDU E 1
H247 H -0.3461 1.0043 0.8881 0.201 Uiso 0.470(9) 1 calc PR E 1
H248 H -0.2709 0.9341 0.9190 0.201 Uiso 0.470(9) 1 calc PR E 1
C6M C -0.3303(17) 0.8135(15) 0.8224(11) 0.159(7) Uiso 0.470(9) 1 d PDU E 1
H268 H -0.2979 0.7940 0.7795 0.239 Uiso 0.470(9) 1 calc PR E 1
H269 H -0.3873 0.8434 0.8183 0.239 Uiso 0.470(9) 1 calc PR E 1
H270 H -0.3249 0.7684 0.8592 0.239 Uiso 0.470(9) 1 calc PR E 1
C5M C -0.2998(17) 0.8684(19) 0.8385(12) 0.169(5) Uiso 0.470(9) 1 d PDU E 1
H252 H -0.2418 0.8393 0.8413 0.203 Uiso 0.470(9) 1 calc PR E 1
H253 H -0.3063 0.9150 0.8022 0.203 Uiso 0.470(9) 1 calc PR E 1
C4M C -0.3510(16) 0.8954(16) 0.9072(11) 0.173(6) Uiso 0.470(9) 1 d PDU E 1
H254 H -0.4092 0.9190 0.9055 0.207 Uiso 0.470(9) 1 calc PR E 1
H255 H -0.3402 0.8490 0.9439 0.207 Uiso 0.470(9) 1 calc PR E 1
C1BB C -0.261(2) 0.833(3) 0.815(2) 0.159(7) Uiso 0.217(9) 1 d PGU F 3
H262 H -0.2118 0.8355 0.8146 0.191 Uiso 0.217(9) 1 calc PR F 3
C2BB C -0.260(2) 0.779(2) 0.781(2) 0.155(9) Uiso 0.217(9) 1 d PGU F 3
H263 H -0.2098 0.7450 0.7567 0.186 Uiso 0.217(9) 1 calc PR F 3
C3BB C -0.331(3) 0.775(2) 0.7820(18) 0.153(8) Uiso 0.217(9) 1 d PGU F 3
H264 H -0.3303 0.7381 0.7585 0.183 Uiso 0.217(9) 1 calc PR F 3
C4BB C -0.404(2) 0.824(2) 0.817(2) 0.153(7) Uiso 0.217(9) 1 d PGU F 3
H265 H -0.4529 0.8216 0.8182 0.184 Uiso 0.217(9) 1 calc PR F 3
C5BB C -0.405(2) 0.878(3) 0.852(3) 0.161(6) Uiso 0.217(9) 1 d PGU F 3
H266 H -0.4550 0.9120 0.8761 0.193 Uiso 0.217(9) 1 calc PR F 3
C6BB C -0.334(3) 0.882(3) 0.851(3) 0.165(6) Uiso 0.217(9) 1 d PGU F 3
H267 H -0.3344 0.9190 0.8743 0.198 Uiso 0.217(9) 1 calc PR F 3
C1BA C -0.3762(15) 0.8683(18) 0.8429(18) 0.161(6) Uiso 0.323(9) 1 d PGU G 2
H256 H -0.3301 0.8289 0.8201 0.193 Uiso 0.323(9) 1 calc PR G 2
C2BA C -0.3668(15) 0.921(2) 0.8709(17) 0.171(6) Uiso 0.323(9) 1 d PGU G 2
H257 H -0.3143 0.9177 0.8673 0.205 Uiso 0.323(9) 1 calc PR G 2
C3BA C -0.434(2) 0.9787(16) 0.9041(14) 0.176(7) Uiso 0.323(9) 1 d PGU G 2
H258 H -0.4279 1.0148 0.9233 0.211 Uiso 0.323(9) 1 calc PR G 2
C4BA C -0.5111(16) 0.9836(15) 0.9094(14) 0.184(9) Uiso 0.323(9) 1 d PGU G 2
H259 H -0.5572 1.0230 0.9321 0.221 Uiso 0.323(9) 1 calc PR G 2
C5BA C -0.5205(14) 0.9309(18) 0.8814(14) 0.174(9) Uiso 0.323(9) 1 d PGU G 2
H260 H -0.5730 0.9342 0.8849 0.208 Uiso 0.323(9) 1 calc PR G 2
C6BA C -0.4530(19) 0.8732(17) 0.8481(15) 0.155(7) Uiso 0.323(9) 1 d PGU G 2
H261 H -0.4594 0.8371 0.8289 0.186 Uiso 0.323(9) 1 calc PR G 2

loop_
_atom_site_aniso_label
_atom_site_aniso_U_11
_atom_site_aniso_U_22
_atom_site_aniso_U_33
_atom_site_aniso_U_23
_atom_site_aniso_U_13
_atom_site_aniso_U_12
C1 0.063(4) 0.053(3) 0.060(3) -0.022(3) -0.017(3) -0.008(3)
C2 0.057(3) 0.049(3) 0.053(3) -0.016(3) -0.020(3) -0.008(3)
C3 0.060(3) 0.052(3) 0.059(3) -0.022(3) -0.018(3) -0.009(3)
C4 0.061(4) 0.066(4) 0.063(3) -0.030(3) -0.012(3) -0.015(3)
C5 0.074(4) 0.090(5) 0.068(4) -0.024(4) -0.017(3) -0.037(4)
C6 0.076(4) 0.098(5) 0.085(5) -0.018(4) -0.029(4) -0.046(4)
C7 0.081(4) 0.080(4) 0.082(4) -0.020(4) -0.023(4) -0.038(4)
C8 0.064(4) 0.061(4) 0.062(3) -0.023(3) -0.014(3) -0.017(3)
C9 0.059(3) 0.048(3) 0.057(3) -0.019(3) -0.015(3) -0.001(3)
C10 0.062(4) 0.058(3) 0.067(4) -0.025(3) -0.017(3) -0.015(3)
C11 0.072(4) 0.052(3) 0.063(4) -0.010(3) -0.026(3) -0.012(3)
C12 0.091(5) 0.060(4) 0.064(4) -0.007(3) -0.033(3) -0.017(3)
C13 0.133(7) 0.082(5) 0.085(5) 0.005(4) -0.046(5) -0.059(5)
C14 0.132(7) 0.100(6) 0.101(6) -0.001(5) -0.041(5) -0.067(6)
C15 0.110(6) 0.080(5) 0.092(5) 0.000(4) -0.048(4) -0.046(4)
C16 0.079(4) 0.063(4) 0.086(4) -0.019(3) -0.032(4) -0.024(3)
C17 0.049(3) 0.057(3) 0.055(3) -0.024(3) -0.010(2) -0.006(3)
C18 0.052(3) 0.065(4) 0.062(3) -0.026(3) -0.013(3) -0.016(3)
C19 0.060(3) 0.052(3) 0.048(3) -0.015(2) -0.020(3) -0.006(3)
C20 0.079(4) 0.068(4) 0.059(4) -0.016(3) -0.021(3) -0.016(3)
C21 0.071(4) 0.077(4) 0.064(4) -0.021(3) -0.023(3) -0.023(3)
C22 0.069(4) 0.088(5) 0.073(4) -0.030(4) -0.026(3) -0.027(4)
C23 0.056(3) 0.066(4) 0.062(4) -0.024(3) -0.018(3) -0.011(3)
C24 0.058(3) 0.067(4) 0.071(4) -0.021(3) -0.022(3) -0.020(3)
C25 0.065(4) 0.058(3) 0.055(3) -0.018(3) -0.019(3) -0.012(3)
C26 0.064(4) 0.058(4) 0.077(4) -0.013(3) -0.022(3) -0.017(3)
C27 0.072(4) 0.059(3) 0.061(3) -0.007(3) -0.023(3) -0.022(3)
C28 0.061(3) 0.065(4) 0.069(4) -0.009(3) -0.028(3) -0.025(3)
C29 0.059(3) 0.058(3) 0.063(3) -0.015(3) -0.030(3) -0.013(3)
C30 0.063(3) 0.047(3) 0.064(3) -0.015(3) -0.024(3) -0.016(3)
C40A 0.104(5) 0.098(5) 0.097(4) -0.003(4) -0.057(4) -0.052(4)
C41A 0.105(5) 0.088(4) 0.090(4) -0.004(3) -0.053(4) -0.057(4)
C42A 0.115(6) 0.094(5) 0.099(5) 0.005(4) -0.048(5) -0.059(5)
C43A 0.113(6) 0.095(5) 0.102(5) 0.010(4) -0.057(5) -0.057(5)
C44A 0.108(5) 0.110(6) 0.116(5) 0.006(5) -0.057(4) -0.054(5)
C45A 0.106(5) 0.111(6) 0.114(5) 0.000(4) -0.055(4) -0.054(5)
C48A 0.096(7) 0.142(10) 0.121(10) 0.019(8) -0.047(8) -0.034(8)
C47A 0.140(10) 0.116(9) 0.124(9) 0.007(7) -0.070(8) -0.071(8)
C46A 0.130(10) 0.097(8) 0.085(9) -0.032(9) -0.022(9) -0.026(9)
C40B 0.104(5) 0.099(5) 0.099(5) -0.003(5) -0.057(5) -0.054(5)
C41B 0.111(6) 0.097(5) 0.094(5) -0.001(4) -0.054(5) -0.051(5)
C42B 0.108(7) 0.097(5) 0.100(5) 0.004(5) -0.056(6) -0.060(6)
C43B 0.111(6) 0.104(6) 0.109(6) 0.005(5) -0.056(6) -0.061(6)
C44B 0.110(6) 0.113(7) 0.117(6) 0.006(6) -0.054(5) -0.053(6)
C45B 0.105(5) 0.108(6) 0.110(5) -0.001(5) -0.055(5) -0.052(5)
C46B 0.121(10) 0.095(10) 0.084(10) -0.014(9) -0.052(9) -0.048(9)
C47B 0.147(14) 0.126(13) 0.127(13) -0.007(11) -0.081(11) -0.071(11)
C48B 0.113(12) 0.128(14) 0.127(14) 0.021(12) -0.043(13) -0.048(12)
C37 0.089(5) 0.089(5) 0.078(4) -0.018(4) -0.005(4) -0.038(4)
C38 0.090(5) 0.081(5) 0.068(4) -0.022(3) -0.011(3) -0.037(4)
C39 0.091(5) 0.090(5) 0.102(5) -0.031(4) -0.029(4) -0.027(4)
C31 0.075(4) 0.065(4) 0.071(4) -0.019(3) -0.026(3) -0.026(3)
C32 0.068(4) 0.074(4) 0.057(3) -0.016(3) -0.010(3) -0.027(3)
C33 0.075(4) 0.067(4) 0.069(4) -0.021(3) -0.009(3) -0.030(3)
C34 0.072(4) 0.081(4) 0.076(4) -0.018(3) -0.014(3) -0.043(4)
C35 0.075(4) 0.086(5) 0.069(4) -0.025(4) -0.008(3) -0.043(4)
C36 0.065(4) 0.077(4) 0.083(5) -0.032(4) -0.013(3) -0.028(3)
C50 0.086(4) 0.062(4) 0.054(3) -0.004(3) -0.026(3) -0.025(3)
C49 0.068(5) 0.059(4) 0.044(5) -0.011(4) -0.026(3) -0.027(4)
C51 0.111(4) 0.090(4) 0.062(3) -0.017(3) -0.011(3) -0.054(3)
C52 0.110(4) 0.092(4) 0.066(3) -0.019(3) -0.009(3) -0.057(3)
C53 0.113(4) 0.097(4) 0.071(3) -0.022(3) -0.011(3) -0.055(3)
C54 0.116(5) 0.100(4) 0.075(3) -0.018(4) -0.011(4) -0.056(4)
C55 0.114(5) 0.096(4) 0.069(3) -0.019(3) -0.012(3) -0.055(3)
C56 0.112(4) 0.091(4) 0.065(3) -0.018(3) -0.011(3) -0.054(3)
S3 0.096(4) 0.082(3) 0.060(2) -0.021(2) -0.020(3) -0.040(3)
C49B 0.082(4) 0.069(4) 0.053(4) -0.016(3) -0.022(3) -0.035(3)
C51B 0.110(4) 0.090(4) 0.062(3) -0.018(3) -0.012(3) -0.054(3)
C52B 0.108(4) 0.090(4) 0.065(3) -0.019(3) -0.012(3) -0.054(3)
C53B 0.113(5) 0.093(4) 0.069(3) -0.021(3) -0.011(3) -0.055(4)
C54B 0.116(5) 0.096(4) 0.073(3) -0.022(3) -0.010(4) -0.056(4)
C55B 0.115(5) 0.095(4) 0.069(3) -0.020(3) -0.010(3) -0.052(4)
C56B 0.112(4) 0.094(4) 0.066(3) -0.017(3) -0.012(3) -0.054(3)
S3B 0.088(5) 0.078(4) 0.058(3) -0.018(3) -0.024(3) -0.037(3)
C57 0.073(4) 0.059(3) 0.043(3) -0.007(3) -0.022(3) -0.016(3)
C58 0.067(4) 0.067(4) 0.047(3) -0.002(3) -0.019(3) -0.023(3)
C59 0.094(5) 0.082(4) 0.046(3) -0.005(3) -0.019(3) -0.037(4)
C60 0.091(5) 0.090(5) 0.053(4) -0.010(3) -0.012(3) -0.040(4)
C61 0.156(8) 0.132(7) 0.083(6) -0.041(5) 0.026(5) -0.093(7)
C62 0.215(12) 0.197(11) 0.083(6) -0.049(7) 0.059(7) -0.157(10)
C63 0.153(9) 0.156(9) 0.089(6) -0.038(6) 0.014(6) -0.095(8)
C64 0.132(7) 0.096(5) 0.056(4) -0.009(4) -0.013(4) -0.067(5)
C65 0.045(3) 0.050(3) 0.052(3) -0.017(2) -0.017(2) -0.005(2)
C66 0.048(3) 0.050(3) 0.053(3) -0.020(2) -0.017(2) -0.002(2)
C67 0.057(3) 0.055(3) 0.043(3) -0.010(2) -0.018(2) -0.007(3)
C68 0.066(4) 0.059(3) 0.046(3) -0.019(3) -0.011(3) -0.015(3)
C69 0.066(4) 0.064(4) 0.055(3) -0.024(3) -0.015(3) -0.016(3)
C70 0.064(4) 0.058(3) 0.061(4) -0.017(3) -0.013(3) -0.017(3)
C71 0.053(3) 0.055(3) 0.054(3) -0.023(3) -0.014(3) -0.009(3)
C72 0.060(3) 0.064(3) 0.049(3) -0.021(3) -0.009(3) -0.016(3)
C73 0.061(3) 0.059(3) 0.049(3) -0.018(3) -0.010(3) -0.017(3)
C74 0.072(4) 0.059(3) 0.045(3) -0.018(3) -0.016(3) -0.016(3)
C75 0.065(4) 0.059(3) 0.048(3) -0.014(3) -0.019(3) -0.008(3)
C76 0.061(3) 0.052(3) 0.046(3) -0.017(2) -0.020(3) -0.008(3)
C77 0.058(3) 0.050(3) 0.057(3) -0.016(3) -0.023(3) -0.008(3)
C78 0.062(3) 0.049(3) 0.049(3) -0.018(2) -0.020(3) -0.007(3)
C79 0.066(4) 0.071(4) 0.061(3) -0.031(3) -0.006(3) -0.026(3)
C80 0.067(4) 0.095(5) 0.055(3) -0.024(3) -0.002(3) -0.030(4)
C81 0.099(5) 0.114(6) 0.073(4) -0.040(4) -0.014(4) -0.061(5)
C82 0.088(5) 0.101(6) 0.107(6) -0.060(5) 0.001(5) -0.040(5)
C83 0.087(5) 0.065(4) 0.093(5) -0.031(4) -0.014(4) -0.023(4)
C84 0.076(4) 0.067(4) 0.072(4) -0.021(3) -0.019(3) -0.023(3)
C85 0.077(5) 0.115(6) 0.073(4) -0.010(4) -0.014(4) -0.034(4)
C86 0.150(8) 0.112(7) 0.147(8) -0.070(6) -0.010(6) -0.072(6)
C87 0.103(6) 0.086(5) 0.103(5) -0.005(4) -0.048(4) -0.041(4)
C88 0.067(4) 0.066(4) 0.046(3) -0.019(3) -0.003(3) -0.027(3)
C89 0.085(5) 0.067(4) 0.059(4) -0.018(3) -0.010(3) -0.025(4)
C90 0.098(5) 0.085(5) 0.057(4) -0.007(3) -0.016(4) -0.049(4)
C91 0.092(5) 0.086(5) 0.057(4) -0.029(4) 0.000(3) -0.042(4)
C92 0.081(4) 0.078(4) 0.073(4) -0.034(4) -0.006(3) -0.034(4)
C93 0.077(4) 0.071(4) 0.052(3) -0.018(3) -0.013(3) -0.036(3)
C94 0.110(7) 0.099(6) 0.101(6) -0.004(5) -0.014(5) -0.007(5)
C95 0.097(6) 0.132(7) 0.080(5) -0.043(5) 0.014(4) -0.057(5)
C96 0.081(4) 0.075(4) 0.083(4) -0.017(4) -0.026(4) -0.029(4)
B1 0.062(4) 0.045(3) 0.060(4) -0.014(3) -0.023(3) -0.010(3)
F1 0.065(2) 0.065(2) 0.0624(19) -0.0275(16) -0.0159(15) -0.0097(16)
S1 0.0719(10) 0.0680(10) 0.0645(9) -0.0145(7) -0.0288(8) -0.0216(8)
S2 0.0888(12) 0.0681(10) 0.0632(9) -0.0088(8) -0.0324(8) -0.0225(9)
O2 0.081(3) 0.111(4) 0.070(3) -0.020(2) -0.026(2) -0.046(3)
O1 0.081(3) 0.070(3) 0.076(3) -0.008(2) -0.030(2) -0.032(2)
B2 0.072(4) 0.058(4) 0.048(3) -0.010(3) -0.022(3) -0.015(3)
F2 0.093(3) 0.064(2) 0.070(2) -0.0049(16) -0.0364(19) -0.0135(19)
S4 0.0770(10) 0.0741(10) 0.0494(8) -0.0155(7) -0.0138(7) -0.0235(8)
O3 0.076(3) 0.070(3) 0.069(3) -0.034(2) -0.001(2) -0.029(2)
O4 0.097(3) 0.072(3) 0.053(2) -0.025(2) 0.001(2) -0.037(3)
K1S 0.057(4) 0.064(3) 0.054(4) -0.021(3) -0.038(2) 0.008(2)
N1S 0.077(6) 0.068(4) 0.067(5) -0.014(4) -0.022(4) -0.017(4)
C13S 0.074(6) 0.070(4) 0.072(6) -0.005(5) -0.018(5) -0.011(5)
C14S 0.069(6) 0.062(5) 0.070(6) -0.011(5) -0.011(5) -0.002(5)
O5S 0.063(6) 0.062(5) 0.064(6) -0.016(4) -0.021(4) -0.007(4)
C15S 0.058(6) 0.055(6) 0.069(5) -0.026(5) -0.019(4) -0.002(4)
C16S 0.061(5) 0.060(6) 0.072(5) -0.025(5) -0.020(4) -0.006(5)
O6S 0.066(4) 0.060(6) 0.069(5) -0.026(5) -0.024(3) -0.008(4)
C17S 0.070(4) 0.076(6) 0.069(5) -0.028(4) -0.017(4) -0.017(4)
C18S 0.075(5) 0.087(5) 0.066(4) -0.035(4) -0.025(4) -0.010(4)
N2S 0.076(4) 0.083(4) 0.071(3) -0.038(3) -0.020(3) -0.021(3)
C7S 0.079(6) 0.068(4) 0.073(5) -0.023(4) -0.017(5) -0.017(5)
C8S 0.077(6) 0.067(5) 0.063(4) -0.023(4) -0.016(4) -0.015(4)
O3S 0.070(5) 0.059(3) 0.061(3) -0.025(3) -0.018(4) -0.013(4)
C10S 0.061(4) 0.064(5) 0.068(4) -0.032(4) -0.033(4) -0.006(4)
C12S 0.079(4) 0.070(4) 0.080(5) -0.027(4) -0.023(4) -0.019(4)
C1S 0.078(6) 0.083(5) 0.061(4) -0.010(4) -0.020(5) -0.018(5)
C2S 0.086(6) 0.097(5) 0.055(5) -0.017(4) -0.027(5) -0.015(6)
O1S 0.078(5) 0.097(4) 0.062(5) -0.020(3) -0.030(4) -0.015(4)
C3S 0.075(4) 0.098(5) 0.067(5) -0.025(5) -0.028(4) -0.021(5)
C4S 0.072(4) 0.100(5) 0.075(5) -0.035(5) -0.023(4) -0.029(5)
O2S 0.071(5) 0.102(4) 0.068(5) -0.036(4) -0.017(4) -0.028(4)
C5S 0.070(5) 0.097(4) 0.071(4) -0.051(4) -0.021(3) -0.030(4)
C6S 0.074(5) 0.092(4) 0.076(4) -0.044(4) -0.015(4) -0.028(4)
C11S 0.067(4) 0.069(4) 0.075(5) -0.014(4) -0.031(4) -0.019(4)
C9S 0.063(4) 0.059(5) 0.068(4) -0.030(4) -0.027(3) -0.006(4)
O4S 0.068(4) 0.069(4) 0.071(4) -0.025(3) -0.030(4) -0.015(3)
O3T 0.068(5) 0.060(4) 0.061(4) -0.026(4) -0.020(4) -0.016(4)
C10T 0.061(4) 0.064(5) 0.072(5) -0.028(4) -0.031(4) -0.008(4)
C11T 0.076(5) 0.074(5) 0.082(5) -0.023(5) -0.026(5) -0.013(4)
O4T 0.068(4) 0.066(4) 0.078(5) -0.023(4) -0.025(5) -0.016(4)
C9T 0.062(4) 0.058(5) 0.069(4) -0.027(4) -0.028(4) -0.010(4)
K1T 0.048(4) 0.060(4) 0.045(4) -0.009(3) -0.037(3) 0.000(3)
C16T 0.051(5) 0.058(7) 0.069(5) -0.025(6) -0.018(5) -0.007(6)
O5T 0.060(7) 0.065(6) 0.064(6) -0.015(5) -0.011(5) -0.005(5)
C17T 0.069(5) 0.074(7) 0.072(6) -0.020(6) -0.018(5) -0.005(5)
O6T 0.059(4) 0.062(7) 0.072(5) -0.024(6) -0.016(4) -0.007(5)
C14T 0.065(7) 0.061(5) 0.066(6) -0.014(5) -0.010(6) -0.012(5)
C3T 0.074(5) 0.097(6) 0.067(5) -0.022(5) -0.026(5) -0.020(6)
C4T 0.073(5) 0.100(5) 0.068(5) -0.033(5) -0.026(4) -0.025(5)
C13T 0.073(7) 0.075(5) 0.064(6) -0.013(5) -0.015(6) -0.012(6)
N1T 0.074(6) 0.069(4) 0.065(5) -0.020(4) -0.022(5) -0.015(5)
C15T 0.057(6) 0.061(6) 0.065(6) -0.019(5) -0.015(5) -0.003(5)
C7T 0.074(6) 0.064(5) 0.072(5) -0.028(5) -0.017(6) -0.014(5)
C8T 0.075(6) 0.063(5) 0.064(5) -0.020(4) -0.016(5) -0.014(4)
O1T 0.077(6) 0.096(5) 0.061(5) -0.021(4) -0.028(5) -0.017(5)
O2T 0.072(5) 0.099(4) 0.069(5) -0.039(4) -0.018(4) -0.026(4)
C18T 0.079(5) 0.084(6) 0.066(5) -0.031(5) -0.017(5) -0.008(5)
C2T 0.077(6) 0.091(5) 0.060(5) -0.013(4) -0.022(5) -0.012(6)
C5T 0.070(5) 0.099(5) 0.073(5) -0.046(5) -0.017(4) -0.024(4)
C6T 0.073(5) 0.091(5) 0.076(5) -0.043(4) -0.017(4) -0.028(5)
C1T 0.075(7) 0.081(6) 0.058(6) -0.015(5) -0.017(6) -0.009(6)
C12T 0.078(5) 0.074(5) 0.079(5) -0.027(4) -0.022(4) -0.017(4)
N2T 0.076(4) 0.085(5) 0.072(4) -0.036(4) -0.020(4) -0.019(4)
K2 0.0813(10) 0.0590(8) 0.0548(8) -0.0183(6) -0.0179(7) -0.0046(7)
N1 0.092(3) 0.068(3) 0.113(4) -0.019(3) -0.006(3) -0.026(3)
C14X 0.093(5) 0.060(4) 0.106(6) -0.030(4) -0.009(5) -0.009(4)
O5X 0.095(5) 0.056(3) 0.084(5) -0.022(4) -0.014(4) -0.006(3)
C15X 0.086(5) 0.062(4) 0.088(5) -0.025(5) -0.027(4) 0.008(4)
C16X 0.091(6) 0.068(4) 0.086(5) -0.027(4) -0.032(5) 0.009(5)
O6X 0.091(5) 0.066(4) 0.084(5) -0.022(4) -0.039(4) 0.003(4)
C17X 0.099(6) 0.073(5) 0.092(5) -0.019(5) -0.038(5) 0.002(5)
C18X 0.093(5) 0.070(4) 0.082(5) -0.025(4) -0.045(4) -0.004(5)
N2X 0.103(5) 0.067(4) 0.080(5) -0.023(4) -0.051(4) -0.006(4)
C1X 0.089(5) 0.075(4) 0.094(5) -0.030(4) -0.020(4) -0.033(4)
C2X 0.099(5) 0.084(5) 0.076(4) -0.027(4) -0.030(4) -0.028(4)
O1X 0.098(5) 0.081(5) 0.072(4) -0.021(4) -0.030(4) -0.029(4)
C4X 0.082(5) 0.087(6) 0.064(4) -0.009(5) -0.022(4) -0.020(5)
O2X 0.082(5) 0.075(5) 0.071(4) -0.014(4) -0.028(4) -0.022(4)
C5X 0.082(5) 0.069(5) 0.073(5) 0.002(5) -0.034(4) -0.022(5)
C6X 0.095(5) 0.064(5) 0.083(5) -0.008(5) -0.039(5) -0.011(5)
C7X 0.095(5) 0.077(5) 0.110(6) -0.012(5) -0.003(5) -0.022(5)
C8X 0.098(6) 0.078(6) 0.095(5) -0.012(5) 0.002(5) -0.017(5)
O3X 0.092(5) 0.084(4) 0.067(5) -0.009(4) -0.010(4) -0.003(4)
C9X 0.086(5) 0.083(6) 0.072(5) -0.023(5) -0.014(4) -0.012(5)
C11X 0.118(5) 0.082(5) 0.080(5) -0.029(4) -0.038(5) -0.002(4)
C13X 0.088(5) 0.066(4) 0.117(6) -0.028(5) -0.004(5) -0.018(4)
O4X 0.114(5) 0.090(4) 0.086(4) -0.036(4) -0.026(4) -0.009(4)
C10X 0.100(5) 0.095(5) 0.071(5) -0.035(4) -0.030(4) -0.009(5)
C12X 0.115(5) 0.076(4) 0.084(5) -0.023(4) -0.040(4) -0.001(4)
C3X 0.091(5) 0.088(5) 0.052(4) -0.016(4) -0.026(4) -0.020(4)
C3Y 0.091(5) 0.087(5) 0.058(4) -0.019(4) -0.021(4) -0.020(5)
O4Y 0.091(5) 0.080(5) 0.074(5) -0.030(4) -0.027(4) -0.012(4)
C13Y 0.089(5) 0.065(5) 0.105(6) -0.029(5) -0.005(5) -0.014(5)
C14Y 0.091(5) 0.062(4) 0.100(6) -0.028(5) -0.012(5) -0.012(4)
C1Y 0.100(5) 0.079(5) 0.096(5) -0.025(5) -0.018(5) -0.031(5)
O5Y 0.095(5) 0.069(4) 0.103(5) -0.025(4) -0.024(4) -0.007(4)
C7Y 0.094(5) 0.074(5) 0.108(5) -0.026(5) -0.005(5) -0.030(5)
O6Y 0.091(5) 0.065(4) 0.082(5) -0.025(4) -0.040(4) 0.001(4)
C16Y 0.083(6) 0.066(4) 0.084(5) -0.029(4) -0.036(5) 0.003(4)
C15Y 0.088(5) 0.065(5) 0.091(6) -0.021(5) -0.027(5) 0.009(5)
C12Y 0.118(5) 0.080(5) 0.079(5) -0.028(5) -0.031(5) 0.000(5)
C9Y 0.084(5) 0.082(6) 0.072(5) -0.023(5) -0.011(5) -0.015(5)
O3Y 0.086(5) 0.075(5) 0.081(5) -0.029(5) -0.005(4) -0.019(4)
C11Y 0.107(5) 0.079(5) 0.075(5) -0.027(4) -0.028(5) -0.014(5)
C10Y 0.081(5) 0.082(6) 0.069(5) -0.036(5) -0.021(5) -0.017(5)
C17Y 0.091(6) 0.071(4) 0.084(5) -0.025(4) -0.039(5) -0.003(5)
C18Y 0.093(6) 0.068(5) 0.078(6) -0.031(5) -0.041(5) -0.002(5)
C8Y 0.095(5) 0.074(6) 0.090(5) -0.029(5) -0.006(5) -0.031(5)
C6Y 0.091(5) 0.059(4) 0.077(5) -0.012(4) -0.036(4) -0.013(4)
C5Y 0.088(5) 0.066(5) 0.072(6) -0.003(5) -0.026(5) -0.018(5)
O2Y 0.087(5) 0.080(6) 0.074(4) -0.009(5) -0.026(5) -0.023(5)
O1Y 0.095(5) 0.075(5) 0.068(4) -0.025(4) -0.022(4) -0.029(4)
C2Y 0.100(5) 0.083(5) 0.079(5) -0.027(4) -0.025(5) -0.027(4)
C4Y 0.090(5) 0.087(6) 0.066(4) -0.009(5) -0.021(4) -0.023(5)
N2Y 0.098(5) 0.068(4) 0.071(5) -0.027(4) -0.040(4) -0.003(4)

loop_
_atom_type_symbol
_atom_type_description
_atom_type_scat_dispersion_real
_atom_type_scat_dispersion_imag
_atom_type_scat_source
C C 0.0033 0.0016 'International Tables Vol C Tables 4.2.6.8 and 6.1.1.4'
N N 0.0061 0.0033 'International Tables Vol C Tables 4.2.6.8 and 6.1.1.4'
F F 0.0171 0.0103 'International Tables Vol C Tables 4.2.6.8 and 6.1.1.4'
S S 0.1246 0.1234 'International Tables Vol C Tables 4.2.6.8 and 6.1.1.4'
O O 0.0106 0.0060 'International Tables Vol C Tables 4.2.6.8 and 6.1.1.4'
K K 0.2009 0.2494 'International Tables Vol C Tables 4.2.6.8 and 6.1.1.4'
H H 0.0000 0.0000 'International Tables Vol C Tables 4.2.6.8 and 6.1.1.4'
B B 0.0013 0.0007 'International Tables Vol C Tables 4.2.6.8 and 6.1.1.4'

loop_
_geom_angle_atom_site_label_1
_geom_angle_atom_site_label_2
_geom_angle_atom_site_label_3
_geom_angle
_geom_angle_site_symmetry_1
_geom_angle_site_symmetry_3
C2 C1 C29 124.9(5) . .
C2 C1 S1 114.0(5) . .
C29 C1 S1 121.0(4) . .
C1 C2 C3 111.8(5) . .
C1 C2 B1 116.2(5) . .
C3 C2 B1 130.0(5) . .
C4 C3 C8 116.9(5) . .
C4 C3 C2 112.0(5) . .
C8 C3 C2 131.0(5) . .
C5 C4 C3 124.9(6) . .
C5 C4 S1 123.3(5) . .
C3 C4 S1 111.6(5) . .
C6 C5 C4 116.8(6) . .
C6 C5 H2 121.6 . .
C4 C5 H2 121.6 . .
C5 C6 C7 121.4(6) . .
C5 C6 H3 119.3 . .
C7 C6 H3 119.3 . .
C6 C7 C8 122.6(6) . .
C6 C7 H96 118.7 . .
C8 C7 H96 118.7 . .
C7 C8 C3 116.6(5) . .
C7 C8 C16 117.3(6) . .
C3 C8 C16 126.1(5) . .
C10 C9 C19 126.0(5) . .
C10 C9 S2 112.0(5) . .
C19 C9 S2 121.9(4) . .
C9 C10 C11 113.1(5) . .
C9 C10 B1 116.9(5) . .
C11 C10 B1 129.8(5) . .
C16 C11 C10 131.2(6) . .
C16 C11 C12 116.6(6) . .
C10 C11 C12 112.1(5) . .
C13 C12 C11 124.4(6) . .
C13 C12 S2 125.4(5) . .
C11 C12 S2 110.2(5) . .
C12 C13 C14 118.2(7) . .
C12 C13 H4 120.9 . .
C14 C13 H4 120.9 . .
C13 C14 C15 120.5(7) . .
C13 C14 H5 119.8 . .
C15 C14 H5 119.8 . .
C14 C15 C16 122.8(7) . .
C14 C15 H97 118.6 . .
C16 C15 H97 118.6 . .
C15 C16 C11 117.3(6) . .
C15 C16 C8 115.7(6) . .
C11 C16 C8 126.8(6) . .
C30 C17 C18 118.1(5) . .
C30 C17 B1 120.3(5) . .
C18 C17 B1 121.3(5) . .
C23 C18 C17 120.7(6) . .
C23 C18 C19 120.3(5) . .
C17 C18 C19 119.0(5) . .
C20 C19 C9 123.3(6) . .
C20 C19 C18 117.1(6) . .
C9 C19 C18 119.6(5) . .
C19 C20 C21 123.4(6) . .
C19 C20 H6 118.3 . .
C21 C20 H6 118.3 . .
C22 C21 C20 119.0(6) . .
C22 C21 H7 120.5 . .
C20 C21 H7 120.5 . .
C21 C22 O2 124.3(5) . .
C21 C22 C23 121.8(6) . .
O2 C22 C23 113.9(6) . .
C24 C23 C18 119.3(5) . .
C24 C23 C22 122.4(6) . .
C18 C23 C22 118.3(6) . .
C23 C24 C25 121.9(6) . .
C23 C24 H8 119.1 . .
C25 C24 H8 119.1 . .
C24 C25 C30 117.2(5) . .
C24 C25 C26 122.8(6) . .
C30 C25 C26 119.9(5) . .
C27 C26 O1 123.7(6) . .
C27 C26 C25 121.6(6) . .
O1 C26 C25 114.7(5) . .
C26 C27 C28 119.2(6) . .
C26 C27 H9 120.4 . .
C28 C27 H9 120.4 . .
C29 C28 C27 122.3(5) . .
C29 C28 H10 118.9 . .
C27 C28 H10 118.9 . .
C28 C29 C30 119.0(5) . .
C28 C29 C1 122.2(5) . .
C30 C29 C1 118.9(5) . .
C17 C30 C25 122.4(5) . .
C17 C30 C29 119.7(5) . .
C25 C30 C29 117.9(5) . .
O2 C40A C41A 116.8(9) . .
O2 C40A C45A 122.6(10) . .
C41A C40A C45A 120.0 . .
C40A C41A C42A 120.0 . .
C40A C41A C46A 119.7(11) . .
C42A C41A C46A 120.3(11) . .
C43A C42A C41A 120.0 . .
C43A C42A H86 120.0 . .
C41A C42A H86 120.0 . .
C42A C43A C44A 120.0 . .
C42A C43A C47A 120.1(9) . .
C44A C43A C47A 119.9(9) . .
C43A C44A C45A 120.0 . .
C43A C44A H87 120.0 . .
C45A C44A H87 120.0 . .
C44A C45A C40A 120.0 . .
C44A C45A C48A 122.5(11) . .
C40A C45A C48A 116.4(11) . .
C41B C40B C45B 120.0 . .
C41B C40B O2 124(2) . .
C45B C40B O2 115(2) . .
C40B C41B C42B 120.0 . .
C40B C41B C46B 114(3) . .
C42B C41B C46B 124(2) . .
C41B C42B C43B 120.0 . .
C41B C42B H88 120.0 . .
C43B C42B H88 120.0 . .
C44B C43B C42B 120.0 . .
C44B C43B C47B 114.4(19) . .
C42B C43B C47B 124.9(19) . .
C43B C44B C45B 120.0 . .
C43B C44B H89 120.0 . .
C45B C44B H89 120.0 . .
C44B C45B C40B 120.0 . .
C44B C45B C48B 115(2) . .
C40B C45B C48B 116(2) . .
C32 C37 H21 109.5 . .
C32 C37 H22 109.5 . .
H21 C37 H22 109.5 . .
C32 C37 H23 109.5 . .
H21 C37 H23 109.5 . .
H22 C37 H23 109.5 . .
C34 C38 H24 109.5 . .
C34 C38 H25 109.5 . .
H24 C38 H25 109.5 . .
C34 C38 H26 109.5 . .
H24 C38 H26 109.5 . .
H25 C38 H26 109.5 . .
C36 C39 H27 109.5 . .
C36 C39 H28 109.5 . .
H27 C39 H28 109.5 . .
C36 C39 H29 109.5 . .
H27 C39 H29 109.5 . .
H28 C39 H29 109.5 . .
O1 C31 C32 118.8(3) . .
O1 C31 C36 121.2(3) . .
C32 C31 C36 120.0 . .
C33 C32 C31 120.0 . .
C33 C32 C37 120.8(4) . .
C31 C32 C37 119.2(4) . .
C32 C33 C34 120.0 . .
C32 C33 H30 120.0 . .
C34 C33 H30 120.0 . .
C33 C34 C35 120.0 . .
C33 C34 C38 119.2(4) . .
C35 C34 C38 120.7(4) . .
C36 C35 C34 120.0 . .
C36 C35 H31 120.0 . .
C34 C35 H31 120.0 . .
C35 C36 C31 120.0 . .
C35 C36 C39 118.3(4) . .
C31 C36 C39 121.7(4) . .
C49 C50 C51B 114.8(14) . .
C49 C50 C49B 9(3) . .
C51B C50 C49B 107(2) . .
C49 C50 C51 116.9(14) . .
C51B C50 C51 10.0(8) . .
C49B C50 C51 109(2) . .
C49 C50 B2 113.6(14) . .
C51B C50 B2 130.1(6) . .
C49B C50 B2 122(2) . .
C51 C50 B2 129.4(6) . .
C50 C49 C77 132(2) . .
C50 C49 S3 109(2) . .
C77 C49 S3 119(2) . .
C52 C51 C56 120.0 . .
C52 C51 C50 107.9(6) . .
C56 C51 C50 132.1(6) . .
C51 C52 C53 120.0 . .
C51 C52 S3 117.6(8) . .
C53 C52 S3 122.3(8) . .
C52 C53 C54 120.0 . .
C52 C53 H91 120.0 . .
C54 C53 H91 120.0 . .
C55 C54 C53 120.0 . .
C55 C54 H92 120.0 . .
C53 C54 H92 120.0 . .
C54 C55 C56 120.0 . .
C54 C55 H90 120.0 . .
C56 C55 H90 120.0 . .
C55 C56 C51 120.0 . .
C55 C56 C64 113.5(6) . .
C51 C56 C64 126.5(6) . .
C52 S3 C49 88.8(15) . .
C50 C49B C77 117(3) . .
C50 C49B S3B 118(4) . .
C77 C49B S3B 124(4) . .
C52B C51B C56B 120.0 . .
C52B C51B C50 109.4(4) . .
C56B C51B C50 129.7(4) . .
C51B C52B C53B 120.0 . .
C51B C52B S3B 115.0(9) . .
C53B C52B S3B 124.7(9) . .
C52B C53B C54B 120.0 . .
C52B C53B H93 120.0 . .
C54B C53B H93 120.0 . .
C55B C54B C53B 120.0 . .
C55B C54B H94 120.0 . .
C53B C54B H94 120.0 . .
C54B C55B C56B 120.0 . .
C54B C55B H95 120.0 . .
C56B C55B H95 120.0 . .
C55B C56B C51B 120.0 . .
C55B C56B C64 114.0(5) . .
C51B C56B C64 123.9(5) . .
C49B S3B C52B 90(3) . .
C58 C57 C67 124.8(5) . .
C58 C57 S4 113.3(5) . .
C67 C57 S4 121.9(4) . .
C57 C58 C59 112.7(5) . .
C57 C58 B2 117.4(6) . .
C59 C58 B2 128.3(6) . .
C58 C59 C60 111.0(6) . .
C58 C59 C64 131.7(6) . .
C60 C59 C64 117.2(6) . .
C61 C60 C59 123.6(7) . .
C61 C60 S4 124.3(6) . .
C59 C60 S4 112.0(5) . .
C60 C61 C62 117.1(7) . .
C60 C61 H13 121.5 . .
C62 C61 H13 121.5 . .
C63 C62 C61 121.0(8) . .
C63 C62 H14 119.5 . .
C61 C62 H14 119.5 . .
C62 C63 C64 124.1(9) . .
C62 C63 H15 117.9 . .
C64 C63 H15 117.9 . .
C63 C64 C59 116.5(7) . .
C63 C64 C56 117.0(7) . .
C59 C64 C56 125.8(6) . .
C63 C64 C56B 117.6(7) . .
C59 C64 C56B 124.7(7) . .
C56 C64 C56B 18.7(6) . .
C78 C65 C66 118.8(5) . .
C78 C65 B2 121.0(5) . .
C66 C65 B2 119.5(5) . .
C71 C66 C65 120.6(5) . .
C71 C66 C67 120.4(5) . .
C65 C66 C67 119.0(5) . .
C68 C67 C57 123.0(5) . .
C68 C67 C66 116.6(5) . .
C57 C67 C66 120.4(5) . .
C67 C68 C69 123.1(5) . .
C67 C68 H16 118.4 . .
C69 C68 H16 118.4 . .
C70 C69 C68 120.1(5) . .
C70 C69 H17 119.9 . .
C68 C69 H17 119.9 . .
O3 C70 C69 124.3(5) . .
O3 C70 C71 115.4(5) . .
C69 C70 C71 120.3(6) . .
C72 C71 C66 119.5(5) . .
C72 C71 C70 121.2(6) . .
C66 C71 C70 119.4(5) . .
C71 C72 C73 120.5(6) . .
C71 C72 H18 119.7 . .
C73 C72 H18 119.7 . .
C72 C73 C78 119.9(5) . .
C72 C73 C74 121.4(5) . .
C78 C73 C74 118.7(5) . .
C75 C74 O4 124.5(5) . .
C75 C74 C73 121.5(6) . .
O4 C74 C73 114.0(5) . .
C74 C75 C76 119.1(5) . .
C74 C75 H19 120.5 . .
C76 C75 H19 120.5 . .
C77 C76 C75 123.6(5) . .
C77 C76 H20 118.2 . .
C75 C76 H20 118.2 . .
C76 C77 C49 126.7(12) . .
C76 C77 C78 116.9(5) . .
C49 C77 C78 116.4(12) . .
C76 C77 C49B 119.6(17) . .
C49 C77 C49B 8(2) . .
C78 C77 C49B 123.2(17) . .
C65 C78 C73 120.5(5) . .
C65 C78 C77 119.3(5) . .
C73 C78 C77 120.2(5) . .
C80 C79 O3 119.8(6) . .
C80 C79 C84 124.3(6) . .
O3 C79 C84 115.7(5) . .
C79 C80 C81 116.0(7) . .
C79 C80 C85 121.3(7) . .
C81 C80 C85 122.6(7) . .
C82 C81 C80 122.8(7) . .
C82 C81 H52 118.6 . .
C80 C81 H52 118.6 . .
C83 C82 C81 117.7(7) . .
C83 C82 C86 120.7(9) . .
C81 C82 C86 121.5(8) . .
C82 C83 C84 123.0(7) . .
C82 C83 H53 118.5 . .
C84 C83 H53 118.5 . .
C83 C84 C79 116.2(6) . .
C83 C84 C87 122.4(7) . .
C79 C84 C87 121.5(6) . .
C80 C85 H32 109.5 . .
C80 C85 H33 109.5 . .
H32 C85 H33 109.5 . .
C80 C85 H34 109.5 . .
H32 C85 H34 109.5 . .
H33 C85 H34 109.5 . .
C82 C86 H35 109.5 . .
C82 C86 H36 109.5 . .
H35 C86 H36 109.5 . .
C82 C86 H37 109.5 . .
H35 C86 H37 109.5 . .
H36 C86 H37 109.5 . .
C84 C87 H38 109.5 . .
C84 C87 H39 109.5 . .
H38 C87 H39 109.5 . .
C84 C87 H40 109.5 . .
H38 C87 H40 109.5 . .
H39 C87 H40 109.5 . .
C89 C88 C93 122.5(5) . .
C89 C88 O4 117.2(5) . .
C93 C88 O4 119.7(5) . .
C88 C89 C90 118.2(6) . .
C88 C89 C94 119.2(6) . .
C90 C89 C94 122.6(6) . .
C91 C90 C89 120.9(6) . .
C91 C90 H41 119.6 . .
C89 C90 H41 119.6 . .
C90 C91 C92 119.8(6) . .
C90 C91 C95 120.7(7) . .
C92 C91 C95 119.6(7) . .
C91 C92 C93 122.1(6) . .
C91 C92 H42 119.0 . .
C93 C92 H42 119.0 . .
C88 C93 C92 116.6(6) . .
C88 C93 C96 122.0(5) . .
C92 C93 C96 121.5(6) . .
C89 C94 H43 109.5 . .
C89 C94 H44 109.5 . .
H43 C94 H44 109.5 . .
C89 C94 H45 109.5 . .
H43 C94 H45 109.5 . .
H44 C94 H45 109.5 . .
C91 C95 H46 109.5 . .
C91 C95 H47 109.5 . .
H46 C95 H47 109.5 . .
C91 C95 H48 109.5 . .
H46 C95 H48 109.5 . .
H47 C95 H48 109.5 . .
C93 C96 H49 109.5 . .
C93 C96 H50 109.5 . .
H49 C96 H50 109.5 . .
C93 C96 H51 109.5 . .
H49 C96 H51 109.5 . .
H50 C96 H51 109.5 . .
F1 B1 C17 106.2(5) . .
F1 B1 C2 106.3(4) . .
C17 B1 C2 112.4(5) . .
F1 B1 C10 106.7(4) . .
C17 B1 C10 111.2(5) . .
C2 B1 C10 113.5(5) . .
B1 F1 K1T 172.6(6) . .
B1 F1 K1S 168.5(4) . .
K1T F1 K1S 6.4(5) . .
C1 S1 C4 90.5(3) . .
C12 S2 C9 92.6(3) . .
C40A O2 C22 119.5(8) . .
C40A O2 C40B 2.6(19) . .
C22 O2 C40B 120.6(16) . .
C31 O1 C26 117.9(4) . .
F2 B2 C58 106.2(4) . .
F2 B2 C50 106.6(5) . .
C58 B2 C50 115.1(6) . .
F2 B2 C65 106.8(5) . .
C58 B2 C65 111.4(5) . .
C50 B2 C65 110.2(5) . .
B2 F2 K2 172.7(4) . .
C60 S4 C57 90.9(3) . .
C70 O3 C79 119.0(4) . .
C74 O4 C88 120.1(4) . .
O1S K1S F1 80.6(5) . .
O1S K1S O5S 90.7(6) . .
F1 K1S O5S 154.1(7) . .
O1S K1S O2S 63.0(6) . .
F1 K1S O2S 89.3(5) . .
O5S K1S O2S 108.5(6) . .
O1S K1S N1S 63.9(6) . .
F1 K1S N1S 93.4(5) . .
O5S K1S N1S 61.0(4) . .
O2S K1S N1S 125.6(6) . .
O1S K1S O4S 148.8(7) . .
F1 K1S O4S 68.7(3) . .
O5S K1S O4S 119.5(6) . .
O2S K1S O4S 109.8(6) . .
N1S K1S O4S 121.6(6) . .
O1S K1S O3S 117.9(8) . .
F1 K1S O3S 72.4(6) . .
O5S K1S O3S 90.8(8) . .
O2S K1S O3S 160.7(8) . .
N1S K1S O3S 63.2(6) . .
O4S K1S O3S 58.4(5) . .
O1S K1S O6S 123.3(6) . .
F1 K1S O6S 145.0(6) . .
O5S K1S O6S 58.9(4) . .
O2S K1S O6S 81.8(6) . .
N1S K1S O6S 119.3(6) . .
O4S K1S O6S 82.6(5) . .
O3S K1S O6S 109.7(7) . .
O1S K1S N2S 119.5(7) . .
F1 K1S N2S 88.9(5) . .
O5S K1S N2S 116.4(6) . .
O2S K1S N2S 57.4(5) . .
N1S K1S N2S 176.2(6) . .
O4S K1S N2S 56.6(5) . .
O3S K1S N2S 114.8(6) . .
O6S K1S N2S 57.8(4) . .
O1S K1S C3S 22.2(3) . .
F1 K1S C3S 89.1(5) . .
O5S K1S C3S 91.8(5) . .
O2S K1S C3S 42.2(4) . .
N1S K1S C3S 83.5(5) . .
O4S K1S C3S 146.2(6) . .
O3S K1S C3S 140.0(7) . .
O6S K1S C3S 105.7(6) . .
N2S K1S C3S 99.5(5) . .
O1S K1S C5S 78.9(6) . .
F1 K1S C5S 74.1(4) . .
O5S K1S C5S 128.3(6) . .
O2S K1S C5S 23.5(3) . .
N1S K1S C5S 142.4(6) . .
O4S K1S C5S 87.3(5) . .
O3S K1S C5S 138.8(7) . .
O6S K1S C5S 85.2(5) . .
N2S K1S C5S 41.3(4) . .
C3S K1S C5S 61.4(4) . .
O1S K1S C8S 94.4(7) . .
F1 K1S C8S 64.7(4) . .
O5S K1S C8S 92.0(5) . .
O2S K1S C8S 148.8(7) . .
N1S K1S C8S 45.7(4) . .
O4S K1S C8S 77.7(4) . .
O3S K1S C8S 23.4(4) . .
O6S K1S C8S 129.4(6) . .
N2S K1S C8S 133.4(5) . .
C3S K1S C8S 116.5(6) . .
C5S K1S C8S 138.8(5) . .
C13S N1S C1S 109.4(10) . .
C13S N1S C7S 109.2(11) . .
C1S N1S C7S 108.8(10) . .
C13S N1S K1S 113.8(8) . .
C1S N1S K1S 104.7(10) . .
C7S N1S K1S 110.7(9) . .
N1S C13S C14S 109.9(10) . .
N1S C13S H98 109.7 . .
C14S C13S H98 109.7 . .
N1S C13S H99 109.7 . .
C14S C13S H99 109.7 . .
H98 C13S H99 108.2 . .
O5S C14S C13S 106.6(10) . .
O5S C14S H100 110.4 . .
C13S C14S H100 110.4 . .
O5S C14S H101 110.4 . .
C13S C14S H101 110.4 . .
H100 C14S H101 108.6 . .
C15S O5S C14S 110.6(8) . .
C15S O5S K1S 118.6(8) . .
C14S O5S K1S 113.5(8) . .
O5S C15S C16S 106.1(10) . .
O5S C15S H102 110.5 . .
C16S C15S H102 110.5 . .
O5S C15S H103 110.5 . .
C16S C15S H103 110.5 . .
H102 C15S H103 108.7 . .
O6S C16S C15S 108.2(10) . .
O6S C16S H104 110.1 . .
C15S C16S H104 110.1 . .
O6S C16S H105 110.1 . .
C15S C16S H105 110.1 . .
H104 C16S H105 108.4 . .
C17S O6S C16S 112.1(9) . .
C17S O6S K1S 118.5(9) . .
C16S O6S K1S 110.1(9) . .
O6S C17S C18S 107.7(11) . .
O6S C17S H106 110.2 . .
C18S C17S H106 110.2 . .
O6S C17S H107 110.2 . .
C18S C17S H107 110.2 . .
H106 C17S H107 108.5 . .
N2S C18S C17S 110.6(12) . .
N2S C18S H108 109.5 . .
C17S C18S H108 109.5 . .
N2S C18S H109 109.5 . .
C17S C18S H109 109.5 . .
H108 C18S H109 108.1 . .
C12S N2S C18S 108.1(12) . .
C12S N2S C6S 113.6(15) . .
C18S N2S C6S 108.7(16) . .
C12S N2S K1S 105.3(13) . .
C18S N2S K1S 110.1(13) . .
C6S N2S K1S 111.1(14) . .
N1S C7S C8S 115.4(15) . .
N1S C7S H110 108.4 . .
C8S C7S H110 108.4 . .
N1S C7S H111 108.4 . .
C8S C7S H111 108.4 . .
H110 C7S H111 107.5 . .
O3S C8S C7S 107.8(13) . .
O3S C8S K1S 52.5(14) . .
C7S C8S K1S 82.9(11) . .
O3S C8S H112 110.2 . .
C7S C8S H112 110.2 . .
K1S C8S H112 161.9 . .
O3S C8S H113 110.2 . .
C7S C8S H113 110.2 . .
K1S C8S H113 77.1 . .
H112 C8S H113 108.5 . .
C9S O3S C8S 108.1(15) . .
C9S O3S K1S 117(2) . .
C8S O3S K1S 104.0(17) . .
O4S C10S C9S 110.3(16) . .
O4S C10S H114 109.6 . .
C9S C10S H114 109.6 . .
O4S C10S H115 109.6 . .
C9S C10S H115 109.6 . .
H114 C10S H115 108.1 . .
N2S C12S C11S 110.1(13) . .
N2S C12S H116 109.6 . .
C11S C12S H116 109.6 . .
N2S C12S H117 109.6 . .
C11S C12S H117 109.6 . .
H116 C12S H117 108.2 . .
N1S C1S C2S 113.1(11) . .
N1S C1S K1S 51.4(8) . .
C2S C1S K1S 79.3(8) . .
N1S C1S H118 109.0 . .
C2S C1S H118 109.0 . .
K1S C1S H118 159.8 . .
N1S C1S H119 109.0 . .
C2S C1S H119 109.0 . .
K1S C1S H119 85.9 . .
H118 C1S H119 107.8 . .
O1S C2S C1S 108.4(13) . .
O1S C2S H120 110.0 . .
C1S C2S H120 110.0 . .
O1S C2S H121 110.0 . .
C1S C2S H121 110.0 . .
H120 C2S H121 108.4 . .
C2S O1S C3S 115.0(13) . .
C2S O1S K1S 121.2(12) . .
C3S O1S K1S 113.7(11) . .
O1S C3S C4S 115.1(14) . .
O1S C3S K1S 44.1(9) . .
C4S C3S K1S 85.1(9) . .
O1S C3S H122 108.5 . .
C4S C3S H122 108.5 . .
K1S C3S H122 90.0 . .
O1S C3S H123 108.5 . .
C4S C3S H123 108.5 . .
K1S C3S H123 152.1 . .
H122 C3S H123 107.5 . .
O2S C4S C3S 103.7(13) . .
O2S C4S H124 111.0 . .
C3S C4S H124 111.0 . .
O2S C4S H125 111.0 . .
C3S C4S H125 111.0 . .
H124 C4S H125 109.0 . .
C5S O2S C4S 104.3(12) . .
C5S O2S K1S 103.7(12) . .
C4S O2S K1S 113.3(12) . .
O2S C5S C6S 105.7(17) . .
O2S C5S K1S 52.8(10) . .
C6S C5S K1S 94.7(12) . .
O2S C5S H126 110.6 . .
C6S C5S H126 110.6 . .
K1S C5S H126 153.6 . .
O2S C5S H127 110.6 . .
C6S C5S H127 110.6 . .
K1S C5S H127 67.0 . .
H126 C5S H127 108.7 . .
N2S C6S C5S 103.0(13) . .
N2S C6S H128 111.2 . .
C5S C6S H128 111.2 . .
N2S C6S H129 111.2 . .
C5S C6S H129 111.2 . .
H128 C6S H129 109.1 . .
O4S C11S C12S 104.9(12) . .
O4S C11S H130 110.8 . .
C12S C11S H130 110.8 . .
O4S C11S H131 110.8 . .
C12S C11S H131 110.8 . .
H130 C11S H131 108.8 . .
O3S C9S C10S 108(2) . .
O3S C9S H132 110.0 . .
C10S C9S H132 110.0 . .
O3S C9S H133 110.0 . .
C10S C9S H133 110.0 . .
H132 C9S H133 108.4 . .
C11S O4S C10S 111.8(11) . .
C11S O4S K1S 126.2(8) . .
C10S O4S K1S 119.2(11) . .
C9T O3T C8T 110(2) . .
C9T O3T K1T 98(3) . .
C8T O3T K1T 103(3) . .
O4T C10T C9T 108(3) . .
O4T C10T H134 110.1 . .
C9T C10T H134 110.1 . .
O4T C10T H135 110.1 . .
C9T C10T H135 110.1 . .
H134 C10T H135 108.4 . .
O4T C11T C12T 106.9(18) . .
O4T C11T K1T 57.4(11) . .
C12T C11T K1T 88.0(14) . .
O4T C11T H136 110.3 . .
C12T C11T H136 110.3 . .
K1T C11T H136 67.5 . .
O4T C11T H137 110.3 . .
C12T C11T H137 110.3 . .
K1T C11T H137 161.0 . .
H136 C11T H137 108.6 . .
C11T O4T C10T 115.0(19) . .
C11T O4T K1T 97.1(13) . .
C10T O4T K1T 113.4(17) . .
O3T C9T C10T 113(3) . .
O3T C9T K1T 57(3) . .
C10T C9T K1T 86(2) . .
O3T C9T H138 109.0 . .
C10T C9T H138 109.0 . .
K1T C9T H138 72.7 . .
O3T C9T H139 109.0 . .
C10T C9T H139 109.0 . .
K1T C9T H139 163.5 . .
H138 C9T H139 107.8 . .
F1 K1T O4T 84.8(6) . .
F1 K1T O6T 160.1(10) . .
O4T K1T O6T 82.9(8) . .
F1 K1T O3T 75.6(10) . .
O4T K1T O3T 64.5(8) . .
O6T K1T O3T 112.6(13) . .
F1 K1T N2T 96.3(8) . .
O4T K1T N2T 61.0(7) . .
O6T K1T N2T 64.1(7) . .
O3T K1T N2T 125.3(9) . .
F1 K1T O2T 83.3(7) . .
O4T K1T O2T 119.4(9) . .
O6T K1T O2T 89.2(9) . .
O3T K1T O2T 158.2(13) . .
N2T K1T O2T 61.7(8) . .
F1 K1T O1T 73.2(7) . .
O4T K1T O1T 157.9(10) . .
O6T K1T O1T 117.8(9) . .
O3T K1T O1T 110.1(11) . .
N2T K1T O1T 119.0(10) . .
O2T K1T O1T 57.5(8) . .
F1 K1T O5T 141.5(9) . .
O4T K1T O5T 117.6(9) . .
O6T K1T O5T 58.3(6) . .
O3T K1T O5T 86.3(11) . .
N2T K1T O5T 121.6(9) . .
O2T K1T O5T 107.7(8) . .
O1T K1T O5T 82.0(8) . .
F1 K1T N1T 86.4(7) . .
O4T K1T N1T 124.0(9) . .
O6T K1T N1T 113.4(8) . .
O3T K1T N1T 59.7(8) . .
N2T K1T N1T 174.7(8) . .
O2T K1T N1T 114.3(8) . .
O1T K1T N1T 57.4(8) . .
O5T K1T N1T 55.3(6) . .
F1 K1T C11T 67.3(5) . .
O4T K1T C11T 25.6(3) . .
O6T K1T C11T 95.7(8) . .
O3T K1T C11T 79.2(8) . .
N2T K1T C11T 49.3(6) . .
O2T K1T C11T 97.7(8) . .
O1T K1T C11T 135.5(10) . .
O5T K1T C11T 142.4(9) . .
N1T K1T C11T 136.0(8) . .
F1 K1T C9T 64.2(7) . .
O4T K1T C9T 44.6(6) . .
O6T K1T C9T 115.3(10) . .
O3T K1T C9T 24.8(6) . .
N2T K1T C9T 103.0(8) . .
O2T K1T C9T 143.0(10) . .
O1T K1T C9T 122.4(10) . .
O5T K1T C9T 108.8(10) . .
N1T K1T C9T 82.3(8) . .
C11T K1T C9T 54.9(6) . .
F1 K1T C8T 62.7(6) . .
O4T K1T C8T 84.5(8) . .
O6T K1T C8T 131.1(10) . .
O3T K1T C8T 23.8(6) . .
N2T K1T C8T 141.8(8) . .
O2T K1T C8T 137.2(10) . .
O1T K1T C8T 86.8(9) . .
O5T K1T C8T 87.4(8) . .
N1T K1T C8T 43.4(6) . .
C11T K1T C8T 92.5(6) . .
C9T K1T C8T 40.1(7) . .
O6T C16T C15T 110.1(15) . .
O6T C16T H140 109.6 . .
C15T C16T H140 109.6 . .
O6T C16T H141 109.6 . .
C15T C16T H141 109.6 . .
H140 C16T H141 108.1 . .
C15T O5T C14T 107.9(14) . .
C15T O5T K1T 112.9(13) . .
C14T O5T K1T 118.3(12) . .
O6T C17T C18T 114(2) . .
O6T C17T K1T 50.1(13) . .
C18T C17T K1T 84.4(15) . .
O6T C17T H142 108.8 . .
C18T C17T H142 108.8 . .
K1T C17T H142 158.8 . .
O6T C17T H143 108.8 . .
C18T C17T H143 108.8 . .
K1T C17T H143 82.5 . .
H142 C17T H143 107.6 . .
C17T O6T C16T 112.9(16) . .
C17T O6T K1T 107.2(16) . .
C16T O6T K1T 118.3(15) . .
O5T C14T C13T 110.3(15) . .
O5T C14T H144 109.6 . .
C13T C14T H144 109.6 . .
O5T C14T H145 109.6 . .
C13T C14T H145 109.6 . .
H144 C14T H145 108.1 . .
O1T C3T C4T 97(2) . .
O1T C3T H146 112.4 . .
C4T C3T H146 112.4 . .
O1T C3T H147 112.4 . .
C4T C3T H147 112.4 . .
H146 C3T H147 109.9 . .
O2T C4T C3T 120(2) . .
O2T C4T H148 107.4 . .
C3T C4T H148 107.4 . .
O2T C4T H149 107.4 . .
C3T C4T H149 107.4 . .
H148 C4T H149 107.0 . .
N1T C13T C14T 110.9(15) . .
N1T C13T H150 109.5 . .
C14T C13T H150 109.5 . .
N1T C13T H151 109.5 . .
C14T C13T H151 109.5 . .
H150 C13T H151 108.0 . .
C13T N1T C1T 116.2(16) . .
C13T N1T C7T 109.3(16) . .
C1T N1T C7T 109.4(16) . .
C13T N1T K1T 115.1(12) . .
C1T N1T K1T 102.4(16) . .
C7T N1T K1T 103.6(14) . .
O5T C15T C16T 107.1(16) . .
O5T C15T H152 110.3 . .
C16T C15T H152 110.3 . .
O5T C15T H153 110.3 . .
C16T C15T H153 110.3 . .
H152 C15T H153 108.5 . .
N1T C7T C8T 112(2) . .
N1T C7T H154 109.2 . .
C8T C7T H154 109.2 . .
N1T C7T H155 109.2 . .
C8T C7T H155 109.2 . .
H154 C7T H155 107.9 . .
O3T C8T C7T 107(2) . .
O3T C8T K1T 53(2) . .
C7T C8T K1T 92.6(19) . .
O3T C8T H156 110.3 . .
C7T C8T H156 110.3 . .
K1T C8T H156 155.8 . .
O3T C8T H157 110.3 . .
C7T C8T H157 110.3 . .
K1T C8T H157 68.4 . .
H156 C8T H157 108.6 . .
C2T O1T C3T 108(2) . .
C2T O1T K1T 123.0(18) . .
C3T O1T K1T 114.7(17) . .
C5T O2T C4T 120(2) . .
C5T O2T K1T 114.7(18) . .
C4T O2T K1T 111.2(18) . .
N2T C18T C17T 111.5(19) . .
N2T C18T H158 109.3 . .
C17T C18T H158 109.3 . .
N2T C18T H159 109.3 . .
C17T C18T H159 109.3 . .
H158 C18T H159 108.0 . .
O1T C2T C1T 110(2) . .
O1T C2T H160 109.6 . .
C1T C2T H160 109.6 . .
O1T C2T H161 109.6 . .
C1T C2T H161 109.6 . .
H160 C2T H161 108.1 . .
O2T C5T C6T 107(3) . .
O2T C5T H162 110.3 . .
C6T C5T H162 110.3 . .
O2T C5T H163 110.3 . .
C6T C5T H163 110.3 . .
H162 C5T H163 108.6 . .
N2T C6T C5T 132(3) . .
N2T C6T H164 104.4 . .
C5T C6T H164 104.4 . .
N2T C6T H165 104.4 . .
C5T C6T H165 104.4 . .
H164 C6T H165 105.6 . .
N1T C1T C2T 114.9(17) . .
N1T C1T H166 108.5 . .
C2T C1T H166 108.5 . .
N1T C1T H167 108.5 . .
C2T C1T H167 108.5 . .
H166 C1T H167 107.5 . .
N2T C12T C11T 120(2) . .
N2T C12T H168 107.4 . .
C11T C12T H168 107.4 . .
N2T C12T H169 107.4 . .
C11T C12T H169 107.4 . .
H168 C12T H169 106.9 . .
C12T N2T C6T 109(2) . .
C12T N2T C18T 114.4(19) . .
C6T N2T C18T 113(3) . .
C12T N2T K1T 103(2) . .
C6T N2T K1T 108(2) . .
C18T N2T K1T 109(2) . .
F2 K2 O1Y 72.8(3) . .
F2 K2 O2Y 82.6(3) . .
O1Y K2 O2Y 61.4(4) . .
F2 K2 O4X 77.5(2) . .
O1Y K2 O4X 148.1(4) . .
O2Y K2 O4X 103.8(4) . .
F2 K2 O5X 147.7(2) . .
O1Y K2 O5X 83.4(4) . .
O2Y K2 O5X 105.2(4) . .
O4X K2 O5X 128.4(3) . .
F2 K2 O3X 79.9(2) . .
O1Y K2 O3X 121.1(4) . .
O2Y K2 O3X 160.1(3) . .
O4X K2 O3X 63.1(3) . .
O5X K2 O3X 94.7(3) . .
F2 K2 O3Y 66.9(3) . .
O1Y K2 O3Y 104.8(4) . .
O2Y K2 O3Y 149.4(4) . .
O4X K2 O3Y 73.1(3) . .
O5X K2 O3Y 99.7(3) . .
O3X K2 O3Y 17.5(3) . .
F2 K2 O4Y 90.3(2) . .
O1Y K2 O4Y 161.7(4) . .
O2Y K2 O4Y 124.6(3) . .
O4X K2 O4Y 22.8(3) . .
O5X K2 O4Y 109.0(3) . .
O3X K2 O4Y 46.5(3) . .
O3Y K2 O4Y 60.8(3) . .
F2 K2 O6Y 151.7(5) . .
O1Y K2 O6Y 119.5(8) . .
O2Y K2 O6Y 82.4(8) . .
O4X K2 O6Y 83.0(6) . .
O5X K2 O6Y 60.1(6) . .
O3X K2 O6Y 109.2(8) . .
O3Y K2 O6Y 126.2(8) . .
O4Y K2 O6Y 78.7(7) . .
F2 K2 N2Y 89.9(3) . .
O1Y K2 N2Y 122.8(4) . .
O2Y K2 N2Y 62.5(3) . .
O4X K2 N2Y 45.0(3) . .
O5X K2 N2Y 121.8(3) . .
O3X K2 N2Y 107.9(3) . .
O3Y K2 N2Y 117.7(3) . .
O4Y K2 N2Y 62.6(3) . .
O6Y K2 N2Y 61.9(6) . .
F2 K2 O1X 82.9(2) . .
O1Y K2 O1X 10.3(4) . .
O2Y K2 O1X 59.6(4) . .
O4X K2 O1X 156.0(3) . .
O5X K2 O1X 75.0(3) . .
O3X K2 O1X 126.8(4) . .
O3Y K2 O1X 111.6(4) . .
O4Y K2 O1X 171.6(3) . .
O6Y K2 O1X 109.6(7) . .
N2Y K2 O1X 122.1(3) . .
F2 K2 O2X 96.0(2) . .
O1Y K2 O2X 61.3(4) . .
O2Y K2 O2X 14.2(3) . .
O4X K2 O2X 111.6(3) . .
O5X K2 O2X 91.3(3) . .
O3X K2 O2X 173.8(3) . .
O3Y K2 O2X 161.3(3) . .
O4Y K2 O2X 129.5(3) . .
O6Y K2 O2X 72.4(8) . .
N2Y K2 O2X 67.3(3) . .
O1X K2 O2X 56.6(3) . .
C7Y N1 C13X 136.2(11) . .
C7Y N1 C1X 60.6(8) . .
C13X N1 C1X 121.4(9) . .
C7Y N1 C7X 46.7(8) . .
C13X N1 C7X 112.7(9) . .
C1X N1 C7X 107.2(9) . .
C7Y N1 C13Y 116.1(10) . .
C13X N1 C13Y 32.6(7) . .
C1X N1 C13Y 143.3(10) . .
C7X N1 C13Y 80.9(9) . .
C7Y N1 C1Y 102.7(10) . .
C13X N1 C1Y 71.5(9) . .
C1X N1 C1Y 50.9(8) . .
C7X N1 C1Y 142.0(11) . .
C13Y N1 C1Y 100.7(10) . .
C7Y N1 K2 113.0(7) . .
C13X N1 K2 109.5(7) . .
C1X N1 K2 100.3(6) . .
C7X N1 K2 103.8(7) . .
C13Y N1 K2 112.7(8) . .
C1Y N1 K2 110.2(7) . .
O5X C14X C13X 104.8(12) . .
O5X C14X H170 110.8 . .
C13X C14X H170 110.8 . .
O5X C14X H171 110.8 . .
C13X C14X H171 110.8 . .
H170 C14X H171 108.9 . .
C15X O5X C14X 109.8(12) . .
C15X O5X K2 114.0(10) . .
C14X O5X K2 111.5(8) . .
O5X C15X C16X 111.4(15) . .
O5X C15X H172 109.3 . .
C16X C15X H172 109.3 . .
O5X C15X H173 109.3 . .
C16X C15X H173 109.3 . .
H172 C15X H173 108.0 . .
O6X C16X C15X 108(2) . .
O6X C16X H174 110.1 . .
C15X C16X H174 110.1 . .
O6X C16X H175 110.1 . .
C15X C16X H175 110.1 . .
H174 C16X H175 108.4 . .
C16X O6X C17X 107(2) . .
C16X O6X K2 115(2) . .
C17X O6X K2 116(2) . .
O6X C17X C18X 107.4(17) . .
O6X C17X H176 110.2 . .
C18X C17X H176 110.2 . .
O6X C17X H177 110.2 . .
C18X C17X H177 110.2 . .
H176 C17X H177 108.5 . .
N2X C18X C17X 113.4(15) . .
N2X C18X H178 108.9 . .
C17X C18X H178 108.9 . .
N2X C18X H179 108.9 . .
C17X C18X H179 108.9 . .
H178 C18X H179 107.7 . .
C12X N2X C18X 113.2(11) . .
C12X N2X C6X 100.4(10) . .
C18X N2X C6X 107.9(12) . .
C12X N2X K2 111.6(9) . .
C18X N2X K2 111.2(10) . .
C6X N2X K2 112.1(8) . .
N1 C1X C2X 105.4(10) . .
N1 C1X K2 55.4(5) . .
C2X C1X K2 79.2(8) . .
N1 C1X H180 110.7 . .
C2X C1X H180 110.7 . .
K2 C1X H180 76.0 . .
N1 C1X H181 110.7 . .
C2X C1X H181 110.7 . .
K2 C1X H181 165.5 . .
H180 C1X H181 108.8 . .
O1X C2X C1X 125.9(13) . .
O1X C2X K2 50.7(7) . .
C1X C2X K2 75.4(8) . .
O1X C2X H182 105.9 . .
C1X C2X H182 105.9 . .
K2 C2X H182 131.1 . .
O1X C2X H183 105.9 . .
C1X C2X H183 105.9 . .
K2 C2X H183 120.7 . .
H182 C2X H183 106.2 . .
C3X O1X C2X 117.0(12) . .
C3X O1X K2 115.0(11) . .
C2X O1X K2 106.4(9) . .
O2X C4X C3X 108.2(12) . .
O2X C4X H184 110.1 . .
C3X C4X H184 110.1 . .
O2X C4X H185 110.1 . .
C3X C4X H185 110.1 . .
H184 C4X H185 108.4 . .
C4X O2X C5X 116.3(10) . .
C4X O2X K2 112.0(8) . .
C5X O2X K2 100.4(8) . .
O2X C5X C6X 106.3(10) . .
O2X C5X K2 55.5(7) . .
C6X C5X K2 94.4(8) . .
O2X C5X H186 110.5 . .
C6X C5X H186 110.5 . .
K2 C5X H186 64.7 . .
O2X C5X H187 110.5 . .
C6X C5X H187 110.5 . .
K2 C5X H187 154.7 . .
H186 C5X H187 108.7 . .
N2X C6X C5X 109.7(11) . .
N2X C6X H188 109.7 . .
C5X C6X H188 109.7 . .
N2X C6X H189 109.7 . .
C5X C6X H189 109.7 . .
H188 C6X H189 108.2 . .
N1 C7X C8X 120.3(11) . .
N1 C7X H190 107.3 . .
C8X C7X H190 107.3 . .
N1 C7X H191 107.3 . .
C8X C7X H191 107.3 . .
H190 C7X H191 106.9 . .
O3X C8X C7X 112.9(12) . .
O3X C8X K2 51.4(7) . .
C7X C8X K2 82.1(8) . .
O3X C8X H192 109.0 . .
C7X C8X H192 109.0 . .
K2 C8X H192 82.6 . .
O3X C8X H193 109.0 . .
C7X C8X H193 109.0 . .
K2 C8X H193 160.4 . .
H192 C8X H193 107.8 . .
C9X O3X C8X 112.9(11) . .
C9X O3X K2 106.5(9) . .
C8X O3X K2 104.7(9) . .
O3X C9X C10X 113.2(12) . .
O3X C9X K2 50.3(7) . .
C10X C9X K2 83.0(8) . .
O3X C9X H194 108.9 . .
C10X C9X H194 108.9 . .
K2 C9X H194 159.2 . .
O3X C9X H195 108.9 . .
C10X C9X H195 108.9 . .
K2 C9X H195 83.1 . .
H194 C9X H195 107.8 . .
O4X C11X C12X 116.7(12) . .
O4X C11X H196 108.1 . .
C12X C11X H196 108.1 . .
O4X C11X H197 108.1 . .
C12X C11X H197 108.1 . .
H196 C11X H197 107.3 . .
N1 C13X C14X 109.9(11) . .
N1 C13X H198 109.7 . .
C14X C13X H198 109.7 . .
N1 C13X H199 109.7 . .
C14X C13X H199 109.7 . .
H198 C13X H199 108.2 . .
C10X O4X C11X 120.7(10) . .
C10X O4X K2 114.9(8) . .
C11X O4X K2 119.5(8) . .
O4X C10X C9X 104.2(12) . .
O4X C10X H200 110.9 . .
C9X C10X H200 110.9 . .
O4X C10X H201 110.9 . .
C9X C10X H201 110.9 . .
H200 C10X H201 108.9 . .
N2X C12X C11X 99.3(11) . .
N2X C12X H202 111.9 . .
C11X C12X H202 111.9 . .
N2X C12X H203 111.9 . .
C11X C12X H203 111.9 . .
H202 C12X H203 109.6 . .
O1X C3X C4X 94.1(12) . .
O1X C3X H204 112.9 . .
C4X C3X H204 112.9 . .
O1X C3X H205 112.9 . .
C4X C3X H205 112.9 . .
H204 C3X H205 110.3 . .
O1Y C3Y C4Y 118.1(19) . .
O1Y C3Y H206 107.8 . .
C4Y C3Y H206 107.8 . .
O1Y C3Y H207 107.8 . .
C4Y C3Y H207 107.8 . .
H206 C3Y H207 107.1 . .
C11Y O4Y C10Y 115.6(12) . .
C11Y O4Y K2 112.3(9) . .
C10Y O4Y K2 108.3(9) . .
N1 C13Y C14Y 113.7(14) . .
N1 C13Y H208 108.8 . .
C14Y C13Y H208 108.8 . .
N1 C13Y H209 108.8 . .
C14Y C13Y H209 108.8 . .
H208 C13Y H209 107.7 . .
O5Y C14Y C13Y 107.2(14) . .
O5Y C14Y H210 110.3 . .
C13Y C14Y H210 110.3 . .
O5Y C14Y H211 110.3 . .
C13Y C14Y H211 110.3 . .
H210 C14Y H211 108.5 . .
N1 C1Y C2Y 115.6(13) . .
N1 C1Y H212 108.4 . .
C2Y C1Y H212 108.4 . .
N1 C1Y H213 108.4 . .
C2Y C1Y H213 108.4 . .
H212 C1Y H213 107.4 . .
C15Y O5Y C14Y 116.0(15) . .
C15Y O5Y K2 111.5(12) . .
C14Y O5Y K2 110.8(11) . .
N1 C7Y C8Y 103.5(12) . .
N1 C7Y H214 111.1 . .
C8Y C7Y H214 111.1 . .
N1 C7Y H215 111.1 . .
C8Y C7Y H215 111.1 . .
H214 C7Y H215 109.0 . .
C17Y O6Y C16Y 118(3) . .
C17Y O6Y K2 106(2) . .
C16Y O6Y K2 101(2) . .
O6Y C16Y C15Y 108(2) . .
O6Y C16Y K2 55(2) . .
C15Y C16Y K2 87.3(13) . .
O6Y C16Y H216 110.1 . .
C15Y C16Y H216 110.1 . .
K2 C16Y H216 160.9 . .
O6Y C16Y H217 110.1 . .
C15Y C16Y H217 110.1 . .
K2 C16Y H217 70.9 . .
H216 C16Y H217 108.4 . .
O5Y C15Y C16Y 110.9(17) . .
O5Y C15Y H218 109.5 . .
C16Y C15Y H218 109.5 . .
O5Y C15Y H219 109.5 . .
C16Y C15Y H219 109.5 . .
H218 C15Y H219 108.0 . .
N2Y C12Y C11Y 105.9(12) . .
N2Y C12Y K2 51.7(10) . .
C11Y C12Y K2 81.2(9) . .
N2Y C12Y H220 110.6 . .
C11Y C12Y H220 110.6 . .
K2 C12Y H220 78.3 . .
N2Y C12Y H221 110.6 . .
C11Y C12Y H221 110.6 . .
K2 C12Y H221 161.9 . .
H220 C12Y H221 108.7 . .
O3Y C9Y C10Y 110.3(13) . .
O3Y C9Y H222 109.6 . .
C10Y C9Y H222 109.6 . .
O3Y C9Y H223 109.6 . .
C10Y C9Y H223 109.6 . .
H222 C9Y H223 108.1 . .
C9Y O3Y C8Y 115.7(12) . .
C9Y O3Y K2 120.1(9) . .
C8Y O3Y K2 121.3(9) . .
O4Y C11Y C12Y 110.2(14) . .
O4Y C11Y H224 109.6 . .
C12Y C11Y H224 109.6 . .
O4Y C11Y H225 109.6 . .
C12Y C11Y H225 109.6 . .
H224 C11Y H225 108.1 . .
O4Y C10Y C9Y 115.0(13) . .
O4Y C10Y H226 108.5 . .
C9Y C10Y H226 108.5 . .
O4Y C10Y H227 108.5 . .
C9Y C10Y H227 108.5 . .
H226 C10Y H227 107.5 . .
O6Y C17Y C18Y 109(2) . .
O6Y C17Y K2 50.7(19) . .
C18Y C17Y K2 83.9(14) . .
O6Y C17Y H228 109.9 . .
C18Y C17Y H228 109.9 . .
K2 C17Y H228 78.7 . .
O6Y C17Y H229 109.9 . .
C18Y C17Y H229 109.9 . .
K2 C17Y H229 160.1 . .
H228 C17Y H229 108.3 . .
N2Y C18Y C17Y 112.5(17) . .
N2Y C18Y H230 109.1 . .
C17Y C18Y H230 109.1 . .
N2Y C18Y H231 109.1 . .
C17Y C18Y H231 109.1 . .
H230 C18Y H231 107.8 . .
O3Y C8Y C7Y 113.0(12) . .
O3Y C8Y H232 109.0 . .
C7Y C8Y H232 109.0 . .
O3Y C8Y H233 109.0 . .
C7Y C8Y H233 109.0 . .
H232 C8Y H233 107.8 . .
N2Y C6Y C5Y 118.1(12) . .
N2Y C6Y K2 53.0(8) . .
C5Y C6Y K2 85.2(8) . .
N2Y C6Y H234 107.8 . .
C5Y C6Y H234 107.8 . .
K2 C6Y H234 160.8 . .
N2Y C6Y H235 107.8 . .
C5Y C6Y H235 107.8 . .
K2 C6Y H235 81.1 . .
H234 C6Y H235 107.1 . .
O2Y C5Y C6Y 106.8(12) . .
O2Y C5Y H236 110.4 . .
C6Y C5Y H236 110.4 . .
O2Y C5Y H237 110.4 . .
C6Y C5Y H237 110.4 . .
H236 C5Y H237 108.6 . .
C4Y O2Y C5Y 116.6(13) . .
C4Y O2Y K2 119.1(10) . .
C5Y O2Y K2 123.5(9) . .
C2Y O1Y C3Y 113.0(16) . .
C2Y O1Y K2 127.9(12) . .
C3Y O1Y K2 118.9(13) . .
O1Y C2Y C1Y 102.2(14) . .
O1Y C2Y H238 111.3 . .
C1Y C2Y H238 111.3 . .
O1Y C2Y H239 111.3 . .
C1Y C2Y H239 111.3 . .
H238 C2Y H239 109.2 . .
O2Y C4Y C3Y 110.4(16) . .
O2Y C4Y H240 109.6 . .
C3Y C4Y H240 109.6 . .
O2Y C4Y H241 109.6 . .
C3Y C4Y H241 109.6 . .
H240 C4Y H241 108.1 . .
C6Y N2Y C12Y 105.6(11) . .
C6Y N2Y C18Y 114.0(15) . .
C12Y N2Y C18Y 115.1(14) . .
C6Y N2Y K2 102.8(9) . .
C12Y N2Y K2 104.5(13) . .
C18Y N2Y K2 113.6(11) . .
C2A C1A C6A 120.0 . .
C2A C1A H55 120.0 . .
C6A C1A H55 120.0 . .
C1A C2A C3A 120.0 . .
C1A C2A H56 120.0 . .
C3A C2A H56 120.0 . .
C4A C3A C2A 120.0 . .
C4A C3A H57 120.0 . .
C2A C3A H57 120.0 . .
C3A C4A C5A 120.0 . .
C3A C4A H58 120.0 . .
C5A C4A H58 120.0 . .
C6A C5A C4A 120.0 . .
C6A C5A H59 120.0 . .
C4A C5A H59 120.0 . .
C5A C6A C1A 120.0 . .
C5A C6A H60 120.0 . .
C1A C6A H60 120.0 . .
C1H C2H C3H 113.1(16) . .
C1H C2H H64 109.0 . .
C3H C2H H64 109.0 . .
C1H C2H H65 109.0 . .
C3H C2H H65 109.0 . .
H64 C2H H65 107.8 . .
C2H C3H C3H 114.4(18) . 2_566
C2H C3H H66 108.6 . .
C3H C3H H66 108.6 2_566 .
C2H C3H H67 108.6 . .
C3H C3H H67 108.6 2_566 .
H66 C3H H67 107.6 . .
C3M C2M C1M 111.1(9) . .
C3M C2M H245 109.4 . .
C1M C2M H245 109.4 . .
C3M C2M H246 109.4 . .
C1M C2M H246 109.4 . .
H245 C2M H246 108.0 . .
C4M C3M C2M 111.6(9) . .
C4M C3M H247 109.3 . .
C2M C3M H247 109.3 . .
C4M C3M H248 109.3 . .
C2M C3M H248 109.3 . .
H247 C3M H248 108.0 . .
C5M C6M H268 109.5 . .
C5M C6M H269 109.5 . .
H268 C6M H269 109.5 . .
C5M C6M H270 109.5 . .
H268 C6M H270 109.5 . .
H269 C6M H270 109.5 . .
C4M C5M C6M 107.3(9) . .
C4M C5M H252 110.3 . .
C6M C5M H252 110.3 . .
C4M C5M H253 110.3 . .
C6M C5M H253 110.3 . .
H252 C5M H253 108.5 . .
C3M C4M C5M 109.9(9) . .
C3M C4M H254 109.7 . .
C5M C4M H254 109.7 . .
C3M C4M H255 109.7 . .
C5M C4M H255 109.7 . .
H254 C4M H255 108.2 . .
C2BB C1BB C6BB 120.0 . .
C2BB C1BB H262 120.0 . .
C6BB C1BB H262 120.0 . .
C1BB C2BB C3BB 120.0 . .
C1BB C2BB H263 120.0 . .
C3BB C2BB H263 120.0 . .
C2BB C3BB C4BB 120.0 . .
C2BB C3BB H264 120.0 . .
C4BB C3BB H264 120.0 . .
C5BB C4BB C3BB 120.0 . .
C5BB C4BB H265 120.0 . .
C3BB C4BB H265 120.0 . .
C6BB C5BB C4BB 120.0 . .
C6BB C5BB H266 120.0 . .
C4BB C5BB H266 120.0 . .
C5BB C6BB C1BB 120.0 . .
C5BB C6BB H267 120.0 . .
C1BB C6BB H267 120.0 . .
C2BA C1BA C6BA 120.0 . .
C2BA C1BA H256 120.0 . .
C6BA C1BA H256 120.0 . .
C3BA C2BA C1BA 120.0 . .
C3BA C2BA H257 120.0 . .
C1BA C2BA H257 120.0 . .
C2BA C3BA C4BA 120.0 . .
C2BA C3BA H258 120.0 . .
C4BA C3BA H258 120.0 . .
C5BA C4BA C3BA 120.0 . .
C5BA C4BA H259 120.0 . .
C3BA C4BA H259 120.0 . .
C4BA C5BA C6BA 120.0 . .
C4BA C5BA H260 120.0 . .
C6BA C5BA H260 120.0 . .
C5BA C6BA C1BA 120.0 . .
C5BA C6BA H261 120.0 . .
C1BA C6BA H261 120.0 . .

loop_
_geom_bond_atom_site_label_1
_geom_bond_atom_site_label_2
_geom_bond_distance
_geom_bond_site_symmetry_2
C1 C2 1.378(8) .
C1 C29 1.476(8) .
C1 S1 1.736(6) .
C2 C3 1.426(8) .
C2 B1 1.584(8) .
C3 C4 1.422(8) .
C3 C8 1.423(8) .
C4 C5 1.367(8) .
C4 S1 1.747(7) .
C5 C6 1.366(9) .
C5 H2 0.9500 .
C6 C7 1.383(9) .
C6 H3 0.9500 .
C7 C8 1.410(8) .
C7 H96 0.9500 .
C8 C16 1.524(9) .
C9 C10 1.378(8) .
C9 C19 1.436(8) .
C9 S2 1.767(6) .
C10 C11 1.449(9) .
C10 B1 1.596(9) .
C11 C16 1.441(8) .
C11 C12 1.455(8) .
C12 C13 1.355(10) .
C12 S2 1.743(7) .
C13 C14 1.383(10) .
C13 H4 0.9500 .
C14 C15 1.407(10) .
C14 H5 0.9500 .
C15 C16 1.408(10) .
C15 H97 0.9500 .
C17 C30 1.401(8) .
C17 C18 1.418(7) .
C17 B1 1.579(9) .
C18 C23 1.409(8) .
C18 C19 1.461(8) .
C19 C20 1.390(8) .
C20 C21 1.411(9) .
C20 H6 0.9500 .
C21 C22 1.359(9) .
C21 H7 0.9500 .
C22 O2 1.379(8) .
C22 C23 1.449(8) .
C23 C24 1.397(8) .
C24 C25 1.415(7) .
C24 H8 0.9500 .
C25 C30 1.416(8) .
C25 C26 1.433(8) .
C26 C27 1.349(8) .
C26 O1 1.391(7) .
C27 C28 1.440(8) .
C27 H9 0.9500 .
C28 C29 1.364(8) .
C28 H10 0.9500 .
C29 C30 1.475(7) .
C40A O2 1.377(9) .
C40A C41A 1.3900 .
C40A C45A 1.3900 .
C41A C42A 1.3900 .
C41A C46A 1.541(9) .
C42A C43A 1.3900 .
C42A H86 0.9500 .
C43A C44A 1.3900 .
C43A C47A 1.538(8) .
C44A C45A 1.3900 .
C44A H87 0.9500 .
C45A C48A 1.549(9) .
C48A H68 0.9800 .
C48A H69 0.9800 .
C48A H70 0.9800 .
C47A H71 0.9800 .
C47A H72 0.9800 .
C47A H73 0.9800 .
C46A H74 0.9800 .
C46A H75 0.9800 .
C46A H76 0.9800 .
C40B C41B 1.3900 .
C40B C45B 1.3900 .
C40B O2 1.402(17) .
C41B C42B 1.3900 .
C41B C46B 1.538(10) .
C42B C43B 1.3900 .
C42B H88 0.9500 .
C43B C44B 1.3900 .
C43B C47B 1.546(10) .
C44B C45B 1.3900 .
C44B H89 0.9500 .
C45B C48B 1.541(10) .
C46B H77 0.9800 .
C46B H78 0.9800 .
C46B H79 0.9800 .
C47B H80 0.9800 .
C47B H81 0.9800 .
C47B H82 0.9800 .
C48B H83 0.9800 .
C48B H84 0.9800 .
C48B H85 0.9800 .
C37 C32 1.524(7) .
C37 H21 0.9800 .
C37 H22 0.9800 .
C37 H23 0.9800 .
C38 C34 1.531(7) .
C38 H24 0.9800 .
C38 H25 0.9800 .
C38 H26 0.9800 .
C39 C36 1.509(7) .
C39 H27 0.9800 .
C39 H28 0.9800 .
C39 H29 0.9800 .
C31 O1 1.389(5) .
C31 C32 1.3900 .
C31 C36 1.3900 .
C32 C33 1.3900 .
C33 C34 1.3900 .
C33 H30 0.9500 .
C34 C35 1.3900 .
C35 C36 1.3900 .
C35 H31 0.9500 .
C50 C49 1.36(3) .
C50 C51B 1.420(11) .
C50 C49B 1.45(5) .
C50 C51 1.478(10) .
C50 B2 1.596(9) .
C49 C77 1.40(4) .
C49 S3 1.88(4) .
C51 C52 1.3900 .
C51 C56 1.3900 .
C52 C53 1.3900 .
C52 S3 1.729(19) .
C53 C54 1.3900 .
C53 H91 0.9500 .
C54 C55 1.3900 .
C54 H92 0.9500 .
C55 C56 1.3900 .
C55 H90 0.9500 .
C56 C64 1.530(9) .
C49B C77 1.51(6) .
C49B S3B 1.56(5) .
C51B C52B 1.3900 .
C51B C56B 1.3900 .
C52B C53B 1.3900 .
C52B S3B 1.69(2) .
C53B C54B 1.3900 .
C53B H93 0.9500 .
C54B C55B 1.3900 .
C54B H94 0.9500 .
C55B C56B 1.3900 .
C55B H95 0.9500 .
C56B C64 1.658(9) .
C57 C58 1.375(8) .
C57 C67 1.436(8) .
C57 S4 1.744(6) .
C58 C59 1.423(9) .
C58 B2 1.574(9) .
C59 C60 1.442(8) .
C59 C64 1.446(9) .
C60 C61 1.363(10) .
C60 S4 1.725(7) .
C61 C62 1.399(12) .
C61 H13 0.9500 .
C62 C63 1.367(11) .
C62 H14 0.9500 .
C63 C64 1.380(10) .
C63 H15 0.9500 .
C65 C78 1.412(7) .
C65 C66 1.424(7) .
C65 B2 1.600(9) .
C66 C71 1.414(8) .
C66 C67 1.472(7) .
C67 C68 1.384(8) .
C68 C69 1.407(8) .
C68 H16 0.9500 .
C69 C70 1.383(8) .
C69 H17 0.9500 .
C70 O3 1.368(7) .
C70 C71 1.424(8) .
C71 C72 1.407(7) .
C72 C73 1.407(8) .
C72 H18 0.9500 .
C73 C78 1.414(8) .
C73 C74 1.438(7) .
C74 C75 1.362(8) .
C74 O4 1.385(7) .
C75 C76 1.415(8) .
C75 H19 0.9500 .
C76 C77 1.384(7) .
C76 H20 0.9500 .
C77 C78 1.462(7) .
C79 C80 1.370(8) .
C79 O3 1.397(7) .
C79 C84 1.405(9) .
C80 C81 1.419(10) .
C80 C85 1.489(10) .
C81 C82 1.385(11) .
C81 H52 0.9500 .
C82 C83 1.382(10) .
C82 C86 1.530(10) .
C83 C84 1.398(9) .
C83 H53 0.9500 .
C84 C87 1.492(9) .
C85 H32 0.9800 .
C85 H33 0.9800 .
C85 H34 0.9800 .
C86 H35 0.9800 .
C86 H36 0.9800 .
C86 H37 0.9800 .
C87 H38 0.9800 .
C87 H39 0.9800 .
C87 H40 0.9800 .
C88 C89 1.382(8) .
C88 C93 1.390(8) .
C88 O4 1.413(6) .
C89 C90 1.398(9) .
C89 C94 1.519(10) .
C90 C91 1.362(10) .
C90 H41 0.9500 .
C91 C92 1.371(9) .
C91 C95 1.545(9) .
C92 C93 1.400(8) .
C92 H42 0.9500 .
C93 C96 1.501(9) .
C94 H43 0.9800 .
C94 H44 0.9800 .
C94 H45 0.9800 .
C95 H46 0.9800 .
C95 H47 0.9800 .
C95 H48 0.9800 .
C96 H49 0.9800 .
C96 H50 0.9800 .
C96 H51 0.9800 .
B1 F1 1.491(7) .
F1 K1T 2.64(2) .
F1 K1S 2.741(14) .
B2 F2 1.496(7) .
F2 K2 2.633(4) .
K1S O1S 2.62(2) .
K1S O5S 2.817(19) .
K1S O2S 2.84(3) .
K1S N1S 2.84(2) .
K1S O4S 2.856(13) .
K1S O3S 2.86(3) .
K1S O6S 2.93(2) .
K1S N2S 3.12(3) .
K1S C3S 3.45(2) .
K1S C5S 3.47(2) .
K1S C8S 3.50(3) .
N1S C13S 1.457(8) .
N1S C1S 1.476(8) .
N1S C7S 1.477(9) .
C13S C14S 1.538(9) .
C13S H98 0.9900 .
C13S H99 0.9900 .
C14S O5S 1.434(9) .
C14S H100 0.9900 .
C14S H101 0.9900 .
O5S C15S 1.422(8) .
C15S C16S 1.522(9) .
C15S H102 0.9900 .
C15S H103 0.9900 .
C16S O6S 1.426(8) .
C16S H104 0.9900 .
C16S H105 0.9900 .
O6S C17S 1.422(9) .
C17S C18S 1.537(9) .
C17S H106 0.9900 .
C17S H107 0.9900 .
C18S N2S 1.474(9) .
C18S H108 0.9900 .
C18S H109 0.9900 .
N2S C12S 1.468(8) .
N2S C6S 1.476(8) .
C7S C8S 1.525(9) .
C7S H110 0.9900 .
C7S H111 0.9900 .
C8S O3S 1.435(9) .
C8S H112 0.9900 .
C8S H113 0.9900 .
O3S C9S 1.431(9) .
C10S O4S 1.430(8) .
C10S C9S 1.521(9) .
C10S H114 0.9900 .
C10S H115 0.9900 .
C12S C11S 1.537(9) .
C12S H116 0.9900 .
C12S H117 0.9900 .
C1S C2S 1.530(9) .
C1S H118 0.9900 .
C1S H119 0.9900 .
C2S O1S 1.415(9) .
C2S H120 0.9900 .
C2S H121 0.9900 .
O1S C3S 1.424(9) .
C3S C4S 1.534(9) .
C3S H122 0.9900 .
C3S H123 0.9900 .
C4S O2S 1.436(9) .
C4S H124 0.9900 .
C4S H125 0.9900 .
O2S C5S 1.426(9) .
C5S C6S 1.519(9) .
C5S H126 0.9900 .
C5S H127 0.9900 .
C6S H128 0.9900 .
C6S H129 0.9900 .
C11S O4S 1.422(8) .
C11S H130 0.9900 .
C11S H131 0.9900 .
C9S H132 0.9900 .
C9S H133 0.9900 .
O3T C9T 1.428(10) .
O3T C8T 1.436(10) .
O3T K1T 2.85(5) .
C10T O4T 1.431(10) .
C10T C9T 1.528(10) .
C10T H134 0.9900 .
C10T H135 0.9900 .
C11T O4T 1.423(9) .
C11T C12T 1.543(10) .
C11T K1T 3.27(3) .
C11T H136 0.9900 .
C11T H137 0.9900 .
O4T K1T 2.78(2) .
C9T K1T 3.37(5) .
C9T H138 0.9900 .
C9T H139 0.9900 .
K1T O6T 2.83(3) .
K1T N2T 2.94(5) .
K1T O2T 2.96(4) .
K1T O1T 2.97(4) .
K1T O5T 3.01(3) .
K1T N1T 3.24(3) .
K1T C8T 3.47(5) .
C16T O6T 1.432(9) .
C16T C15T 1.533(10) .
C16T H140 0.9900 .
C16T H141 0.9900 .
O5T C15T 1.421(9) .
O5T C14T 1.433(10) .
C17T O6T 1.427(10) .
C17T C18T 1.540(10) .
C17T H142 0.9900 .
C17T H143 0.9900 .
C14T C13T 1.538(9) .
C14T H144 0.9900 .
C14T H145 0.9900 .
C3T O1T 1.425(10) .
C3T C4T 1.536(10) .
C3T H146 0.9900 .
C3T H147 0.9900 .
C4T O2T 1.441(9) .
C4T H148 0.9900 .
C4T H149 0.9900 .
C13T N1T 1.462(9) .
C13T H150 0.9900 .
C13T H151 0.9900 .
N1T C1T 1.466(9) .
N1T C7T 1.472(10) .
C15T H152 0.9900 .
C15T H153 0.9900 .
C7T C8T 1.536(10) .
C7T H154 0.9900 .
C7T H155 0.9900 .
C8T H156 0.9900 .
C8T H157 0.9900 .
O1T C2T 1.419(10) .
O2T C5T 1.428(10) .
C18T N2T 1.477(10) .
C18T H158 0.9900 .
C18T H159 0.9900 .
C2T C1T 1.528(10) .
C2T H160 0.9900 .
C2T H161 0.9900 .
C5T C6T 1.527(10) .
C5T H162 0.9900 .
C5T H163 0.9900 .
C6T N2T 1.476(10) .
C6T H164 0.9900 .
C6T H165 0.9900 .
C1T H166 0.9900 .
C1T H167 0.9900 .
C12T N2T 1.475(10) .
C12T H168 0.9900 .
C12T H169 0.9900 .
K2 O1Y 2.692(16) .
K2 O2Y 2.696(13) .
K2 O4X 2.772(9) .
K2 O5X 2.774(8) .
K2 O3X 2.777(10) .
K2 O3Y 2.804(12) .
K2 O4Y 2.843(11) .
K2 O6Y 2.85(5) .
K2 N2Y 2.852(17) .
K2 O1X 2.855(13) .
K2 O2X 2.884(11) .
N1 C7Y 1.446(9) .
N1 C13X 1.452(8) .
N1 C1X 1.457(8) .
N1 C7X 1.484(9) .
N1 C13Y 1.489(9) .
N1 C1Y 1.513(9) .
C14X O5X 1.444(9) .
C14X C13X 1.533(9) .
C14X H170 0.9900 .
C14X H171 0.9900 .
O5X C15X 1.420(9) .
C15X C16X 1.520(9) .
C15X H172 0.9900 .
C15X H173 0.9900 .
C16X O6X 1.422(9) .
C16X H174 0.9900 .
C16X H175 0.9900 .
O6X C17X 1.427(9) .
C17X C18X 1.537(9) .
C17X H176 0.9900 .
C17X H177 0.9900 .
C18X N2X 1.463(9) .
C18X H178 0.9900 .
C18X H179 0.9900 .
N2X C12X 1.453(9) .
N2X C6X 1.472(9) .
C1X C2X 1.545(10) .
C1X H180 0.9900 .
C1X H181 0.9900 .
C2X O1X 1.430(9) .
C2X H182 0.9900 .
C2X H183 0.9900 .
O1X C3X 1.429(9) .
C4X O2X 1.428(9) .
C4X C3X 1.528(9) .
C4X H184 0.9900 .
C4X H185 0.9900 .
O2X C5X 1.430(9) .
C5X C6X 1.528(9) .
C5X H186 0.9900 .
C5X H187 0.9900 .
C6X H188 0.9900 .
C6X H189 0.9900 .
C7X C8X 1.553(9) .
C7X H190 0.9900 .
C7X H191 0.9900 .
C8X O3X 1.443(9) .
C8X H192 0.9900 .
C8X H193 0.9900 .
O3X C9X 1.423(9) .
C9X C10X 1.531(9) .
C9X H194 0.9900 .
C9X H195 0.9900 .
C11X O4X 1.427(9) .
C11X C12X 1.515(9) .
C11X H196 0.9900 .
C11X H197 0.9900 .
C13X H198 0.9900 .
C13X H199 0.9900 .
O4X C10X 1.422(9) .
C10X H200 0.9900 .
C10X H201 0.9900 .
C12X H202 0.9900 .
C12X H203 0.9900 .
C3X H204 0.9900 .
C3X H205 0.9900 .
C3Y O1Y 1.433(9) .
C3Y C4Y 1.542(10) .
C3Y H206 0.9900 .
C3Y H207 0.9900 .
O4Y C11Y 1.410(9) .
O4Y C10Y 1.417(9) .
C13Y C14Y 1.527(10) .
C13Y H208 0.9900 .
C13Y H209 0.9900 .
C14Y O5Y 1.431(9) .
C14Y H210 0.9900 .
C14Y H211 0.9900 .
C1Y C2Y 1.541(10) .
C1Y H212 0.9900 .
C1Y H213 0.9900 .
O5Y C15Y 1.427(10) .
C7Y C8Y 1.540(10) .
C7Y H214 0.9900 .
C7Y H215 0.9900 .
O6Y C17Y 1.425(9) .
O6Y C16Y 1.426(9) .
C16Y C15Y 1.525(10) .
C16Y H216 0.9900 .
C16Y H217 0.9900 .
C15Y H218 0.9900 .
C15Y H219 0.9900 .
C12Y N2Y 1.463(10) .
C12Y C11Y 1.554(9) .
C12Y H220 0.9900 .
C12Y H221 0.9900 .
C9Y O3Y 1.407(9) .
C9Y C10Y 1.515(9) .
C9Y H222 0.9900 .
C9Y H223 0.9900 .
O3Y C8Y 1.426(9) .
C11Y H224 0.9900 .
C11Y H225 0.9900 .
C10Y H226 0.9900 .
C10Y H227 0.9900 .
C17Y C18Y 1.528(9) .
C17Y H228 0.9900 .
C17Y H229 0.9900 .
C18Y N2Y 1.471(9) .
C18Y H230 0.9900 .
C18Y H231 0.9900 .
C8Y H232 0.9900 .
C8Y H233 0.9900 .
C6Y N2Y 1.461(9) .
C6Y C5Y 1.528(9) .
C6Y H234 0.9900 .
C6Y H235 0.9900 .
C5Y O2Y 1.430(9) .
C5Y H236 0.9900 .
C5Y H237 0.9900 .
O2Y C4Y 1.419(9) .
O1Y C2Y 1.422(9) .
C2Y H238 0.9900 .
C2Y H239 0.9900 .
C4Y H240 0.9900 .
C4Y H241 0.9900 .
C1A C2A 1.3900 .
C1A C6A 1.3900 .
C1A H55 0.9500 .
C2A C3A 1.3900 .
C2A H56 0.9500 .
C3A C4A 1.3900 .
C3A H57 0.9500 .
C4A C5A 1.3900 .
C4A H58 0.9500 .
C5A C6A 1.3900 .
C5A H59 0.9500 .
C6A H60 0.9500 .
C1H C2H 1.526(10) .
C1H H61 0.9800 .
C1H H62 0.9800 .
C1H H63 0.9800 .
C2H C3H 1.532(9) .
C2H H64 0.9900 .
C2H H65 0.9900 .
C3H C3H 1.62(4) 2_566
C3H H66 0.9900 .
C3H H67 0.9900 .
C1M C2M 1.516(9) .
C1M H242 0.9800 .
C1M H243 0.9800 .
C1M H244 0.9800 .
C2M C3M 1.516(9) .
C2M H245 0.9900 .
C2M H246 0.9900 .
C3M C4M 1.515(10) .
C3M H247 0.9900 .
C3M H248 0.9900 .
C6M C5M 1.555(10) .
C6M H268 0.9800 .
C6M H269 0.9800 .
C6M H270 0.9800 .
C5M C4M 1.543(10) .
C5M H252 0.9900 .
C5M H253 0.9900 .
C4M H254 0.9900 .
C4M H255 0.9900 .
C1BB C2BB 1.3900 .
C1BB C6BB 1.3900 .
C1BB H262 0.9500 .
C2BB C3BB 1.3900 .
C2BB H263 0.9500 .
C3BB C4BB 1.3900 .
C3BB H264 0.9500 .
C4BB C5BB 1.3900 .
C4BB H265 0.9500 .
C5BB C6BB 1.3900 .
C5BB H266 0.9500 .
C6BB H267 0.9500 .
C1BA C2BA 1.3900 .
C1BA C6BA 1.3900 .
C1BA H256 0.9500 .
C2BA C3BA 1.3900 .
C2BA H257 0.9500 .
C3BA C4BA 1.3900 .
C3BA H258 0.9500 .
C4BA C5BA 1.3900 .
C4BA H259 0.9500 .
C5BA C6BA 1.3900 .
C5BA H260 0.9500 .
C6BA H261 0.9500 .

loop_
_geom_torsion_atom_site_label_1
_geom_torsion_atom_site_label_2
_geom_torsion_atom_site_label_3
_geom_torsion_atom_site_label_4
_geom_torsion
_geom_torsion_site_symmetry_4
C29 C1 C2 C3 180.0(5) .
S1 C1 C2 C3 -1.4(6) .
C29 C1 C2 B1 -14.4(8) .
S1 C1 C2 B1 164.2(4) .
C1 C2 C3 C4 3.1(6) .
B1 C2 C3 C4 -159.9(5) .
C1 C2 C3 C8 -179.8(5) .
B1 C2 C3 C8 17.1(9) .
C8 C3 C4 C5 -5.6(8) .
C2 C3 C4 C5 171.9(5) .
C8 C3 C4 S1 179.0(4) .
C2 C3 C4 S1 -3.5(6) .
C3 C4 C5 C6 -2.4(9) .
S1 C4 C5 C6 172.5(5) .
C4 C5 C6 C7 6.3(10) .
C5 C6 C7 C8 -2.1(11) .
C6 C7 C8 C3 -6.0(9) .
C6 C7 C8 C16 171.5(6) .
C4 C3 C8 C7 9.3(8) .
C2 C3 C8 C7 -167.6(6) .
C4 C3 C8 C16 -168.0(5) .
C2 C3 C8 C16 15.1(10) .
C19 C9 C10 C11 -175.1(5) .
S2 C9 C10 C11 1.1(6) .
C19 C9 C10 B1 9.1(8) .
S2 C9 C10 B1 -174.8(4) .
C9 C10 C11 C16 175.2(6) .
B1 C10 C11 C16 -9.7(10) .
C9 C10 C11 C12 -0.4(7) .
B1 C10 C11 C12 174.7(6) .
C16 C11 C12 C13 3.4(10) .
C10 C11 C12 C13 179.7(7) .
C16 C11 C12 S2 -176.7(4) .
C10 C11 C12 S2 -0.4(6) .
C11 C12 C13 C14 -5.7(12) .
S2 C12 C13 C14 174.5(6) .
C12 C13 C14 C15 2.7(12) .
C13 C14 C15 C16 2.4(13) .
C14 C15 C16 C11 -4.6(11) .
C14 C15 C16 C8 -179.3(7) .
C10 C11 C16 C15 -173.7(6) .
C12 C11 C16 C15 1.8(9) .
C10 C11 C16 C8 0.4(10) .
C12 C11 C16 C8 175.8(6) .
C7 C8 C16 C15 -17.8(8) .
C3 C8 C16 C15 159.5(6) .
C7 C8 C16 C11 168.1(6) .
C3 C8 C16 C11 -14.7(10) .
C30 C17 C18 C23 -7.0(8) .
B1 C17 C18 C23 166.4(5) .
C30 C17 C18 C19 173.0(5) .
B1 C17 C18 C19 -13.6(7) .
C10 C9 C19 C20 -175.4(5) .
S2 C9 C19 C20 8.7(7) .
C10 C9 C19 C18 7.5(8) .
S2 C9 C19 C18 -168.3(4) .
C23 C18 C19 C20 -2.4(8) .
C17 C18 C19 C20 177.5(5) .
C23 C18 C19 C9 174.8(5) .
C17 C18 C19 C9 -5.2(7) .
C9 C19 C20 C21 -176.8(5) .
C18 C19 C20 C21 0.3(8) .
C19 C20 C21 C22 0.2(9) .
C20 C21 C22 O2 -177.9(5) .
C20 C21 C22 C23 1.3(9) .
C17 C18 C23 C24 2.5(8) .
C19 C18 C23 C24 -177.5(5) .
C17 C18 C23 C22 -176.1(5) .
C19 C18 C23 C22 3.9(8) .
C21 C22 C23 C24 178.1(6) .
O2 C22 C23 C24 -2.6(8) .
C21 C22 C23 C18 -3.3(9) .
O2 C22 C23 C18 176.0(5) .
C18 C23 C24 C25 1.8(8) .
C22 C23 C24 C25 -179.6(5) .
C23 C24 C25 C30 -1.4(8) .
C23 C24 C25 C26 179.8(5) .
C24 C25 C26 C27 -177.5(6) .
C30 C25 C26 C27 3.7(9) .
C24 C25 C26 O1 1.6(8) .
C30 C25 C26 O1 -177.2(5) .
O1 C26 C27 C28 179.2(5) .
C25 C26 C27 C28 -1.7(9) .
C26 C27 C28 C29 0.9(9) .
C27 C28 C29 C30 -1.9(9) .
C27 C28 C29 C1 177.7(5) .
C2 C1 C29 C28 176.7(5) .
S1 C1 C29 C28 -1.8(8) .
C2 C1 C29 C30 -3.7(8) .
S1 C1 C29 C30 177.7(4) .
C18 C17 C30 C25 7.5(8) .
B1 C17 C30 C25 -166.0(5) .
C18 C17 C30 C29 -172.5(5) .
B1 C17 C30 C29 14.0(8) .
C24 C25 C30 C17 -3.4(8) .
C26 C25 C30 C17 175.4(5) .
C24 C25 C30 C29 176.6(5) .
C26 C25 C30 C29 -4.5(8) .
C28 C29 C30 C17 -176.3(5) .
C1 C29 C30 C17 4.2(8) .
C28 C29 C30 C25 3.6(8) .
C1 C29 C30 C25 -175.9(5) .
O2 C40A C41A C42A -171.9(14) .
C45A C40A C41A C42A 0.0 .
O2 C40A C41A C46A 6.8(17) .
C45A C40A C41A C46A 178.7(17) .
C40A C41A C42A C43A 0.0 .
C46A C41A C42A C43A -178.7(17) .
C41A C42A C43A C44A 0.0 .
C41A C42A C43A C47A -178.4(12) .
C42A C43A C44A C45A 0.0 .
C47A C43A C44A C45A 178.4(12) .
C43A C44A C45A C40A 0.0 .
C43A C44A C45A C48A -167.4(16) .
O2 C40A C45A C44A 171.4(14) .
C41A C40A C45A C44A 0.0 .
O2 C40A C45A C48A -20.4(14) .
C41A C40A C45A C48A 168.1(14) .
C45B C40B C41B C42B 0.0 .
O2 C40B C41B C42B -174(3) .
C45B C40B C41B C46B -163(3) .
O2 C40B C41B C46B 23(3) .
C40B C41B C42B C43B 0.0 .
C46B C41B C42B C43B 162(4) .
C41B C42B C43B C44B 0.0 .
C41B C42B C43B C47B 170(3) .
C42B C43B C44B C45B 0.0 .
C47B C43B C44B C45B -171(2) .
C43B C44B C45B C40B 0.0 .
C43B C44B C45B C48B 145(3) .
C41B C40B C45B C44B 0.0 .
O2 C40B C45B C44B 174(3) .
C41B C40B C45B C48B -145(3) .
O2 C40B C45B C48B 29(3) .
O1 C31 C32 C33 177.3(4) .
C36 C31 C32 C33 0.0 .
O1 C31 C32 C37 -3.5(5) .
C36 C31 C32 C37 179.2(5) .
C31 C32 C33 C34 0.0 .
C37 C32 C33 C34 -179.2(5) .
C32 C33 C34 C35 0.0 .
C32 C33 C34 C38 176.6(5) .
C33 C34 C35 C36 0.0 .
C38 C34 C35 C36 -176.6(5) .
C34 C35 C36 C31 0.0 .
C34 C35 C36 C39 -178.1(5) .
O1 C31 C36 C35 -177.3(4) .
C32 C31 C36 C35 0.0 .
O1 C31 C36 C39 0.8(5) .
C32 C31 C36 C39 178.1(5) .
C51B C50 C49 C77 -178.0(13) .
C49B C50 C49 C77 160(14) .
C51 C50 C49 C77 171.1(12) .
B2 C50 C49 C77 -10.3(18) .
C51B C50 C49 S3 9.8(11) .
C49B C50 C49 S3 -12(13) .
C51 C50 C49 S3 -1.1(12) .
B2 C50 C49 S3 177.5(5) .
C49 C50 C51 C52 1.5(12) .
C51B C50 C51 C52 -79(3) .
C49B C50 C51 C52 3.2(11) .
B2 C50 C51 C52 -176.9(6) .
C49 C50 C51 C56 -177.5(10) .
C51B C50 C51 C56 102(4) .
C49B C50 C51 C56 -175.7(12) .
B2 C50 C51 C56 4.1(13) .
C56 C51 C52 C53 0.0 .
C50 C51 C52 C53 -179.1(9) .
C56 C51 C52 S3 178.0(7) .
C50 C51 C52 S3 -1.1(6) .
C51 C52 C53 C54 0.0 .
S3 C52 C53 C54 -177.9(8) .
C52 C53 C54 C55 0.0 .
C53 C54 C55 C56 0.0 .
C54 C55 C56 C51 0.0 .
C54 C55 C56 C64 178.0(7) .
C52 C51 C56 C55 0.0 .
C50 C51 C56 C55 178.9(11) .
C52 C51 C56 C64 -177.7(8) .
C50 C51 C56 C64 1.1(11) .
C51 C52 S3 C49 0.5(3) .
C53 C52 S3 C49 178.4(7) .
C50 C49 S3 C52 0.4(7) .
C77 C49 S3 C52 -173.1(12) .
C49 C50 C49B C77 -15(12) .
C51B C50 C49B C77 -174.3(12) .
C51 C50 C49B C77 175.3(12) .
B2 C50 C49B C77 -5(2) .
C49 C50 C49B S3B 153(13) .
C51B C50 C49B S3B -5.5(12) .
C51 C50 C49B S3B -15.9(13) .
B2 C50 C49B S3B 164.3(7) .
C49 C50 C51B C52B 1.9(9) .
C49B C50 C51B C52B 5.2(10) .
C51 C50 C51B C52B 107(4) .
B2 C50 C51B C52B -163.3(6) .
C49 C50 C51B C56B 171.2(8) .
C49B C50 C51B C56B 174.6(9) .
C51 C50 C51B C56B -84(3) .
B2 C50 C51B C56B 6.0(12) .
C56B C51B C52B C53B 0.0 .
C50 C51B C52B C53B 170.5(8) .
C56B C51B C52B S3B -174.1(7) .
C50 C51B C52B S3B -3.6(6) .
C51B C52B C53B C54B 0.0 .
S3B C52B C53B C54B 173.6(7) .
C52B C53B C54B C55B 0.0 .
C53B C54B C55B C56B 0.0 .
C54B C55B C56B C51B 0.0 .
C54B C55B C56B C64 164.2(6) .
C52B C51B C56B C55B 0.0 .
C50 C51B C56B C55B -168.4(9) .
C52B C51B C56B C64 -162.5(6) .
C50 C51B C56B C64 29.1(8) .
C50 C49B S3B C52B 3.0(9) .
C77 C49B S3B C52B 171.0(16) .
C51B C52B S3B C49B 0.5(3) .
C53B C52B S3B C49B -173.4(8) .
C67 C57 C58 C59 -177.9(5) .
S4 C57 C58 C59 1.4(7) .
C67 C57 C58 B2 15.0(8) .
S4 C57 C58 B2 -165.7(4) .
C57 C58 C59 C60 -2.4(8) .
B2 C58 C59 C60 163.0(6) .
C57 C58 C59 C64 177.7(7) .
B2 C58 C59 C64 -16.9(11) .
C58 C59 C60 C61 -174.4(8) .
C64 C59 C60 C61 5.5(11) .
C58 C59 C60 S4 2.4(7) .
C64 C59 C60 S4 -177.7(5) .
C59 C60 C61 C62 0.6(15) .
S4 C60 C61 C62 -175.9(9) .
C60 C61 C62 C63 -5.9(19) .
C61 C62 C63 C64 5(2) .
C62 C63 C64 C59 1.2(16) .
C62 C63 C64 C56 -169.6(11) .
C62 C63 C64 C56B 169.4(11) .
C58 C59 C64 C63 173.7(8) .
C60 C59 C64 C63 -6.2(11) .
C58 C59 C64 C56 -16.4(13) .
C60 C59 C64 C56 163.7(8) .
C58 C59 C64 C56B 6.5(13) .
C60 C59 C64 C56B -173.4(7) .
C55 C56 C64 C63 8.4(11) .
C51 C56 C64 C63 -173.8(8) .
C55 C56 C64 C59 -161.4(7) .
C51 C56 C64 C59 16.4(12) .
C55 C56 C64 C56B 105(2) .
C51 C56 C64 C56B -77(2) .
C55B C56B C64 C63 5.1(10) .
C51B C56B C64 C63 168.5(7) .
C55B C56B C64 C59 172.1(6) .
C51B C56B C64 C59 -24.4(10) .
C55B C56B C64 C56 -88(2) .
C51B C56B C64 C56 76(2) .
C78 C65 C66 C71 -4.3(7) .
B2 C65 C66 C71 166.3(5) .
C78 C65 C66 C67 174.3(4) .
B2 C65 C66 C67 -15.1(7) .
C58 C57 C67 C68 -179.3(6) .
S4 C57 C67 C68 1.5(8) .
C58 C57 C67 C66 2.3(8) .
S4 C57 C67 C66 -176.9(4) .
C71 C66 C67 C68 -2.1(7) .
C65 C66 C67 C68 179.3(5) .
C71 C66 C67 C57 176.4(5) .
C65 C66 C67 C57 -2.2(7) .
C57 C67 C68 C69 -177.4(5) .
C66 C67 C68 C69 1.0(8) .
C67 C68 C69 C70 -0.6(9) .
C68 C69 C70 O3 -176.2(5) .
C68 C69 C70 C71 1.2(9) .
C65 C66 C71 C72 0.7(8) .
C67 C66 C71 C72 -177.9(5) .
C65 C66 C71 C70 -178.7(5) .
C67 C66 C71 C70 2.7(8) .
O3 C70 C71 C72 -4.1(8) .
C69 C70 C71 C72 178.3(5) .
O3 C70 C71 C66 175.3(5) .
C69 C70 C71 C66 -2.3(8) .
C66 C71 C72 C73 1.5(8) .
C70 C71 C72 C73 -179.1(5) .
C71 C72 C73 C78 -0.1(8) .
C71 C72 C73 C74 178.5(5) .
C72 C73 C74 C75 -176.0(5) .
C78 C73 C74 C75 2.7(8) .
C72 C73 C74 O4 3.4(8) .
C78 C73 C74 O4 -177.9(5) .
O4 C74 C75 C76 179.6(5) .
C73 C74 C75 C76 -1.1(8) .
C74 C75 C76 C77 0.0(8) .
C75 C76 C77 C49 177.2(9) .
C75 C76 C77 C78 -0.6(8) .
C75 C76 C77 C49B 173.4(10) .
C50 C49 C77 C76 175.9(11) .
S3 C49 C77 C76 -12.5(13) .
C50 C49 C77 C78 -6.3(18) .
S3 C49 C77 C78 165.3(6) .
C50 C49 C77 C49B -159(14) .
S3 C49 C77 C49B 13(12) .
C50 C49B C77 C76 173.1(10) .
S3B C49B C77 C76 4.9(16) .
C50 C49B C77 C49 17(12) .
S3B C49B C77 C49 -152(13) .
C50 C49B C77 C78 -13.3(19) .
S3B C49B C77 C78 178.5(7) .
C66 C65 C78 C73 5.7(7) .
B2 C65 C78 C73 -164.7(5) .
C66 C65 C78 C77 -173.3(5) .
B2 C65 C78 C77 16.2(7) .
C72 C73 C78 C65 -3.6(8) .
C74 C73 C78 C65 177.7(5) .
C72 C73 C78 C77 175.5(5) .
C74 C73 C78 C77 -3.2(8) .
C76 C77 C78 C65 -178.7(5) .
C49 C77 C78 C65 3.2(9) .
C49B C77 C78 C65 7.5(12) .
C76 C77 C78 C73 2.2(7) .
C49 C77 C78 C73 -175.8(8) .
C49B C77 C78 C73 -171.5(10) .
O3 C79 C80 C81 175.9(5) .
C84 C79 C80 C81 1.4(9) .
O3 C79 C80 C85 -3.5(9) .
C84 C79 C80 C85 -178.0(6) .
C79 C80 C81 C82 -2.2(10) .
C85 C80 C81 C82 177.2(7) .
C80 C81 C82 C83 1.2(11) .
C80 C81 C82 C86 -174.9(7) .
C81 C82 C83 C84 0.6(11) .
C86 C82 C83 C84 176.8(7) .
C82 C83 C84 C79 -1.4(11) .
C82 C83 C84 C87 178.4(7) .
C80 C79 C84 C83 0.3(10) .
O3 C79 C84 C83 -174.4(5) .
C80 C79 C84 C87 -179.5(6) .
O3 C79 C84 C87 5.8(9) .
C93 C88 C89 C90 0.2(9) .
O4 C88 C89 C90 171.3(5) .
C93 C88 C89 C94 -177.3(7) .
O4 C88 C89 C94 -6.3(9) .
C88 C89 C90 C91 1.1(10) .
C94 C89 C90 C91 178.6(7) .
C89 C90 C91 C92 -1.1(10) .
C89 C90 C91 C95 178.7(6) .
C90 C91 C92 C93 -0.2(10) .
C95 C91 C92 C93 180.0(6) .
C89 C88 C93 C92 -1.4(9) .
O4 C88 C93 C92 -172.3(5) .
C89 C88 C93 C96 178.4(6) .
O4 C88 C93 C96 7.6(9) .
C91 C92 C93 C88 1.5(9) .
C91 C92 C93 C96 -178.4(6) .
C30 C17 B1 F1 85.4(6) .
C18 C17 B1 F1 -87.9(6) .
C30 C17 B1 C2 -30.4(7) .
C18 C17 B1 C2 156.3(5) .
C30 C17 B1 C10 -158.9(5) .
C18 C17 B1 C10 27.8(7) .
C1 C2 B1 F1 -86.1(6) .
C3 C2 B1 F1 76.4(7) .
C1 C2 B1 C17 29.7(7) .
C3 C2 B1 C17 -167.9(5) .
C1 C2 B1 C10 156.9(5) .
C3 C2 B1 C10 -40.7(8) .
C9 C10 B1 F1 90.5(6) .
C11 C10 B1 F1 -84.5(7) .
C9 C10 B1 C17 -24.8(7) .
C11 C10 B1 C17 160.2(5) .
C9 C10 B1 C2 -152.6(5) .
C11 C10 B1 C2 32.3(8) .
C17 B1 F1 K1T 11(4) .
C2 B1 F1 K1T 131(3) .
C10 B1 F1 K1T -107(3) .
C17 B1 F1 K1S 43(2) .
C2 B1 F1 K1S 163(2) .
C10 B1 F1 K1S -76(2) .
C2 C1 S1 C4 -0.5(4) .
C29 C1 S1 C4 178.1(5) .
C5 C4 S1 C1 -173.2(5) .
C3 C4 S1 C1 2.3(4) .
C13 C12 S2 C9 -179.3(7) .
C11 C12 S2 C9 0.9(5) .
C10 C9 S2 C12 -1.1(4) .
C19 C9 S2 C12 175.2(5) .
C41A C40A O2 C22 -82.6(10) .
C45A C40A O2 C22 105.7(9) .
C41A C40A O2 C40B 162(48) .
C45A C40A O2 C40B -9(47) .
C21 C22 O2 C40A -12.2(11) .
C23 C22 O2 C40A 168.5(8) .
C21 C22 O2 C40B -9.5(17) .
C23 C22 O2 C40B 171.3(16) .
C41B C40B O2 C40A -27(46) .
C45B C40B O2 C40A 159(49) .
C41B C40B O2 C22 -93(2) .
C45B C40B O2 C22 92.4(18) .
C32 C31 O1 C26 101.7(4) .
C36 C31 O1 C26 -81.0(5) .
C27 C26 O1 C31 7.4(8) .
C25 C26 O1 C31 -171.7(4) .
C57 C58 B2 F2 86.6(6) .
C59 C58 B2 F2 -78.2(7) .
C57 C58 B2 C50 -155.8(5) .
C59 C58 B2 C50 39.5(8) .
C57 C58 B2 C65 -29.3(7) .
C59 C58 B2 C65 165.9(6) .
C49 C50 B2 F2 -89.3(9) .
C51B C50 B2 F2 76.0(10) .
C49B C50 B2 F2 -91.1(12) .
C51 C50 B2 F2 89.1(9) .
C49 C50 B2 C58 153.2(9) .
C51B C50 B2 C58 -41.4(10) .
C49B C50 B2 C58 151.5(12) .
C51 C50 B2 C58 -28.4(10) .
C49 C50 B2 C65 26.1(10) .
C51B C50 B2 C65 -168.5(8) .
C49B C50 B2 C65 24.4(13) .
C51 C50 B2 C65 -155.5(8) .
C78 C65 B2 F2 84.8(6) .
C66 C65 B2 F2 -85.6(6) .
C78 C65 B2 C58 -159.6(5) .
C66 C65 B2 C58 30.0(7) .
C78 C65 B2 C50 -30.6(7) .
C66 C65 B2 C50 159.0(5) .
C58 B2 F2 K2 -102(3) .
C50 B2 F2 K2 135(2) .
C65 B2 F2 K2 17(3) .
C61 C60 S4 C57 175.4(8) .
C59 C60 S4 C57 -1.4(5) .
C58 C57 S4 C60 0.0(5) .
C67 C57 S4 C60 179.3(5) .
C69 C70 O3 C79 -14.7(8) .
C71 C70 O3 C79 167.7(5) .
C80 C79 O3 C70 89.9(7) .
C84 C79 O3 C70 -95.2(7) .
C75 C74 O4 C88 -13.7(9) .
C73 C74 O4 C88 166.9(5) .
C89 C88 O4 C74 115.9(6) .
C93 C88 O4 C74 -72.7(7) .
B1 F1 K1S O1S 43(2) .
K1T F1 K1S O1S -174(8) .
B1 F1 K1S O5S 115(2) .
K1T F1 K1S O5S -103(8) .
B1 F1 K1S O2S -20(2) .
K1T F1 K1S O2S 123(8) .
B1 F1 K1S N1S 106(2) .
K1T F1 K1S N1S -111(7) .
B1 F1 K1S O4S -131(2) .
K1T F1 K1S O4S 11(7) .
B1 F1 K1S O3S 166(2) .
K1T F1 K1S O3S -51(7) .
B1 F1 K1S O6S -94(2) .
K1T F1 K1S O6S 48(7) .
B1 F1 K1S N2S -77(2) .
K1T F1 K1S N2S 66(7) .
B1 F1 K1S C3S 22(2) .
K1T F1 K1S C3S 165(8) .
B1 F1 K1S C5S -38(2) .
K1T F1 K1S C5S 105(7) .
B1 F1 K1S C8S 143(2) .
K1T F1 K1S C8S -75(7) .
O1S K1S N1S C13S -95.6(10) .
F1 K1S N1S C13S -173.4(9) .
O5S K1S N1S C13S 11.0(9) .
O2S K1S N1S C13S -81.8(12) .
O4S K1S N1S C13S 119.6(10) .
O3S K1S N1S C13S 118.3(11) .
O6S K1S N1S C13S 19.7(12) .
N2S K1S N1S C13S 59(9) .
C3S K1S N1S C13S -84.7(10) .
C5S K1S N1S C13S -105.2(12) .
C8S K1S N1S C13S 137.7(11) .
O1S K1S N1S C1S 23.8(7) .
F1 K1S N1S C1S -53.9(7) .
O5S K1S N1S C1S 130.5(8) .
O2S K1S N1S C1S 37.6(10) .
O4S K1S N1S C1S -120.9(8) .
O3S K1S N1S C1S -122.3(9) .
O6S K1S N1S C1S 139.1(8) .
N2S K1S N1S C1S 178(100) .
C3S K1S N1S C1S 34.8(8) .
C5S K1S N1S C1S 14.3(12) .
C8S K1S N1S C1S -102.9(8) .
O1S K1S N1S C7S 140.9(9) .
F1 K1S N1S C7S 63.1(8) .
O5S K1S N1S C7S -112.5(9) .
O2S K1S N1S C7S 154.7(9) .
O4S K1S N1S C7S -3.9(10) .
O3S K1S N1S C7S -5.2(9) .
O6S K1S N1S C7S -103.8(9) .
N2S K1S N1S C7S -65(9) .
C3S K1S N1S C7S 151.8(8) .
C5S K1S N1S C7S 131.4(10) .
C8S K1S N1S C7S 14.2(8) .
C1S N1S C13S C14S -160.3(12) .
C7S N1S C13S C14S 80.7(14) .
K1S N1S C13S C14S -43.5(13) .
N1S C13S C14S O5S 66.9(14) .
C13S C14S O5S C15S 167.8(11) .
C13S C14S O5S K1S -56.1(11) .
O1S K1S O5S C15S -143.5(10) .
F1 K1S O5S C15S 147.1(11) .
O2S K1S O5S C15S -81.8(11) .
N1S K1S O5S C15S 157.1(11) .
O4S K1S O5S C15S 45.1(12) .
O3S K1S O5S C15S 98.6(10) .
O6S K1S O5S C15S -14.1(9) .
N2S K1S O5S C15S -19.8(12) .
C3S K1S O5S C15S -121.3(10) .
C5S K1S O5S C15S -67.1(12) .
C8S K1S O5S C15S 122.0(10) .
O1S K1S O5S C14S 84.2(9) .
F1 K1S O5S C14S 14.7(16) .
O2S K1S O5S C14S 145.9(9) .
N1S K1S O5S C14S 24.8(8) .
O4S K1S O5S C14S -87.3(10) .
O3S K1S O5S C14S -33.7(10) .
O6S K1S O5S C14S -146.4(10) .
N2S K1S O5S C14S -152.1(9) .
C3S K1S O5S C14S 106.3(9) .
C5S K1S O5S C14S 160.5(8) .
C8S K1S O5S C14S -10.3(9) .
C14S O5S C15S C16S -179.5(11) .
K1S O5S C15S C16S 47.0(12) .
O5S C15S C16S O6S -69.7(14) .
C15S C16S O6S C17S -169.0(13) .
C15S C16S O6S K1S 56.9(12) .
O1S K1S O6S C17S -86.4(12) .
F1 K1S O6S C17S 40.3(16) .
O5S K1S O6S C17S -154.0(11) .
O2S K1S O6S C17S -36.5(10) .
N1S K1S O6S C17S -162.9(9) .
O4S K1S O6S C17S 74.9(10) .
O3S K1S O6S C17S 127.5(11) .
N2S K1S O6S C17S 20.0(9) .
C3S K1S O6S C17S -71.6(10) .
C5S K1S O6S C17S -13.0(10) .
C8S K1S O6S C17S 142.2(10) .
O1S K1S O6S C16S 44.4(13) .
F1 K1S O6S C16S 171.1(9) .
O5S K1S O6S C16S -23.2(8) .
O2S K1S O6S C16S 94.3(10) .
N1S K1S O6S C16S -32.1(11) .
O4S K1S O6S C16S -154.3(10) .
O3S K1S O6S C16S -101.7(11) .
N2S K1S O6S C16S 150.8(11) .
C3S K1S O6S C16S 59.2(10) .
C5S K1S O6S C16S 117.8(9) .
C8S K1S O6S C16S -87.0(11) .
C16S O6S C17S C18S 177.4(12) .
K1S O6S C17S C18S -52.7(13) .
O6S C17S C18S N2S 68.8(18) .
C17S C18S N2S C12S -163.4(16) .
C17S C18S N2S C6S 73(2) .
C17S C18S N2S K1S -48.9(15) .
O1S K1S N2S C12S -114.7(10) .
F1 K1S N2S C12S -36.2(8) .
O5S K1S N2S C12S 138.1(8) .
O2S K1S N2S C12S -126.0(9) .
N1S K1S N2S C12S 92(8) .
O4S K1S N2S C12S 28.8(8) .
O3S K1S N2S C12S 33.9(12) .
O6S K1S N2S C12S 132.4(10) .
C3S K1S N2S C12S -125.1(9) .
C5S K1S N2S C12S -103.0(9) .
C8S K1S N2S C12S 16.5(12) .
O1S K1S N2S C18S 129.1(11) .
F1 K1S N2S C18S -152.4(10) .
O5S K1S N2S C18S 21.9(12) .
O2S K1S N2S C18S 117.8(12) .
N1S K1S N2S C18S -24(9) .
O4S K1S N2S C18S -87.4(11) .
O3S K1S N2S C18S -82.3(13) .
O6S K1S N2S C18S 16.1(9) .
C3S K1S N2S C18S 118.7(11) .
C5S K1S N2S C18S 140.8(13) .
C8S K1S N2S C18S -99.7(12) .
O1S K1S N2S C6S 8.7(15) .
F1 K1S N2S C6S 87.2(13) .
O5S K1S N2S C6S -98.5(13) .
O2S K1S N2S C6S -2.6(12) .
N1S K1S N2S C6S -145(8) .
O4S K1S N2S C6S 152.2(13) .
O3S K1S N2S C6S 157.3(14) .
O6S K1S N2S C6S -104.2(14) .
C3S K1S N2S C6S -1.7(14) .
C5S K1S N2S C6S 20.4(11) .
C8S K1S N2S C6S 139.9(14) .
C13S N1S C7S C8S -152.5(12) .
C1S N1S C7S C8S 88.1(15) .
K1S N1S C7S C8S -26.4(14) .
N1S C7S C8S O3S 67(2) .
N1S C7S C8S K1S 20.0(11) .
O1S K1S C8S O3S -178.0(15) .
F1 K1S C8S O3S 104.6(14) .
O5S K1S C8S O3S -87.2(14) .
O2S K1S C8S O3S 140.5(17) .
N1S K1S C8S O3S -131.8(15) .
O4S K1S C8S O3S 32.5(14) .
O6S K1S C8S O3S -37.0(15) .
N2S K1S C8S O3S 43.0(15) .
C3S K1S C8S O3S 179.8(15) .
C5S K1S C8S O3S 103.7(15) .
O1S K1S C8S C7S -59.1(10) .
F1 K1S C8S C7S -136.5(10) .
O5S K1S C8S C7S 31.7(9) .
O2S K1S C8S C7S -100.6(13) .
N1S K1S C8S C7S -12.9(7) .
O4S K1S C8S C7S 151.4(10) .
O3S K1S C8S C7S 118.9(17) .
O6S K1S C8S C7S 81.9(11) .
N2S K1S C8S C7S 161.9(10) .
C3S K1S C8S C7S -61.3(10) .
C5S K1S C8S C7S -137.4(10) .
C7S C8S O3S C9S 169(2) .
K1S C8S O3S C9S -125(3) .
C7S C8S O3S K1S -65.8(19) .
O1S K1S O3S C9S 121.2(17) .
F1 K1S O3S C9S 52.4(17) .
O5S K1S O3S C9S -147.6(17) .
O2S K1S O3S C9S 34(3) .
N1S K1S O3S C9S 155.7(19) .
O4S K1S O3S C9S -22.9(15) .
O6S K1S O3S C9S -90.6(18) .
N2S K1S O3S C9S -28(2) .
C3S K1S O3S C9S 118.7(16) .
C5S K1S O3S C9S 15(2) .
C8S K1S O3S C9S 119(3) .
O1S K1S O3S C8S 2.2(17) .
F1 K1S O3S C8S -66.6(13) .
O5S K1S O3S C8S 93.4(13) .
O2S K1S O3S C8S -85(2) .
N1S K1S O3S C8S 36.7(11) .
O4S K1S O3S C8S -141.9(16) .
O6S K1S O3S C8S 150.4(12) .
N2S K1S O3S C8S -146.9(12) .
C3S K1S O3S C8S 0(2) .
C5S K1S O3S C8S -103.7(14) .
C18S N2S C12S C11S 56(2) .
C6S N2S C12S C11S 176.4(15) .
K1S N2S C12S C11S -61.9(13) .
C13S N1S C1S C2S 69.2(15) .
C7S N1S C1S C2S -171.6(12) .
K1S N1S C1S C2S -53.2(12) .
C13S N1S C1S K1S 122.4(12) .
C7S N1S C1S K1S -118.4(11) .
O1S K1S C1S N1S -147.6(10) .
F1 K1S C1S N1S 124.8(7) .
O5S K1S C1S N1S -42.9(7) .
O2S K1S C1S N1S -149.0(8) .
O4S K1S C1S N1S 75.6(9) .
O3S K1S C1S N1S 50.7(9) .
O6S K1S C1S N1S -54.7(10) .
N2S K1S C1S N1S -179.6(16) .
C3S K1S C1S N1S -141.0(8) .
C5S K1S C1S N1S -170.1(8) .
C8S K1S C1S N1S 58.4(7) .
O1S K1S C1S C2S -16.2(7) .
F1 K1S C1S C2S -103.7(7) .
O5S K1S C1S C2S 88.5(7) .
O2S K1S C1S C2S -17.5(8) .
N1S K1S C1S C2S 131.4(10) .
O4S K1S C1S C2S -153.0(9) .
O3S K1S C1S C2S -177.9(9) .
O6S K1S C1S C2S 76.8(10) .
N2S K1S C1S C2S -48.2(17) .
C3S K1S C1S C2S -9.6(7) .
C5S K1S C1S C2S -38.7(8) .
C8S K1S C1S C2S -170.2(8) .
N1S C1S C2S O1S 61.2(15) .
K1S C1S C2S O1S 21.7(10) .
C1S C2S O1S C3S -178.1(15) .
C1S C2S O1S K1S -34.8(13) .
F1 K1S O1S C2S 104.8(11) .
O5S K1S O1S C2S -50.7(11) .
O2S K1S O1S C2S -161.2(12) .
N1S K1S O1S C2S 6.3(10) .
O4S K1S O1S C2S 114.8(16) .
O3S K1S O1S C2S 40.5(14) .
O6S K1S O1S C2S -103.0(12) .
N2S K1S O1S C2S -171.8(10) .
C3S K1S O1S C2S -143.8(19) .
C5S K1S O1S C2S -179.6(11) .
C8S K1S O1S C2S 41.4(11) .
F1 K1S O1S C3S -111.4(13) .
O5S K1S O1S C3S 93.1(13) .
O2S K1S O1S C3S -17.4(12) .
N1S K1S O1S C3S 150.1(14) .
O4S K1S O1S C3S -101.4(16) .
O3S K1S O1S C3S -175.7(13) .
O6S K1S O1S C3S 40.8(17) .
N2S K1S O1S C3S -28.0(15) .
C5S K1S O1S C3S -35.8(13) .
C8S K1S O1S C3S -174.8(13) .
C2S O1S C3S C4S -162.0(14) .
K1S O1S C3S C4S 51.9(18) .
C2S O1S C3S K1S 146.1(19) .
F1 K1S C3S O1S 66.7(13) .
O5S K1S C3S O1S -87.4(14) .
O2S K1S C3S O1S 156.6(16) .
N1S K1S C3S O1S -26.8(13) .
O4S K1S C3S O1S 114.2(16) .
O3S K1S C3S O1S 5.9(18) .
O6S K1S C3S O1S -145.5(14) .
N2S K1S C3S O1S 155.5(14) .
C5S K1S C3S O1S 139.1(15) .
C8S K1S C3S O1S 5.8(14) .
O1S K1S C3S C4S -134.3(19) .
F1 K1S C3S C4S -67.5(10) .
O5S K1S C3S C4S 138.3(10) .
O2S K1S C3S C4S 22.4(8) .
N1S K1S C3S C4S -161.1(10) .
O4S K1S C3S C4S -20.1(16) .
O3S K1S C3S C4S -128.3(14) .
O6S K1S C3S C4S 80.2(10) .
N2S K1S C3S C4S 21.2(10) .
C5S K1S C3S C4S 4.8(9) .
C8S K1S C3S C4S -128.5(10) .
O1S C3S C4S O2S -64.7(19) .
K1S C3S C4S O2S -31.4(12) .
C3S C4S O2S C5S 155.4(16) .
C3S C4S O2S K1S 43.3(15) .
O1S K1S O2S C5S -128.9(10) .
F1 K1S O2S C5S -49.1(9) .
O5S K1S O2S C5S 150.1(9) .
N1S K1S O2S C5S -142.8(9) .
O4S K1S O2S C5S 17.9(11) .
O3S K1S O2S C5S -31(3) .
O6S K1S O2S C5S 96.9(9) .
N2S K1S O2S C5S 40.1(8) .
C3S K1S O2S C5S -138.6(11) .
C8S K1S O2S C5S -81.2(13) .
O1S K1S O2S C4S -16.5(11) .
F1 K1S O2S C4S 63.3(11) .
O5S K1S O2S C4S -97.5(12) .
N1S K1S O2S C4S -30.4(14) .
O4S K1S O2S C4S 130.3(11) .
O3S K1S O2S C4S 81(3) .
O6S K1S O2S C4S -150.7(11) .
N2S K1S O2S C4S 152.5(12) .
C3S K1S O2S C4S -26.2(9) .
C5S K1S O2S C4S 112.4(15) .
C8S K1S O2S C4S 31.2(17) .
C4S O2S C5S C6S 157.3(15) .
K1S O2S C5S C6S -83.9(13) .
C4S O2S C5S K1S -118.8(15) .
O1S K1S C5S O2S 45.0(9) .
F1 K1S C5S O2S 128.2(10) .
O5S K1S C5S O2S -37.0(11) .
N1S K1S C5S O2S 53.7(12) .
O4S K1S C5S O2S -163.2(10) .
O3S K1S C5S O2S 165.0(14) .
O6S K1S C5S O2S -80.4(9) .
N2S K1S C5S O2S -124.7(12) .
C3S K1S C5S O2S 30.4(9) .
C8S K1S C5S O2S 129.0(12) .
O1S K1S C5S C6S 151.2(12) .
F1 K1S C5S C6S -125.6(11) .
O5S K1S C5S C6S 69.2(13) .
O2S K1S C5S C6S 106.2(17) .
N1S K1S C5S C6S 159.9(12) .
O4S K1S C5S C6S -57.0(12) .
O3S K1S C5S C6S -88.8(16) .
O6S K1S C5S C6S 25.8(12) .
N2S K1S C5S C6S -18.5(11) .
C3S K1S C5S C6S 136.6(13) .
C8S K1S C5S C6S -124.8(13) .
C12S N2S C6S C5S 86(2) .
C18S N2S C6S C5S -153.8(17) .
K1S N2S C6S C5S -33(2) .
O2S C5S C6S N2S 80(2) .
K1S C5S C6S N2S 26.9(17) .
N2S C12S C11S O4S 66.5(18) .
C8S O3S C9S C10S 168(2) .
K1S O3S C9S C10S 51(2) .
O4S C10S C9S O3S -58(3) .
C12S C11S O4S C10S 162.7(12) .
C12S C11S O4S K1S -36.3(16) .
C9S C10S O4S C11S -158.8(18) .
C9S C10S O4S K1S 39(2) .
O1S K1S O4S C11S 98.0(17) .
F1 K1S O4S C11S 108.6(11) .
O5S K1S O4S C11S -98.7(12) .
O2S K1S O4S C11S 27.5(12) .
N1S K1S O4S C11S -170.9(10) .
O3S K1S O4S C11S -169.5(13) .
O6S K1S O4S C11S -50.9(11) .
N2S K1S O4S C11S 5.1(10) .
C3S K1S O4S C11S 56.3(16) .
C5S K1S O4S C11S 34.6(11) .
C8S K1S O4S C11S 176.0(11) .
O1S K1S O4S C10S -102.2(17) .
F1 K1S O4S C10S -91.6(9) .
O5S K1S O4S C10S 61.1(11) .
O2S K1S O4S C10S -172.7(9) .
N1S K1S O4S C10S -11.1(12) .
O3S K1S O4S C10S -9.7(12) .
O6S K1S O4S C10S 108.9(10) .
N2S K1S O4S C10S 164.9(10) .
C3S K1S O4S C10S -143.9(13) .
C5S K1S O4S C10S -165.7(9) .
C8S K1S O4S C10S -24.3(10) .
C12T C11T O4T C10T -164(2) .
K1T C11T O4T C10T 120(2) .
C12T C11T O4T K1T 76.3(19) .
C9T C10T O4T C11T -79(3) .
C9T C10T O4T K1T 31(3) .
C8T O3T C9T C10T 175(3) .
K1T O3T C9T C10T 68(3) .
C8T O3T C9T K1T 107(4) .
O4T C10T C9T O3T -74(4) .
O4T C10T C9T K1T -23(2) .
B1 F1 K1T O4T -102(3) .
K1S F1 K1T O4T -170(8) .
B1 F1 K1T O6T -50(5) .
K1S F1 K1T O6T -118(9) .
B1 F1 K1T O3T -167(3) .
K1S F1 K1T O3T 125(8) .
B1 F1 K1T N2T -42(4) .
K1S F1 K1T N2T -110(8) .
B1 F1 K1T O2T 19(4) .
K1S F1 K1T O2T -50(7) .
B1 F1 K1T O1T 77(4) .
K1S F1 K1T O1T 8(7) .
B1 F1 K1T O5T 129(4) .
K1S F1 K1T O5T 60(7) .
B1 F1 K1T N1T 134(3) .
K1S F1 K1T N1T 65(7) .
B1 F1 K1T C11T -83(3) .
K1S F1 K1T C11T -151(8) .
B1 F1 K1T C9T -143(3) .
K1S F1 K1T C9T 148(8) .
B1 F1 K1T C8T 172(3) .
K1S F1 K1T C8T 103(7) .
C11T O4T K1T F1 44.7(13) .
C10T O4T K1T F1 -76.4(16) .
C11T O4T K1T O6T -119.6(14) .
C10T O4T K1T O6T 119.2(16) .
C11T O4T K1T O3T 121.2(16) .
C10T O4T K1T O3T 0.0(19) .
C11T O4T K1T N2T -55.4(13) .
C10T O4T K1T N2T -176.5(16) .
C11T O4T K1T O2T -34.6(16) .
C10T O4T K1T O2T -155.8(16) .
C11T O4T K1T O1T 41(3) .
C10T O4T K1T O1T -80(3) .
C11T O4T K1T O5T -168.1(13) .
C10T O4T K1T O5T 70.7(17) .
C11T O4T K1T N1T 126.9(14) .
C10T O4T K1T N1T 5.7(18) .
C10T O4T K1T C11T -121(2) .
C11T O4T K1T C9T 102.7(15) .
C10T O4T K1T C9T -18.5(18) .
C11T O4T K1T C8T 107.8(13) .
C10T O4T K1T C8T -13.4(16) .
C9T O3T K1T F1 59(2) .
C8T O3T K1T F1 -53.9(18) .
C9T O3T K1T O4T -32.2(19) .
C8T O3T K1T O4T -145(2) .
C9T O3T K1T O6T -102(2) .
C8T O3T K1T O6T 145.3(17) .
C9T O3T K1T N2T -28(3) .
C8T O3T K1T N2T -141.3(16) .
C9T O3T K1T O2T 74(4) .
C8T O3T K1T O2T -39(4) .
C9T O3T K1T O1T 125(2) .
C8T O3T K1T O1T 12(2) .
C9T O3T K1T O5T -155(2) .
C8T O3T K1T O5T 91.9(18) .
C9T O3T K1T N1T 153(2) .
C8T O3T K1T N1T 40.5(15) .
C9T O3T K1T C11T -10(2) .
C8T O3T K1T C11T -122.9(19) .
C8T O3T K1T C9T -113(3) .
C9T O3T K1T C8T 113(3) .
O4T C11T K1T F1 -130.5(14) .
C12T C11T K1T F1 117.9(12) .
C12T C11T K1T O4T -112(2) .
O4T C11T K1T O6T 60.1(14) .
C12T C11T K1T O6T -51.4(14) .
O4T C11T K1T O3T -51.8(15) .
C12T C11T K1T O3T -163.4(15) .
O4T C11T K1T N2T 108.3(16) .
C12T C11T K1T N2T -3.2(12) .
O4T C11T K1T O2T 150.0(14) .
C12T C11T K1T O2T 38.5(14) .
O4T C11T K1T O1T -159.5(17) .
C12T C11T K1T O1T 88.9(18) .
O4T C11T K1T O5T 17.4(19) .
C12T C11T K1T O5T -94.2(17) .
O4T C11T K1T N1T -72.6(17) .
C12T C11T K1T N1T 175.8(14) .
O4T C11T K1T C9T -57.0(13) .
C12T C11T K1T C9T -168.5(15) .
O4T C11T K1T C8T -71.6(14) .
C12T C11T K1T C8T 176.8(13) .
O3T C9T K1T F1 -113(2) .
C10T C9T K1T F1 126(2) .
O3T C9T K1T O4T 137(3) .
C10T C9T K1T O4T 15.9(16) .
O3T C9T K1T O6T 89(2) .
C10T C9T K1T O6T -32(2) .
C10T C9T K1T O3T -121(3) .
O3T C9T K1T N2T 156(2) .
C10T C9T K1T N2T 35(2) .
O3T C9T K1T O2T -144(2) .
C10T C9T K1T O2T 95(3) .
O3T C9T K1T O1T -66(2) .
C10T C9T K1T O1T 173(2) .
O3T C9T K1T O5T 26(2) .
C10T C9T K1T O5T -95(2) .
O3T C9T K1T N1T -23(2) .
C10T C9T K1T N1T -144(2) .
O3T C9T K1T C11T 168(2) .
C10T C9T K1T C11T 46.8(18) .
O3T C9T K1T C8T -35.2(19) .
C10T C9T K1T C8T -156(3) .
F1 K1T O5T C15T 160.3(13) .
O4T K1T O5T C15T 40.6(18) .
O6T K1T O5T C15T -20.2(14) .
O3T K1T O5T C15T 99.2(16) .
N2T K1T O5T C15T -30.6(18) .
O2T K1T O5T C15T -97.8(16) .
O1T K1T O5T C15T -149.9(15) .
N1T K1T O5T C15T 154.5(17) .
C11T K1T O5T C15T 32(2) .
C9T K1T O5T C15T 88.5(16) .
C8T K1T O5T C15T 123.0(15) .
F1 K1T O5T C14T 33(2) .
O4T K1T O5T C14T -86.6(16) .
O6T K1T O5T C14T -147.4(17) .
O3T K1T O5T C14T -28.0(16) .
N2T K1T O5T C14T -157.9(14) .
O2T K1T O5T C14T 135.0(15) .
O1T K1T O5T C14T 82.9(15) .
N1T K1T O5T C14T 27.3(13) .
C11T K1T O5T C14T -95.0(19) .
C9T K1T O5T C14T -38.7(17) .
C8T K1T O5T C14T -4.2(15) .
F1 K1T C17T O6T -162.8(17) .
O4T K1T C17T O6T -90.2(16) .
O3T K1T C17T O6T -44(2) .
N2T K1T C17T O6T -146.0(19) .
O2T K1T C17T O6T 144.7(17) .
O1T K1T C17T O6T 105.9(18) .
O5T K1T C17T O6T 30.5(16) .
N1T K1T C17T O6T 39.4(19) .
C11T K1T C17T O6T -115.6(16) .
C9T K1T C17T O6T -73.9(19) .
C8T K1T C17T O6T -28(2) .
F1 K1T C17T C18T -34.8(19) .
O4T K1T C17T C18T 37.8(15) .
O6T K1T C17T C18T 128(2) .
O3T K1T C17T C18T 84.4(19) .
N2T K1T C17T C18T -18.0(14) .
O2T K1T C17T C18T -87.3(15) .
O1T K1T C17T C18T -126.1(17) .
O5T K1T C17T C18T 158.4(16) .
N1T K1T C17T C18T 167.3(15) .
C11T K1T C17T C18T 12.3(15) .
C9T K1T C17T C18T 54.1(18) .
C8T K1T C17T C18T 100(2) .
C18T C17T O6T C16T 169(2) .
K1T C17T O6T C16T -132(3) .
C18T C17T O6T K1T -59(2) .
C15T C16T O6T C17T 174(2) .
C15T C16T O6T K1T 48(2) .
F1 K1T O6T C17T 35(4) .
O4T K1T O6T C17T 86.8(16) .
O3T K1T O6T C17T 145.3(16) .
N2T K1T O6T C17T 25.7(14) .
O2T K1T O6T C17T -33.0(16) .
O1T K1T O6T C17T -85.0(18) .
O5T K1T O6T C17T -144.4(18) .
N1T K1T O6T C17T -149.2(14) .
C11T K1T O6T C17T 64.6(16) .
C9T K1T O6T C17T 118.3(16) .
C8T K1T O6T C17T 163.0(14) .
F1 K1T O6T C16T 163(2) .
O4T K1T O6T C16T -144.2(19) .
O3T K1T O6T C16T -86(2) .
N2T K1T O6T C16T 155(2) .
O2T K1T O6T C16T 96.0(19) .
O1T K1T O6T C16T 44(2) .
O5T K1T O6T C16T -15.5(16) .
N1T K1T O6T C16T -20(2) .
C11T K1T O6T C16T -166.4(18) .
C9T K1T O6T C16T -112.7(19) .
C8T K1T O6T C16T -68(2) .
C15T O5T C14T C13T 171.8(18) .
K1T O5T C14T C13T -59(2) .
O1T C3T C4T O2T -69(3) .
O5T C14T C13T N1T 61(2) .
C14T C13T N1T C1T -155(2) .
C14T C13T N1T C7T 81(2) .
C14T C13T N1T K1T -35(2) .
F1 K1T N1T C13T -170.4(15) .
O4T K1T N1T C13T 108.3(16) .
O6T K1T N1T C13T 10.9(18) .
O3T K1T N1T C13T 114.2(18) .
N2T K1T N1T C13T -50(11) .
O2T K1T N1T C13T -89.4(17) .
O1T K1T N1T C13T -98.1(16) .
O5T K1T N1T C13T 6.0(14) .
C11T K1T N1T C13T 138.0(16) .
C9T K1T N1T C13T 125.2(16) .
C8T K1T N1T C13T 136.6(17) .
F1 K1T N1T C1T -43.3(11) .
O4T K1T N1T C1T -124.7(13) .
O6T K1T N1T C1T 137.9(13) .
O3T K1T N1T C1T -118.7(15) .
N2T K1T N1T C1T 77(11) .
O2T K1T N1T C1T 37.7(13) .
O1T K1T N1T C1T 28.9(11) .
O5T K1T N1T C1T 133.0(13) .
C11T K1T N1T C1T -94.9(15) .
C9T K1T N1T C1T -107.8(12) .
C8T K1T N1T C1T -96.4(13) .
F1 K1T N1T C7T 70.4(11) .
O4T K1T N1T C7T -10.9(15) .
O6T K1T N1T C7T -108.3(14) .
O3T K1T N1T C7T -5.0(14) .
N2T K1T N1T C7T -169(11) .
O2T K1T N1T C7T 151.4(12) .
O1T K1T N1T C7T 142.7(13) .
O5T K1T N1T C7T -113.2(13) .
C11T K1T N1T C7T 18.8(17) .
C9T K1T N1T C7T 6.0(13) .
C8T K1T N1T C7T 17.4(11) .
C14T O5T C15T C16T -177.1(17) .
K1T O5T C15T C16T 50.3(18) .
O6T C16T C15T O5T -66(2) .
C13T N1T C7T C8T -153.1(18) .
C1T N1T C7T C8T 79(2) .
K1T N1T C7T C8T -30.1(19) .
C9T O3T C8T C7T 176(4) .
K1T O3T C8T C7T -80(3) .
C9T O3T C8T K1T -104(4) .
N1T C7T C8T O3T 79(3) .
N1T C7T C8T K1T 27.0(17) .
F1 K1T C8T O3T 118(2) .
O4T K1T C8T O3T 31.3(19) .
O6T K1T C8T O3T -44(2) .
N2T K1T C8T O3T 56(2) .
O2T K1T C8T O3T 160(2) .
O1T K1T C8T O3T -169(2) .
O5T K1T C8T O3T -87(2) .
N1T K1T C8T O3T -125(2) .
C11T K1T C8T O3T 56(2) .
C9T K1T C8T O3T 36.9(19) .
F1 K1T C8T C7T -132.4(16) .
O4T K1T C8T C7T 140.5(15) .
O6T K1T C8T C7T 65.0(19) .
O3T K1T C8T C7T 109(2) .
N2T K1T C8T C7T 164.7(17) .
O2T K1T C8T C7T -91.0(18) .
O1T K1T C8T C7T -59.7(15) .
O5T K1T C8T C7T 22.5(15) .
N1T K1T C8T C7T -16.2(11) .
C11T K1T C8T C7T 164.8(15) .
C9T K1T C8T C7T 146(2) .
C4T C3T O1T C2T -156(2) .
C4T C3T O1T K1T 62(2) .
F1 K1T O1T C2T 96.1(17) .
O4T K1T O1T C2T 100(3) .
O6T K1T O1T C2T -102.0(18) .
O3T K1T O1T C2T 29(2) .
N2T K1T O1T C2T -176.1(15) .
O2T K1T O1T C2T -171.2(19) .
O5T K1T O1T C2T -54.2(17) .
N1T K1T O1T C2T -0.6(15) .
C11T K1T O1T C2T 123.9(18) .
C9T K1T O1T C2T 53(2) .
C8T K1T O1T C2T 33.6(17) .
F1 K1T O1T C3T -129(2) .
O4T K1T O1T C3T -125(3) .
O6T K1T O1T C3T 33(2) .
O3T K1T O1T C3T 164(2) .
N2T K1T O1T C3T -41(2) .
O2T K1T O1T C3T -36.4(19) .
O5T K1T O1T C3T 81(2) .
N1T K1T O1T C3T 134(2) .
C11T K1T O1T C3T -101(2) .
C9T K1T O1T C3T -172.2(19) .
C8T K1T O1T C3T 168(2) .
C3T C4T O2T C5T 177(3) .
C3T C4T O2T K1T 40(3) .
F1 K1T O2T C5T -67.2(18) .
O4T K1T O2T C5T 13(2) .
O6T K1T O2T C5T 94.4(19) .
O3T K1T O2T C5T -81(3) .
N2T K1T O2T C5T 33.7(17) .
O1T K1T O2T C5T -141(2) .
O5T K1T O2T C5T 150.6(18) .
N1T K1T O2T C5T -150.2(17) .
C11T K1T O2T C5T -1(2) .
C9T K1T O2T C5T -39(3) .
C8T K1T O2T C5T -103(2) .
F1 K1T O2T C4T 72.3(17) .
O4T K1T O2T C4T 152.5(18) .
O6T K1T O2T C4T -126.1(18) .
O3T K1T O2T C4T 58(4) .
N2T K1T O2T C4T 173(2) .
O1T K1T O2T C4T -2.0(17) .
O5T K1T O2T C4T -69.9(19) .
N1T K1T O2T C4T -11(2) .
C11T K1T O2T C4T 138.2(17) .
C9T K1T O2T C4T 100(2) .
C8T K1T O2T C4T 36(2) .
O6T C17T C18T N2T 69(3) .
K1T C17T C18T N2T 28(2) .
C3T O1T C2T C1T -165(2) .
K1T O1T C2T C1T -28(2) .
C4T O2T C5T C6T 179(2) .
K1T O2T C5T C6T -45(3) .
O2T C5T C6T N2T 35(5) .
C13T N1T C1T C2T 66(3) .
C7T N1T C1T C2T -170(2) .
K1T N1T C1T C2T -60.3(19) .
O1T C2T C1T N1T 64(2) .
O4T C11T C12T N2T -49(3) .
K1T C11T C12T N2T 6(2) .
C11T C12T N2T C6T -121(3) .
C11T C12T N2T C18T 112(3) .
C11T C12T N2T K1T -6(2) .
C5T C6T N2T C12T 106(4) .
C5T C6T N2T C18T -126(4) .
C5T C6T N2T K1T -5(5) .
C17T C18T N2T C12T -150(3) .
C17T C18T N2T C6T 85(3) .
C17T C18T N2T K1T -36(3) .
F1 K1T N2T C12T -49.1(15) .
O4T K1T N2T C12T 31.4(13) .
O6T K1T N2T C12T 127.9(17) .
O3T K1T N2T C12T 28(2) .
O2T K1T N2T C12T -128.1(16) .
O1T K1T N2T C12T -123.3(15) .
O5T K1T N2T C12T 137.7(14) .
N1T K1T N2T C12T -170(10) .
C11T K1T N2T C12T 3.5(12) .
C9T K1T N2T C12T 15.8(17) .
C8T K1T N2T C12T 4(2) .
F1 K1T N2T C6T 66(2) .
O4T K1T N2T C6T 146(2) .
O6T K1T N2T C6T -117(2) .
O3T K1T N2T C6T 142(2) .
O2T K1T N2T C6T -13(2) .
O1T K1T N2T C6T -9(2) .
O5T K1T N2T C6T -107(2) .
N1T K1T N2T C6T -55(11) .
C11T K1T N2T C6T 118(2) .
C9T K1T N2T C6T 131(2) .
C8T K1T N2T C6T 118(2) .
F1 K1T N2T C18T -171.0(17) .
O4T K1T N2T C18T -90.5(18) .
O6T K1T N2T C18T 6.0(17) .
O3T K1T N2T C18T -94(2) .
O2T K1T N2T C18T 110.1(19) .
O1T K1T N2T C18T 114.8(18) .
O5T K1T N2T C18T 16(2) .
N1T K1T N2T C18T 69(11) .
C11T K1T N2T C18T -118(2) .
C9T K1T N2T C18T -106.1(19) .
C8T K1T N2T C18T -118(2) .
B2 F2 K2 O1Y -96(3) .
B2 F2 K2 O2Y -33(3) .
B2 F2 K2 O4X 73(3) .
B2 F2 K2 O5X -140(3) .
B2 F2 K2 O3X 137(3) .
B2 F2 K2 O3Y 149(3) .
B2 F2 K2 O4Y 91(3) .
B2 F2 K2 O6Y 25(3) .
B2 F2 K2 N2Y 29(3) .
B2 F2 K2 O1X -94(3) .
B2 F2 K2 O2X -38(3) .
F2 K2 N1 C7Y -29.6(8) .
O1Y K2 N1 C7Y -101.2(9) .
O2Y K2 N1 C7Y -109.3(8) .
O4X K2 N1 C7Y 41.4(9) .
O5X K2 N1 C7Y 159.3(8) .
O3X K2 N1 C7Y 50.7(8) .
O3Y K2 N1 C7Y 34.7(8) .
O4Y K2 N1 C7Y 59.6(8) .
O6Y K2 N1 C7Y 150.4(12) .
N2Y K2 N1 C7Y 23(3) .
O1X K2 N1 C7Y -112.9(8) .
O2X K2 N1 C7Y -124.8(8) .
F2 K2 N1 C13X 161.4(8) .
O1Y K2 N1 C13X 89.7(8) .
O2Y K2 N1 C13X 81.7(8) .
O4X K2 N1 C13X -127.6(8) .
O5X K2 N1 C13X -9.7(8) .
O3X K2 N1 C13X -118.3(8) .
O3Y K2 N1 C13X -134.3(8) .
O4Y K2 N1 C13X -109.4(8) .
O6Y K2 N1 C13X -18.6(12) .
N2Y K2 N1 C13X -146(3) .
O1X K2 N1 C13X 78.1(8) .
O2X K2 N1 C13X 66.2(8) .
F2 K2 N1 C1X 32.7(6) .
O1Y K2 N1 C1X -39.0(6) .
O2Y K2 N1 C1X -47.1(7) .
O4X K2 N1 C1X 103.6(6) .
O5X K2 N1 C1X -138.5(6) .
O3X K2 N1 C1X 112.9(6) .
O3Y K2 N1 C1X 96.9(7) .
O4Y K2 N1 C1X 121.8(6) .
O6Y K2 N1 C1X -147.3(10) .
N2Y K2 N1 C1X 85(3) .
O1X K2 N1 C1X -50.7(6) .
O2X K2 N1 C1X -62.6(6) .
F2 K2 N1 C7X -78.0(7) .
O1Y K2 N1 C7X -149.7(8) .
O2Y K2 N1 C7X -157.8(8) .
O4X K2 N1 C7X -7.1(8) .
O5X K2 N1 C7X 110.8(8) .
O3X K2 N1 C7X 2.2(7) .
O3Y K2 N1 C7X -13.8(8) .
O4Y K2 N1 C7X 11.1(8) .
O6Y K2 N1 C7X 102.0(11) .
N2Y K2 N1 C7X -26(3) .
O1X K2 N1 C7X -161.4(8) .
O2X K2 N1 C7X -173.3(7) .
F2 K2 N1 C13Y -163.7(8) .
O1Y K2 N1 C13Y 124.6(9) .
O2Y K2 N1 C13Y 116.5(9) .
O4X K2 N1 C13Y -92.8(9) .
O5X K2 N1 C13Y 25.1(8) .
O3X K2 N1 C13Y -83.5(9) .
O3Y K2 N1 C13Y -99.5(9) .
O4Y K2 N1 C13Y -74.6(9) .
O6Y K2 N1 C13Y 16.2(12) .
N2Y K2 N1 C13Y -112(3) .
O1X K2 N1 C13Y 112.9(9) .
O2X K2 N1 C13Y 101.0(9) .
F2 K2 N1 C1Y 84.7(8) .
O1Y K2 N1 C1Y 13.0(8) .
O2Y K2 N1 C1Y 4.9(9) .
O4X K2 N1 C1Y 155.6(8) .
O5X K2 N1 C1Y -86.5(8) .
O3X K2 N1 C1Y 164.9(8) .
O3Y K2 N1 C1Y 148.9(9) .
O4Y K2 N1 C1Y 173.8(8) .
O6Y K2 N1 C1Y -95.3(12) .
N2Y K2 N1 C1Y 137(3) .
O1X K2 N1 C1Y 1.3(8) .
O2X K2 N1 C1Y -10.6(8) .
C13X C14X O5X C15X -170.5(12) .
C13X C14X O5X K2 62.2(11) .
F2 K2 O5X C15X -169.8(9) .
O1Y K2 O5X C15X 147.8(11) .
O2Y K2 O5X C15X 89.8(10) .
O4X K2 O5X C15X -32.3(11) .
O3X K2 O5X C15X -91.4(10) .
O3Y K2 O5X C15X -108.3(10) .
O4Y K2 O5X C15X -46.0(11) .
O6Y K2 O5X C15X 18.1(13) .
N2Y K2 O5X C15X 23.0(11) .
O1X K2 O5X C15X 141.8(11) .
O2X K2 O5X C15X 86.9(10) .
F2 K2 O5X C14X -44.8(10) .
O1Y K2 O5X C14X -87.2(9) .
O2Y K2 O5X C14X -145.2(8) .
O4X K2 O5X C14X 92.7(9) .
O3X K2 O5X C14X 33.6(9) .
O3Y K2 O5X C14X 16.7(9) .
O4Y K2 O5X C14X 79.0(9) .
O6Y K2 O5X C14X 143.1(13) .
N2Y K2 O5X C14X 148.0(8) .
O1X K2 O5X C14X -93.2(9) .
O2X K2 O5X C14X -148.1(8) .
C14X O5X C15X C16X -179.6(16) .
K2 O5X C15X C16X -53.6(18) .
O5X C15X C16X O6X 64(3) .
C15X C16X O6X C17X -172(2) .
C15X C16X O6X K2 -42(2) .
F2 K2 O6X C16X -155.4(13) .
O1Y K2 O6X C16X -52(2) .
O2Y K2 O6X C16X -102(2) .
O4X K2 O6X C16X 153(2) .
O5X K2 O6X C16X 12.3(17) .
O3X K2 O6X C16X 95(2) .
O3Y K2 O6X C16X 90(2) .
O4Y K2 O6X C16X 130(2) .
O6Y K2 O6X C16X 91(19) .
N2Y K2 O6X C16X -166(2) .
O1X K2 O6X C16X -49(2) .
O2X K2 O6X C16X -91(2) .
F2 K2 O6X C17X -30(3) .
O1Y K2 O6X C17X 73.5(18) .
O2Y K2 O6X C17X 23.4(17) .
O4X K2 O6X C17X -81.8(17) .
O5X K2 O6X C17X 138(2) .
O3X K2 O6X C17X -139.7(17) .
O3Y K2 O6X C17X -144.5(16) .
O4Y K2 O6X C17X -104.5(17) .
O6Y K2 O6X C17X -144(20) .
N2Y K2 O6X C17X -40.9(16) .
O1X K2 O6X C17X 76.7(18) .
O2X K2 O6X C17X 33.8(16) .
C16X O6X C17X C18X -173(3) .
K2 O6X C17X C18X 57(2) .
O6X C17X C18X N2X -65(3) .
C17X C18X N2X C12X 165.7(17) .
C17X C18X N2X C6X -84(2) .
C17X C18X N2X K2 39.2(19) .
F2 K2 N2X C12X 43.5(7) .
O1Y K2 N2X C12X 115.7(8) .
O2Y K2 N2X C12X 122.4(9) .
O4X K2 N2X C12X -30.4(7) .
O5X K2 N2X C12X -150.2(7) .
O3X K2 N2X C12X -35.9(8) .
O3Y K2 N2X C12X -17.7(9) .
O4Y K2 N2X C12X -46.4(7) .
O6Y K2 N2X C12X -131.9(12) .
N2Y K2 N2X C12X -37.4(16) .
O1X K2 N2X C12X 126.5(8) .
O2X K2 N2X C12X 139.4(9) .
F2 K2 N2X C18X 170.9(9) .
O1Y K2 N2X C18X -116.9(9) .
O2Y K2 N2X C18X -110.2(10) .
O4X K2 N2X C18X 97.0(9) .
O5X K2 N2X C18X -22.8(9) .
O3X K2 N2X C18X 91.5(9) .
O3Y K2 N2X C18X 109.7(9) .
O4Y K2 N2X C18X 81.0(9) .
O6Y K2 N2X C18X -4.5(12) .
N2Y K2 N2X C18X 90(2) .
O1X K2 N2X C18X -106.1(9) .
O2X K2 N2X C18X -93.1(9) .
F2 K2 N2X C6X -68.3(8) .
O1Y K2 N2X C6X 3.9(9) .
O2Y K2 N2X C6X 10.7(8) .
O4X K2 N2X C6X -142.1(9) .
O5X K2 N2X C6X 98.0(9) .
O3X K2 N2X C6X -147.7(8) .
O3Y K2 N2X C6X -129.5(9) .
O4Y K2 N2X C6X -158.1(9) .
O6Y K2 N2X C6X 116.3(12) .
N2Y K2 N2X C6X -149(2) .
O1X K2 N2X C6X 14.8(9) .
O2X K2 N2X C6X 27.7(8) .
C7Y N1 C1X C2X 175.5(14) .
C13X N1 C1X C2X -55.7(15) .
C7X N1 C1X C2X 172.8(11) .
C13Y N1 C1X C2X -89.4(19) .
C1Y N1 C1X C2X -43.0(12) .
K2 N1 C1X C2X 64.8(11) .
C7Y N1 C1X K2 110.7(8) .
C13X N1 C1X K2 -120.5(10) .
C7X N1 C1X K2 108.0(7) .
C13Y N1 C1X K2 -154.1(16) .
C1Y N1 C1X K2 -107.8(9) .
F2 K2 C1X N1 -144.1(6) .
O1Y K2 C1X N1 126.7(8) .
O2Y K2 C1X N1 139.8(6) .
O4X K2 C1X N1 -98.0(6) .
O5X K2 C1X N1 36.2(6) .
O3X K2 C1X N1 -60.5(5) .
O3Y K2 C1X N1 -69.5(6) .
O4Y K2 C1X N1 -70.5(6) .
O6Y K2 C1X N1 46.1(14) .
N2Y K2 C1X N1 -168.8(7) .
O1X K2 C1X N1 114.4(7) .
O2X K2 C1X N1 125.2(5) .
F2 K2 C1X C2X 98.5(9) .
O1Y K2 C1X C2X 9.3(9) .
O2Y K2 C1X C2X 22.4(9) .
O4X K2 C1X C2X 144.6(9) .
O5X K2 C1X C2X -81.2(9) .
O3X K2 C1X C2X -177.9(9) .
O3Y K2 C1X C2X 173.1(10) .
O4Y K2 C1X C2X 172.1(9) .
O6Y K2 C1X C2X -71.3(15) .
N2Y K2 C1X C2X 73.8(12) .
O1X K2 C1X C2X -3.0(8) .
O2X K2 C1X C2X 7.8(9) .
N1 C1X C2X O1X -44(2) .
K2 C1X C2X O1X 5.4(16) .
N1 C1X C2X K2 -49.3(7) .
F2 K2 C2X O1X 113.3(10) .
O1Y K2 C2X O1X 26.4(13) .
O2Y K2 C2X O1X 27.9(9) .
O4X K2 C2X O1X 127.1(9) .
O5X K2 C2X O1X -80.4(10) .
O3X K2 C2X O1X -172.2(9) .
O3Y K2 C2X O1X 179.5(10) .
O4Y K2 C2X O1X 172.8(8) .
O6Y K2 C2X O1X -44.1(13) .
N2Y K2 C2X O1X 45.1(13) .
O2X K2 C2X O1X 13.4(9) .
F2 K2 C2X C1X -72.3(8) .
O1Y K2 C2X C1X -159(2) .
O2Y K2 C2X C1X -157.8(9) .
O4X K2 C2X C1X -58.6(12) .
O5X K2 C2X C1X 93.9(9) .
O3X K2 C2X C1X 2.2(9) .
O3Y K2 C2X C1X -6.2(9) .
O4Y K2 C2X C1X -12.9(14) .
O6Y K2 C2X C1X 130.3(11) .
N2Y K2 C2X C1X -140.6(7) .
O1X K2 C2X C1X 174.3(16) .
O2X K2 C2X C1X -172.3(9) .
C1X C2X O1X C3X -136.9(18) .
K2 C2X O1X C3X -130.1(15) .
C1X C2X O1X K2 -6.8(19) .
F2 K2 O1X C3X 69.1(9) .
O1Y K2 O1X C3X 81(3) .
O2Y K2 O1X C3X -16.5(9) .
O4X K2 O1X C3X 33.9(14) .
O5X K2 O1X C3X -134.6(10) .
O3X K2 O1X C3X 140.8(9) .
O3Y K2 O1X C3X 130.7(9) .
O4Y K2 O1X C3X 106(2) .
O6Y K2 O1X C3X -84.7(11) .
N2Y K2 O1X C3X -16.2(11) .
O2X K2 O1X C3X -32.9(9) .
F2 K2 O1X C2X -62.2(10) .
O1Y K2 O1X C2X -50(3) .
O2Y K2 O1X C2X -147.8(11) .
O4X K2 O1X C2X -97.4(12) .
O5X K2 O1X C2X 94.1(10) .
O3X K2 O1X C2X 9.5(11) .
O3Y K2 O1X C2X -0.6(10) .
O4Y K2 O1X C2X -26(3) .
O6Y K2 O1X C2X 144.0(11) .
N2Y K2 O1X C2X -147.5(10) .
O2X K2 O1X C2X -164.2(10) .
C3X C4X O2X C5X -60.5(16) .
C3X C4X O2X K2 54.1(11) .
F2 K2 O2X C4X -89.7(7) .
O1Y K2 O2X C4X -23.1(7) .
O2Y K2 O2X C4X -109.8(18) .
O4X K2 O2X C4X -168.6(7) .
O5X K2 O2X C4X 58.7(7) .
O3X K2 O2X C4X -138(3) .
O3Y K2 O2X C4X -67.5(12) .
O4Y K2 O2X C4X 174.9(7) .
O6Y K2 O2X C4X 116.7(9) .
N2Y K2 O2X C4X -177.1(8) .
O1X K2 O2X C4X -12.3(7) .
F2 K2 O2X C5X 34.4(7) .
O1Y K2 O2X C5X 101.0(8) .
O2Y K2 O2X C5X 14.3(13) .
O4X K2 O2X C5X -44.5(8) .
O5X K2 O2X C5X -177.2(7) .
O3X K2 O2X C5X -13(3) .
O3Y K2 O2X C5X 56.6(12) .
O4Y K2 O2X C5X -61.0(8) .
O6Y K2 O2X C5X -119.2(9) .
N2Y K2 O2X C5X -53.0(7) .
O1X K2 O2X C5X 111.7(8) .
C4X O2X C5X C6X -154.9(12) .
K2 O2X C5X C6X 84.0(12) .
C4X O2X C5X K2 121.1(12) .
F2 K2 C5X O2X -144.7(7) .
O1Y K2 C5X O2X -67.9(7) .
O2Y K2 C5X O2X -18.6(17) .
O4X K2 C5X O2X 139.2(7) .
O5X K2 C5X O2X 3.1(8) .
O3X K2 C5X O2X 177.1(7) .
O3Y K2 C5X O2X -154.0(7) .
O4Y K2 C5X O2X 131.7(7) .
O6Y K2 C5X O2X 56.6(9) .
N2Y K2 C5X O2X 115.3(8) .
O1X K2 C5X O2X -56.8(7) .
F2 K2 C5X C6X 108.5(8) .
O1Y K2 C5X C6X -174.7(9) .
O2Y K2 C5X C6X -125(2) .
O4X K2 C5X C6X 32.4(8) .
O5X K2 C5X C6X -103.7(8) .
O3X K2 C5X C6X 70.3(11) .
O3Y K2 C5X C6X 99.2(9) .
O4Y K2 C5X C6X 24.9(9) .
O6Y K2 C5X C6X -50.2(10) .
N2Y K2 C5X C6X 8.5(8) .
O1X K2 C5X C6X -163.6(9) .
O2X K2 C5X C6X -106.8(12) .
C12X N2X C6X C5X -117.4(14) .
C18X N2X C6X C5X 123.9(13) .
K2 N2X C6X C5X 1.2(13) .
O2X C5X C6X N2X -56.3(16) .
K2 C5X C6X N2X -1.0(11) .
C7Y N1 C7X C8X -81.6(16) .
C13X N1 C7X C8X 145.5(14) .
C1X N1 C7X C8X -78.4(16) .
C13Y N1 C7X C8X 138.5(17) .
C1Y N1 C7X C8X -125.9(16) .
K2 N1 C7X C8X 27.2(16) .
N1 C7X C8X O3X -64(2) .
N1 C7X C8X K2 -22.3(13) .
F2 K2 C8X O3X -113.4(8) .
O1Y K2 C8X O3X 178.2(8) .
O2Y K2 C8X O3X -138.6(8) .
O4X K2 C8X O3X -34.0(7) .
O5X K2 C8X O3X 94.4(8) .
O3Y K2 C8X O3X -39(2) .
O4Y K2 C8X O3X -14.8(7) .
O6Y K2 C8X O3X 40.9(11) .
N2Y K2 C8X O3X -40.4(9) .
O1X K2 C8X O3X 169.7(7) .
O2X K2 C8X O3X -164.6(7) .
F2 K2 C8X C7X 118.7(9) .
O1Y K2 C8X C7X 50.3(10) .
O2Y K2 C8X C7X 93.6(11) .
O4X K2 C8X C7X -161.8(10) .
O5X K2 C8X C7X -33.5(9) .
O3X K2 C8X C7X -127.9(14) .
O3Y K2 C8X C7X -167(3) .
O4Y K2 C8X C7X -142.6(10) .
O6Y K2 C8X C7X -87.0(11) .
N2Y K2 C8X C7X -168.3(8) .
O1X K2 C8X C7X 41.9(10) .
O2X K2 C8X C7X 67.5(13) .
C7X C8X O3X C9X 173.5(13) .
K2 C8X O3X C9X 115.5(12) .
C7X C8X O3X K2 58.0(14) .
F2 K2 O3X C9X -59.3(8) .
O1Y K2 O3X C9X -122.0(9) .
O2Y K2 O3X C9X -30.4(16) .
O4X K2 O3X C9X 21.8(8) .
O5X K2 O3X C9X 152.9(9) .
O3Y K2 O3X C9X -99.6(14) .
O4Y K2 O3X C9X 41.0(8) .
O6Y K2 O3X C9X 93.0(10) .
N2Y K2 O3X C9X 27.3(9) .
O1X K2 O3X C9X -132.4(8) .
O2X K2 O3X C9X -11(3) .
F2 K2 O3X C8X 60.6(7) .
O1Y K2 O3X C8X -2.1(9) .
O2Y K2 O3X C8X 89.4(13) .
O4X K2 O3X C8X 141.6(8) .
O5X K2 O3X C8X -87.3(8) .
O3Y K2 O3X C8X 20.2(11) .
O4Y K2 O3X C8X 160.8(9) .
O6Y K2 O3X C8X -147.1(9) .
N2Y K2 O3X C8X 147.2(8) .
O1X K2 O3X C8X -12.5(9) .
O2X K2 O3X C8X 109(3) .
C8X O3X C9X C10X -172.4(13) .
K2 O3X C9X C10X -58.1(13) .
C8X O3X C9X K2 -114.4(13) .
F2 K2 C9X O3X 114.9(9) .
O1Y K2 C9X O3X 73.7(10) .
O2Y K2 C9X O3X 164.9(8) .
O4X K2 C9X O3X -150.5(11) .
O5X K2 C9X O3X -30.1(9) .
O3Y K2 C9X O3X 35.1(8) .
O4Y K2 C9X O3X -116.0(12) .
O6Y K2 C9X O3X -95.1(10) .
N2Y K2 C9X O3X -154.1(9) .
O1X K2 C9X O3X 66.3(10) .
O2X K2 C9X O3X 177.6(7) .
F2 K2 C9X C10X -116.9(9) .
O1Y K2 C9X C10X -158.2(8) .
O2Y K2 C9X C10X -66.9(10) .
O4X K2 C9X C10X -22.3(8) .
O5X K2 C9X C10X 98.1(9) .
O3X K2 C9X C10X 128.2(13) .
O3Y K2 C9X C10X 163.3(13) .
O4Y K2 C9X C10X 12.1(7) .
O6Y K2 C9X C10X 33.1(11) .
N2Y K2 C9X C10X -25.9(8) .
O1X K2 C9X C10X -165.5(7) .
O2X K2 C9X C10X -54.2(11) .
C7Y N1 C13X C14X -120.2(14) .
C1X N1 C13X C14X 161.1(10) .
C7X N1 C13X C14X -69.9(15) .
C13Y N1 C13X C14X -56.9(16) .
C1Y N1 C13X C14X 150.7(15) .
K2 N1 C13X C14X 45.1(13) .
O5X C14X C13X N1 -73.9(15) .
C12X C11X O4X C10X -164.3(13) .
C12X C11X O4X K2 41.7(17) .
F2 K2 O4X C10X 98.9(10) .
O1Y K2 O4X C10X 120.4(12) .
O2Y K2 O4X C10X 177.9(10) .
O5X K2 O4X C10X -59.4(11) .
O3X K2 O4X C10X 14.0(9) .
O3Y K2 O4X C10X 29.5(10) .
O4Y K2 O4X C10X -24.1(9) .
O6Y K2 O4X C10X -101.7(12) .
N2Y K2 O4X C10X -158.5(12) .
O1X K2 O4X C10X 134.8(11) .
O2X K2 O4X C10X -169.6(9) .
F2 K2 O4X C11X -105.7(10) .
O1Y K2 O4X C11X -84.2(12) .
O2Y K2 O4X C11X -26.7(10) .
O5X K2 O4X C11X 96.0(10) .
O3X K2 O4X C11X 169.4(11) .
O3Y K2 O4X C11X -175.0(11) .
O4Y K2 O4X C11X 131.3(14) .
O6Y K2 O4X C11X 53.7(12) .
N2Y K2 O4X C11X -3.1(9) .
O1X K2 O4X C11X -69.8(13) .
O2X K2 O4X C11X -14.2(10) .
C11X O4X C10X C9X 160.5(12) .
K2 O4X C10X C9X -44.4(14) .
O3X C9X C10X O4X 71.9(17) .
K2 C9X C10X O4X 30.8(10) .
C18X N2X C12X C11X -70.4(16) .
C6X N2X C12X C11X 174.9(11) .
K2 N2X C12X C11X 56.0(11) .
O4X C11X C12X N2X -66.0(17) .
C2X O1X C3X C4X -167.1(13) .
K2 O1X C3X C4X 66.9(12) .
O2X C4X C3X O1X -78.4(14) .
F2 K2 O4Y C11Y -95.2(9) .
O1Y K2 O4Y C11Y -117.7(14) .
O2Y K2 O4Y C11Y -13.9(11) .
O4X K2 O4Y C11Y -40.2(10) .
O5X K2 O4Y C11Y 111.2(9) .
O3X K2 O4Y C11Y -170.9(11) .
O3Y K2 O4Y C11Y -158.2(10) .
O6Y K2 O4Y C11Y 58.6(11) .
N2Y K2 O4Y C11Y -5.5(9) .
O1X K2 O4Y C11Y -131(2) .
O2X K2 O4Y C11Y 2.8(11) .
F2 K2 O4Y C10Y 33.6(9) .
O1Y K2 O4Y C10Y 11.1(18) .
O2Y K2 O4Y C10Y 114.9(10) .
O4X K2 O4Y C10Y 88.6(12) .
O5X K2 O4Y C10Y -120.1(9) .
O3X K2 O4Y C10Y -42.1(9) .
O3Y K2 O4Y C10Y -29.5(9) .
O6Y K2 O4Y C10Y -172.7(11) .
N2Y K2 O4Y C10Y 123.2(10) .
O1X K2 O4Y C10Y -3(3) .
O2X K2 O4Y C10Y 131.6(9) .
C7Y N1 C13Y C14Y -167.7(12) .
C13X N1 C13Y C14Y 55.8(16) .
C1X N1 C13Y C14Y 117.2(16) .
C7X N1 C13Y C14Y -136.3(16) .
C1Y N1 C13Y C14Y 82.3(16) .
K2 N1 C13Y C14Y -35.1(16) .
N1 C13Y C14Y O5Y 66(2) .
C7Y N1 C1Y C2Y 78.0(17) .
C13X N1 C1Y C2Y -147.2(18) .
C1X N1 C1Y C2Y 44.3(15) .
C7X N1 C1Y C2Y 109.4(18) .
C13Y N1 C1Y C2Y -161.9(15) .
K2 N1 C1Y C2Y -42.6(17) .
C13Y C14Y O5Y C15Y 171.4(15) .
C13Y C14Y O5Y K2 -60.2(17) .
F2 K2 O5Y C15Y -174.9(11) .
O1Y K2 O5Y C15Y 113.0(12) .
O2Y K2 O5Y C15Y 51.7(13) .
O4X K2 O5Y C15Y -73.9(13) .
O5X K2 O5Y C15Y 74.4(16) .
O3X K2 O5Y C15Y -126.9(13) .
O3Y K2 O5Y C15Y -142.8(13) .
O4Y K2 O5Y C15Y -82.4(12) .
O6Y K2 O5Y C15Y -6.0(14) .
N2Y K2 O5Y C15Y -23.9(13) .
O1X K2 O5Y C15Y 105.6(12) .
O2X K2 O5Y C15Y 50.6(13) .
F2 K2 O5Y C14Y 54.3(13) .
O1Y K2 O5Y C14Y -17.7(11) .
O2Y K2 O5Y C14Y -79.1(11) .
O4X K2 O5Y C14Y 155.4(10) .
O5X K2 O5Y C14Y -56.4(12) .
O3X K2 O5Y C14Y 102.4(11) .
O3Y K2 O5Y C14Y 86.4(11) .
O4Y K2 O5Y C14Y 146.9(11) .
O6Y K2 O5Y C14Y -136.7(14) .
N2Y K2 O5Y C14Y -154.7(10) .
O1X K2 O5Y C14Y -25.2(11) .
O2X K2 O5Y C14Y -80.2(11) .
C13X N1 C7Y C8Y 105.3(15) .
C1X N1 C7Y C8Y -148.7(15) .
C7X N1 C7Y C8Y 27.8(9) .
C13Y N1 C7Y C8Y 72.9(15) .
C1Y N1 C7Y C8Y -178.4(11) .
K2 N1 C7Y C8Y -59.7(12) .
F2 K2 O6Y C17Y -31(3) .
O1Y K2 O6Y C17Y 78.9(17) .
O2Y K2 O6Y C17Y 27.9(16) .
O4X K2 O6Y C17Y -77.1(17) .
O5X K2 O6Y C17Y 140(2) .
O3X K2 O6Y C17Y -135.5(16) .
O3Y K2 O6Y C17Y -140.2(15) .
O4Y K2 O6Y C17Y -99.8(17) .
N2Y K2 O6Y C17Y -34.9(15) .
O1X K2 O6Y C17Y 81.7(17) .
O2X K2 O6Y C17Y 38.2(16) .
F2 K2 O6Y C16Y -154.3(12) .
O1Y K2 O6Y C16Y -45(2) .
O2Y K2 O6Y C16Y -96(2) .
O4X K2 O6Y C16Y 159(2) .
O5X K2 O6Y C16Y 16.8(16) .
O3X K2 O6Y C16Y 101.0(19) .
O3Y K2 O6Y C16Y 96(2) .
O4Y K2 O6Y C16Y 137(2) .
N2Y K2 O6Y C16Y -159(2) .
O1X K2 O6Y C16Y -42(2) .
O2X K2 O6Y C16Y -85(2) .
C17Y O6Y C16Y C15Y 171(3) .
K2 O6Y C16Y C15Y -73(2) .
C17Y O6Y C16Y K2 -115(4) .
F2 K2 C16Y O6Y 82(3) .
O1Y K2 C16Y O6Y 141(2) .
O2Y K2 C16Y O6Y 82(2) .
O4X K2 C16Y O6Y -21(2) .
O5X K2 C16Y O6Y -156(2) .
O3X K2 C16Y O6Y -88(2) .
O3Y K2 C16Y O6Y -101(2) .
O4Y K2 C16Y O6Y -43(2) .
N2Y K2 C16Y O6Y 19(2) .
O1X K2 C16Y O6Y 141(2) .
O2X K2 C16Y O6Y 87(2) .
F2 K2 C16Y C15Y -163.7(17) .
O1Y K2 C16Y C15Y -104.4(14) .
O2Y K2 C16Y C15Y -164.0(14) .
O4X K2 C16Y C15Y 92.9(14) .
O5X K2 C16Y C15Y -41.4(11) .
O3X K2 C16Y C15Y 26.1(15) .
O3Y K2 C16Y C15Y 12.9(16) .
O4Y K2 C16Y C15Y 71.6(14) .
O6Y K2 C16Y C15Y 114(3) .
N2Y K2 C16Y C15Y 133.2(14) .
O1X K2 C16Y C15Y -104.7(14) .
O2X K2 C16Y C15Y -159.0(15) .
C14Y O5Y C15Y C16Y 101(2) .
K2 O5Y C15Y C16Y -27(2) .
O6Y C16Y C15Y O5Y 73(3) .
K2 C16Y C15Y O5Y 21.0(18) .
F2 K2 C12Y N2Y -118.5(9) .
O1Y K2 C12Y N2Y -68.3(11) .
O2Y K2 C12Y N2Y -34.3(9) .
O4X K2 C12Y N2Y 155.2(16) .
O5X K2 C12Y N2Y 68.7(9) .
O3X K2 C12Y N2Y 160.9(9) .
O3Y K2 C12Y N2Y 176.2(9) .
O4Y K2 C12Y N2Y 138.0(11) .
O6Y K2 C12Y N2Y 49.9(11) .
O1X K2 C12Y N2Y -54.2(12) .
O2X K2 C12Y N2Y -22.2(9) .
F2 K2 C12Y C11Y 123.1(10) .
O1Y K2 C12Y C11Y 173.3(9) .
O2Y K2 C12Y C11Y -152.7(11) .
O4X K2 C12Y C11Y 36.8(9) .
O5X K2 C12Y C11Y -49.7(12) .
O3X K2 C12Y C11Y 42.5(10) .
O3Y K2 C12Y C11Y 57.8(10) .
O4Y K2 C12Y C11Y 19.6(8) .
O6Y K2 C12Y C11Y -68.6(12) .
N2Y K2 C12Y C11Y -118.4(15) .
O1X K2 C12Y C11Y -172.6(8) .
O2X K2 C12Y C11Y -140.7(10) .
C10Y C9Y O3Y C8Y -177.9(15) .
C10Y C9Y O3Y K2 21.2(19) .
F2 K2 O3Y C9Y -100.6(12) .
O1Y K2 O3Y C9Y -164.2(12) .
O2Y K2 O3Y C9Y -105.9(13) .
O4X K2 O3Y C9Y -17.2(12) .
O5X K2 O3Y C9Y 110.1(12) .
O3X K2 O3Y C9Y 35.5(11) .
O4Y K2 O3Y C9Y 3.7(11) .
O6Y K2 O3Y C9Y 50.3(14) .
N2Y K2 O3Y C9Y -23.7(13) .
O1X K2 O3Y C9Y -172.3(12) .
O2X K2 O3Y C9Y -124.8(13) .
F2 K2 O3Y C8Y 99.6(14) .
O1Y K2 O3Y C8Y 36.0(14) .
O2Y K2 O3Y C8Y 94.3(14) .
O4X K2 O3Y C8Y -177.0(14) .
O5X K2 O3Y C8Y -49.7(14) .
O3X K2 O3Y C8Y -124(2) .
O4Y K2 O3Y C8Y -156.1(15) .
O6Y K2 O3Y C8Y -109.5(15) .
N2Y K2 O3Y C8Y 176.5(13) .
O1X K2 O3Y C8Y 27.9(14) .
O2X K2 O3Y C8Y 75.4(17) .
C10Y O4Y C11Y C12Y -84.1(17) .
K2 O4Y C11Y C12Y 40.7(14) .
N2Y C12Y C11Y O4Y -75(2) .
K2 C12Y C11Y O4Y -29.6(11) .
C11Y O4Y C10Y C9Y -176.4(13) .
K2 O4Y C10Y C9Y 56.7(16) .
O3Y C9Y C10Y O4Y -54(2) .
C16Y O6Y C17Y C18Y 177(3) .
K2 O6Y C17Y C18Y 65(2) .
C16Y O6Y C17Y K2 112(4) .
F2 K2 C17Y O6Y 161.3(17) .
O1Y K2 C17Y O6Y -112.0(18) .
O2Y K2 C17Y O6Y -148.5(18) .
O4X K2 C17Y O6Y 99.2(18) .
O5X K2 C17Y O6Y -34.4(17) .
O3X K2 C17Y O6Y 53.3(18) .
O3Y K2 C17Y O6Y 56.5(19) .
O4Y K2 C17Y O6Y 76.6(18) .
N2Y K2 C17Y O6Y 134(2) .
O1X K2 C17Y O6Y -105.3(18) .
O2X K2 C17Y O6Y -134.2(18) .
F2 K2 C17Y C18Y 40.7(19) .
O1Y K2 C17Y C18Y 127.3(14) .
O2Y K2 C17Y C18Y 90.9(15) .
O4X K2 C17Y C18Y -21.4(14) .
O5X K2 C17Y C18Y -155.0(16) .
O3X K2 C17Y C18Y -67.3(16) .
O3Y K2 C17Y C18Y -64.2(18) .
O4Y K2 C17Y C18Y -44.0(15) .
O6Y K2 C17Y C18Y -121(3) .
N2Y K2 C17Y C18Y 13.2(11) .
O1X K2 C17Y C18Y 134.1(14) .
O2X K2 C17Y C18Y 105.2(15) .
O6Y C17Y C18Y N2Y -64(3) .
K2 C17Y C18Y N2Y -19.6(16) .
C9Y O3Y C8Y C7Y 171.7(14) .
K2 O3Y C8Y C7Y -28(2) .
N1 C7Y C8Y O3Y 57(2) .
F2 K2 C6Y N2Y 126.6(9) .
O1Y K2 C6Y N2Y -164.3(9) .
O2Y K2 C6Y N2Y -138.0(11) .
O4X K2 C6Y N2Y 42.7(8) .
O5X K2 C6Y N2Y -74.5(9) .
O3X K2 C6Y N2Y 59.1(10) .
O3Y K2 C6Y N2Y 79.9(10) .
O4Y K2 C6Y N2Y 34.1(9) .
O6Y K2 C6Y N2Y -46.0(11) .
O1X K2 C6Y N2Y -153.9(9) .
O2X K2 C6Y N2Y -123.1(10) .
F2 K2 C6Y C5Y -102.6(9) .
O1Y K2 C6Y C5Y -33.5(10) .
O2Y K2 C6Y C5Y -7.1(9) .
O4X K2 C6Y C5Y 173.5(11) .
O5X K2 C6Y C5Y 56.3(10) .
O3X K2 C6Y C5Y -170.1(9) .
O3Y K2 C6Y C5Y -149.3(9) .
O4Y K2 C6Y C5Y 164.9(10) .
O6Y K2 C6Y C5Y 84.8(12) .
N2Y K2 C6Y C5Y 130.8(15) .
O1X K2 C6Y C5Y -23.1(10) .
O2X K2 C6Y C5Y 7.7(9) .
N2Y C6Y C5Y O2Y 53(2) .
K2 C6Y C5Y O2Y 9.6(13) .
C6Y C5Y O2Y C4Y 175.2(13) .
C6Y C5Y O2Y K2 -14.9(19) .
F2 K2 O2Y C4Y -105.5(11) .
O1Y K2 O2Y C4Y -31.1(10) .
O4X K2 O2Y C4Y 179.3(11) .
O5X K2 O2Y C4Y 42.5(11) .
O3X K2 O2Y C4Y -134.1(12) .
O3Y K2 O2Y C4Y -100.6(12) .
O4Y K2 O2Y C4Y 169.2(10) .
O6Y K2 O2Y C4Y 98.5(12) .
N2Y K2 O2Y C4Y 160.8(12) .
O1X K2 O2Y C4Y -19.5(10) .
O2X K2 O2Y C4Y 54.4(16) .
F2 K2 O2Y C5Y 84.8(13) .
O1Y K2 O2Y C5Y 159.2(15) .
O4X K2 O2Y C5Y 9.7(14) .
O5X K2 O2Y C5Y -127.2(13) .
O3X K2 O2Y C5Y 56.2(19) .
O3Y K2 O2Y C5Y 89.7(14) .
O4Y K2 O2Y C5Y -0.5(15) .
O6Y K2 O2Y C5Y -71.1(14) .
N2Y K2 O2Y C5Y -8.9(13) .
O1X K2 O2Y C5Y 170.9(15) .
O2X K2 O2Y C5Y -115(2) .
C4Y C3Y O1Y C2Y 178.9(17) .
C4Y C3Y O1Y K2 -6(2) .
F2 K2 O1Y C2Y -77.3(14) .
O2Y K2 O1Y C2Y -168.2(16) .
O4X K2 O1Y C2Y -99.4(16) .
O5X K2 O1Y C2Y 80.5(15) .
O3X K2 O1Y C2Y -11.0(16) .
O3Y K2 O1Y C2Y -17.8(15) .
O4Y K2 O1Y C2Y -54(2) .
O6Y K2 O1Y C2Y 130.5(16) .
N2Y K2 O1Y C2Y -155.6(14) .
O1X K2 O1Y C2Y 115(4) .
O2X K2 O1Y C2Y 175.6(15) .
F2 K2 O1Y C3Y 108.9(14) .
O2Y K2 O1Y C3Y 18.0(13) .
O4X K2 O1Y C3Y 86.8(15) .
O5X K2 O1Y C3Y -93.3(14) .
O3X K2 O1Y C3Y 175.2(13) .
O3Y K2 O1Y C3Y 168.4(13) .
O4Y K2 O1Y C3Y 132.5(14) .
O6Y K2 O1Y C3Y -43.3(16) .
N2Y K2 O1Y C3Y 30.6(15) .
O1X K2 O1Y C3Y -59(3) .
O2X K2 O1Y C3Y 1.8(13) .
C3Y O1Y C2Y C1Y 129.0(18) .
K2 O1Y C2Y C1Y -45(2) .
N1 C1Y C2Y O1Y 55(2) .
C5Y O2Y C4Y C3Y -150.7(17) .
K2 O2Y C4Y C3Y 39.0(17) .
O1Y C3Y C4Y O2Y -21(2) .
C5Y C6Y N2Y C12Y -168.0(17) .
K2 C6Y N2Y C12Y -109.3(16) .
C5Y C6Y N2Y C18Y 64.6(19) .
K2 C6Y N2Y C18Y 123.4(13) .
C5Y C6Y N2Y K2 -58.7(16) .
C11Y C12Y N2Y C6Y 172.7(15) .
K2 C12Y N2Y C6Y 108.1(13) .
C11Y C12Y N2Y C18Y -61(2) .
K2 C12Y N2Y C18Y -125.3(16) .
C11Y C12Y N2Y K2 64.6(15) .
C17Y C18Y N2Y C6Y -91(2) .
C17Y C18Y N2Y C12Y 147(2) .
C17Y C18Y N2Y K2 27(2) .
F2 K2 N2Y C6Y -50.8(9) .
O1Y K2 N2Y C6Y 18.5(11) .
O2Y K2 N2Y C6Y 30.9(8) .
O4X K2 N2Y C6Y -123.2(10) .
O5X K2 N2Y C6Y 122.3(9) .
O3X K2 N2Y C6Y -130.2(9) .
O3Y K2 N2Y C6Y -114.4(9) .
O4Y K2 N2Y C6Y -141.3(10) .
O6Y K2 N2Y C6Y 127.2(12) .
O1X K2 N2Y C6Y 30.6(10) .
O2X K2 N2Y C6Y 45.7(8) .
F2 K2 N2Y C12Y 59.3(9) .
O1Y K2 N2Y C12Y 128.6(9) .
O2Y K2 N2Y C12Y 141.0(10) .
O4X K2 N2Y C12Y -13.1(8) .
O5X K2 N2Y C12Y -127.6(9) .
O3X K2 N2Y C12Y -20.1(9) .
O3Y K2 N2Y C12Y -4.3(10) .
O4Y K2 N2Y C12Y -31.2(8) .
O6Y K2 N2Y C12Y -122.7(12) .
O1X K2 N2Y C12Y 140.7(9) .
O2X K2 N2Y C12Y 155.8(9) .
F2 K2 N2Y C18Y -174.5(11) .
O1Y K2 N2Y C18Y -105.1(11) .
O2Y K2 N2Y C18Y -92.7(12) .
O4X K2 N2Y C18Y 113.2(12) .
O5X K2 N2Y C18Y -1.3(12) .
O3X K2 N2Y C18Y 106.2(11) .
O3Y K2 N2Y C18Y 121.9(11) .
O4Y K2 N2Y C18Y 95.1(11) .
O6Y K2 N2Y C18Y 3.6(12) .
O1X K2 N2Y C18Y -93.0(11) .
O2X K2 N2Y C18Y -77.9(11) .
C6A C1A C2A C3A 0.0 .
C1A C2A C3A C4A 0.0 .
C2A C3A C4A C5A 0.0 .
C3A C4A C5A C6A 0.0 .
C4A C5A C6A C1A 0.0 .
C2A C1A C6A C5A 0.0 .
C1H C2H C3H C3H 176(2) 2_566
C1M C2M C3M C4M 175(2) .
C2M C3M C4M C5M -174(3) .
C6M C5M C4M C3M -174(3) .
C6BB C1BB C2BB C3BB 0.0 .
C1BB C2BB C3BB C4BB 0.0 .
C2BB C3BB C4BB C5BB 0.0 .
C3BB C4BB C5BB C6BB 0.0 .
C4BB C5BB C6BB C1BB 0.0 .
C2BB C1BB C6BB C5BB 0.0 .
C6BA C1BA C2BA C3BA 0.0 .
C1BA C2BA C3BA C4BA 0.0 .
C2BA C3BA C4BA C5BA 0.0 .
C3BA C4BA C5BA C6BA 0.0 .
C4BA C5BA C6BA C1BA 0.0 .
C2BA C1BA C6BA C5BA 0.0 .
